data_1560319
loop_
_publ_author_name
'Lee, Jin Woo'
'Collins, Jennifer E.'
'Wendt, Karen L.'
'Chakrabarti, Debopam'
'Cichewicz, Robert H.'

_publ_section_title
;
 Leveraging Peptaibol Biosynthetic Promiscuity for Next-Generation
 Antiplasmodial Therapeutics.
;
_journal_issue 2
_journal_name_full 'Journal of natural products'
_journal_page_first 503
_journal_page_last 517
_journal_paper_doi 10.1021/acs.jnatprod.0c01370
_journal_volume 84
_journal_year 2021
_chemical_absolute_configuration unk
_chemical_formula_moiety '4(C64 H115 N15 O16), 8.5(H2 O)'
_chemical_formula_sum 'C256 H477 N60 O72.5'
_chemical_formula_weight 5555.95
_space_group_crystal_system triclinic
_space_group_IT_number 1
_space_group_name_Hall 'P 1'
_space_group_name_H-M_alt 'P 1'
_atom_sites_solution_hydrogens mixed
_atom_sites_solution_primary dual
_atom_sites_solution_secondary difmap
_audit_creation_method SHELXL-2018/1
_cell_angle_alpha 83.751(8)
_cell_angle_beta 88.217(8)
_cell_angle_gamma 74.756(8)
_cell_formula_units_Z 1
_cell_length_a 9.610(8)
_cell_length_b 17.037(13)
_cell_length_c 49.01(4)
_cell_measurement_reflns_used 9954
_cell_measurement_temperature 100(2)
_cell_measurement_theta_max 23.11
_cell_measurement_theta_min 2.19
_cell_volume 7696(11)
_computing_cell_refinement 'SAINT (Bruker, 2016)'
_computing_data_collection 'APEX3 (Bruker, 2018)'
_computing_data_reduction 'SAINT (Bruker, 2016)'
_computing_molecular_graphics 'Mercury (CCDC, 2018)'
_computing_publication_material 'SHELXL-2018/3 (Sheldrick, 2015b)'
_computing_structure_refinement 'SHELXL-2018/1 (Sheldrick, 2015b)'
_computing_structure_solution 'SHELXT (Sheldrick, 2015a)'
_diffrn_ambient_temperature 100(2)
_diffrn_measured_fraction_theta_full 0.994
_diffrn_measured_fraction_theta_max 0.994
_diffrn_measurement_device_type 'Bruker Photon II cmos'
_diffrn_measurement_method '\w and \f scans'
_diffrn_radiation_type MoK\a
_diffrn_radiation_wavelength 0.71073
_diffrn_reflns_av_R_equivalents 0.0917
_diffrn_reflns_av_unetI/netI 0.1417
_diffrn_reflns_Laue_measured_fraction_full 0.994
_diffrn_reflns_Laue_measured_fraction_max 0.994
_diffrn_reflns_limit_h_max 8
_diffrn_reflns_limit_h_min -8
_diffrn_reflns_limit_k_max 15
_diffrn_reflns_limit_k_min -15
_diffrn_reflns_limit_l_max 44
_diffrn_reflns_limit_l_min -44
_diffrn_reflns_number 50593
_diffrn_reflns_point_group_measured_fraction_full 0.949
_diffrn_reflns_point_group_measured_fraction_max 0.949
_diffrn_reflns_theta_full 19.027
_diffrn_reflns_theta_max 19.027
_diffrn_reflns_theta_min 2.090
_diffrn_source 'microfocus sealed tube'
_exptl_absorpt_coefficient_mu 0.088
_exptl_absorpt_correction_T_max 0.7453
_exptl_absorpt_correction_T_min 0.5817
_exptl_absorpt_correction_type multi-scan
_exptl_absorpt_process_details
; 
 SADABS 2016/2: Krause, L., Herbst-Irmer, R., Sheldrick G.M. & Stalke D., 
 J. Appl. Cryst. 48 (2015) 3-10 
;
_exptl_crystal_colour colourless
_exptl_crystal_density_diffrn 1.199
_exptl_crystal_description block
_exptl_crystal_F_000 3013
_exptl_crystal_size_max 0.186
_exptl_crystal_size_mid 0.104
_exptl_crystal_size_min 0.060
_refine_diff_density_max 0.025
_refine_diff_density_min -0.009
_refine_diff_density_rms 0.002
_refine_ls_abs_structure_details
; 
 Flack x determined using 4139 quotients [(I+)-(I-)]/[(I+)+(I-)] 
 (Parsons, Flack and Wagner, Acta Cryst. B69 (2013) 249-259). 
;
_refine_ls_abs_structure_Flack -0.8(10)
_refine_ls_extinction_method none
_refine_ls_goodness_of_fit_ref 0.997
_refine_ls_hydrogen_treatment constr
_refine_ls_matrix_type full
_refine_ls_number_parameters 1601
_refine_ls_number_reflns 23614
_refine_ls_number_restraints 111
_refine_ls_restrained_S_all 1.003
_refine_ls_R_factor_all 0.1839
_refine_ls_R_factor_gt 0.1296
_refine_ls_shift/su_max 0.038
_refine_ls_shift/su_mean 0.003
_refine_ls_structure_factor_coef Fsqd
_refine_ls_weighting_details 'w=1/[\s^2^(Fo^2^)+(0.1000P)^2^+0.0360P] where P=(Fo^2^+2Fc^2^)/3'
_refine_ls_weighting_scheme calc
_refine_ls_wR_factor_gt 0.2855
_refine_ls_wR_factor_ref 0.3270
_reflns_Friedel_coverage 0.909
_reflns_Friedel_fraction_full 0.903
_reflns_Friedel_fraction_max 0.903
_reflns_number_gt 14738
_reflns_number_total 23614
_reflns_threshold_expression 'I > 2\s(I)'
_cod_data_source_file np0c01370_si_002.cif
_cod_data_source_block 19143
_cod_depositor_comments 'Adding full bibliography for 1560319.cif.'
_cod_original_formula_sum 'C256 H477 N60 O72.50'
_cod_database_code 1560319
_shelx_space_group_comment
; 
The symmetry employed for this shelxl refinement is uniquely defined 
by the following loop, which should always be used as a source of 
symmetry information in preference to the above space-group names. 
They are only intended as comments. 
;
_shelx_estimated_absorpt_t_min 0.984
_shelx_estimated_absorpt_t_max 0.995

loop_
_space_group_symop_operation_xyz
'x, y, z'

loop_
_atom_site_label
_atom_site_type_symbol
_atom_site_fract_x
_atom_site_fract_y
_atom_site_fract_z
_atom_site_U_iso_or_equiv
_atom_site_adp_type
_atom_site_occupancy
_atom_site_site_symmetry_order
_atom_site_calc_flag
_atom_site_refinement_flags_posn
_atom_site_refinement_flags_adp
_atom_site_refinement_flags_occupancy
_atom_site_disorder_assembly
_atom_site_disorder_group
O1_1 O 0.9933(19) -0.3804(11) 1.1501(4) 0.125(5) Uiso 1 1 d . . . . .
C1_1 C 0.972(3) -0.3913(16) 1.1758(6) 0.114(7) Uiso 1 1 d . . . . .
C2_1 C 0.873(3) -0.4429(18) 1.1858(6) 0.133(9) Uiso 1 1 d . . . . .
H2A_1 H 0.932564 -0.494281 1.195373 0.159 Uiso 1 1 calc R U . . .
H2B_1 H 0.808459 -0.414015 1.199767 0.159 Uiso 1 1 calc R U . . .
C3_1 C 0.781(3) -0.4656(17) 1.1664(6) 0.124(8) Uiso 1 1 d . . . . .
H3A_1 H 0.845274 -0.493228 1.152176 0.148 Uiso 1 1 calc R U . . .
H3B_1 H 0.719680 -0.414177 1.157158 0.148 Uiso 1 1 calc R U . . .
C4_1 C 0.686(3) -0.5181(17) 1.1761(6) 0.122(8) Uiso 1 1 d . . . . .
H4A_1 H 0.744462 -0.565037 1.187933 0.147 Uiso 1 1 calc R U . . .
H4B_1 H 0.611942 -0.486347 1.188066 0.147 Uiso 1 1 calc R U . . .
C5_1 C 0.609(3) -0.5516(18) 1.1570(6) 0.131(9) Uiso 1 1 d . . . . .
H5A_1 H 0.549394 -0.582931 1.168070 0.157 Uiso 1 1 calc R U . . .
H5B_1 H 0.540864 -0.504935 1.146509 0.157 Uiso 1 1 calc R U . . .
C6_1 C 0.689(3) -0.6040(18) 1.1373(6) 0.129(9) Uiso 1 1 d . . . . .
H6A_1 H 0.744406 -0.572142 1.125387 0.155 Uiso 1 1 calc R U . . .
H6B_1 H 0.760212 -0.649737 1.147543 0.155 Uiso 1 1 calc R U . . .
C7_1 C 0.609(3) -0.638(2) 1.1201(7) 0.145(10) Uiso 1 1 d . . . . .
H7A_1 H 0.540626 -0.592332 1.109217 0.174 Uiso 1 1 calc R U . . .
H7B_1 H 0.550264 -0.667960 1.131968 0.174 Uiso 1 1 calc R U . . .
C8_1 C 0.695(3) -0.6960(19) 1.1002(6) 0.141(9) Uiso 1 1 d . . . . .
H8A_1 H 0.628231 -0.715340 1.089488 0.211 Uiso 1 1 calc R U . . .
H8B_1 H 0.750654 -0.666909 1.087728 0.211 Uiso 1 1 calc R U . . .
H8C_1 H 0.760328 -0.742805 1.110560 0.211 Uiso 1 1 calc R U . . .
N_2 N 1.027(2) -0.3581(13) 1.1934(5) 0.123(7) Uiso 1 1 d . . . . .
H_2 H 0.988301 -0.357283 1.209985 0.148 Uiso 1 1 calc R U . . .
CA_2 C 1.149(3) -0.3209(18) 1.1883(6) 0.128(8) Uiso 1 1 d . . . . .
CB1_2 C 1.166(3) -0.2772(18) 1.2126(6) 0.133(9) Uiso 1 1 d . . . . .
HB1A_2 H 1.246803 -0.252312 1.209331 0.200 Uiso 1 1 calc R U . . .
HB1B_2 H 1.077160 -0.234386 1.215168 0.200 Uiso 1 1 calc R U . . .
HB1C_2 H 1.184688 -0.316350 1.229091 0.200 Uiso 1 1 calc R U . . .
CB2_2 C 1.281(3) -0.3851(18) 1.1816(6) 0.138(9) Uiso 1 1 d . . . . .
HB2A_2 H 1.362128 -0.360310 1.178176 0.208 Uiso 1 1 calc R U . . .
HB2B_2 H 1.304522 -0.427885 1.197077 0.208 Uiso 1 1 calc R U . . .
HB2C_2 H 1.263783 -0.409255 1.165190 0.208 Uiso 1 1 calc R U . . .
C_2 C 1.106(3) -0.2542(18) 1.1635(6) 0.127(8) Uiso 1 1 d . . . . .
O_2 O 1.187(2) -0.2494(12) 1.1438(4) 0.130(5) Uiso 1 1 d . . . . .
N_3 N 0.984(2) -0.2028(14) 1.1646(5) 0.125(7) Uiso 1 1 d . . . . .
H_3 H 0.928433 -0.209262 1.178839 0.150 Uiso 1 1 calc R U . . .
CA_3 C 0.928(3) -0.1327(18) 1.1437(6) 0.135(9) Uiso 1 1 d . . . . .
HAA_3 H 1.001434 -0.101719 1.140001 0.162 Uiso 1 1 calc R U . . .
HAB_3 H 0.840935 -0.095589 1.151116 0.162 Uiso 1 1 calc R U . . .
C_3 C 0.890(3) -0.1591(19) 1.1177(7) 0.132(9) Uiso 1 1 d . . . . .
O_3 O 0.9007(19) -0.1154(12) 1.0959(4) 0.128(5) Uiso 1 1 d . . . . .
N_4 N 0.848(2) -0.2262(14) 1.1185(5) 0.119(6) Uiso 1 1 d . . . . .
H_4 H 0.843604 -0.254449 1.134483 0.143 Uiso 1 1 calc R U . . .
CA_4 C 0.809(3) -0.2559(17) 1.0937(6) 0.125(8) Uiso 1 1 d . . . . .
HA_4 H 0.746652 -0.209973 1.081554 0.150 Uiso 1 1 calc R U . . .
CB_4 C 0.731(3) -0.3224(17) 1.1020(6) 0.119(8) Uiso 1 1 d . . . . .
HB_4 H 0.793057 -0.367940 1.114372 0.143 Uiso 1 1 calc R U . . .
CG1_4 C 0.587(3) -0.2816(18) 1.1169(6) 0.136(9) Uiso 1 1 d . . . . .
HG1A_4 H 0.609247 -0.261050 1.133703 0.204 Uiso 1 1 calc R U . . .
HG1B_4 H 0.529115 -0.236076 1.104683 0.204 Uiso 1 1 calc R U . . .
HG1C_4 H 0.531895 -0.322268 1.121614 0.204 Uiso 1 1 calc R U . . .
CG2_4 C 0.694(3) -0.354(2) 1.0759(7) 0.152(10) Uiso 1 1 d . . . . .
HG2A_4 H 0.643630 -0.396738 1.080817 0.227 Uiso 1 1 calc R U . . .
HG2B_4 H 0.631216 -0.308821 1.064301 0.227 Uiso 1 1 calc R U . . .
HG2C_4 H 0.782593 -0.376646 1.065887 0.227 Uiso 1 1 calc R U . . .
C_4 C 0.950(3) -0.2913(17) 1.0794(6) 0.117(8) Uiso 1 1 d . . . . .
O_4 O 0.9556(18) -0.2695(11) 1.0544(4) 0.122(5) Uiso 1 1 d . . . . .
N_5 N 1.062(2) -0.3398(13) 1.0923(5) 0.125(7) Uiso 1 1 d . . . . .
H_5 H 1.049601 -0.354714 1.109784 0.150 Uiso 1 1 calc R U . . .
CA_5 C 1.202(3) -0.3713(16) 1.0816(6) 0.116(8) Uiso 1 1 d . . . . .
CB1_5 C 1.307(3) -0.4059(18) 1.1040(6) 0.135(9) Uiso 1 1 d . . . . .
HB1A_5 H 1.402564 -0.427305 1.096193 0.202 Uiso 1 1 calc R U . . .
HB1B_5 H 1.309863 -0.363024 1.115623 0.202 Uiso 1 1 calc R U . . .
HB1C_5 H 1.277238 -0.450247 1.115098 0.202 Uiso 1 1 calc R U . . .
CB2_5 C 1.196(3) -0.4293(18) 1.0606(6) 0.138(9) Uiso 1 1 d . . . . .
HB2A_5 H 1.292445 -0.451062 1.053272 0.208 Uiso 1 1 calc R U . . .
HB2B_5 H 1.159235 -0.474549 1.069397 0.208 Uiso 1 1 calc R U . . .
HB2C_5 H 1.130973 -0.399864 1.045668 0.208 Uiso 1 1 calc R U . . .
C_5 C 1.250(3) -0.2958(18) 1.0665(6) 0.121(8) Uiso 1 1 d . . . . .
O_5 O 1.2978(19) -0.2945(11) 1.0431(4) 0.126(5) Uiso 1 1 d . . . . .
N_6 N 1.233(2) -0.2337(14) 1.0811(5) 0.126(7) Uiso 1 1 d . . . . .
H_6 H 1.193223 -0.234856 1.097455 0.151 Uiso 1 1 calc R U . . .
CA_6 C 1.282(3) -0.1628(17) 1.0697(6) 0.123(8) Uiso 1 1 d . . . . .
HAA_6 H 1.382820 -0.181128 1.063320 0.147 Uiso 1 1 calc R U . . .
HAB_6 H 1.279301 -0.126357 1.084217 0.147 Uiso 1 1 calc R U . . .
C_6 C 1.189(3) -0.1166(16) 1.0463(6) 0.116(8) Uiso 1 1 d . . . . .
O_6 O 1.2526(19) -0.0883(11) 1.0267(4) 0.123(5) Uiso 1 1 d . . . . .
N_7 N 1.057(2) -0.1108(12) 1.0470(4) 0.114(6) Uiso 1 1 d . . . . .
H_7 H 1.017775 -0.129452 1.061977 0.137 Uiso 1 1 calc R U . . .
CA_7 C 0.966(3) -0.0739(17) 1.0233(5) 0.123(8) Uiso 1 1 d . . . . .
HAA_7 H 0.864735 -0.073126 1.028333 0.147 Uiso 1 1 calc R U . . .
HAB_7 H 0.970042 -0.016331 1.019411 0.147 Uiso 1 1 calc R U . . .
C_7 C 1.002(3) -0.1133(18) 0.9987(6) 0.116(8) Uiso 1 1 d . . . . .
O_7 O 1.003(2) -0.0736(13) 0.9754(4) 0.139(6) Uiso 1 1 d . . . . .
N_8 N 1.043(2) -0.1922(14) 1.0017(5) 0.119(6) Uiso 1 1 d . . . . .
H_8 H 1.038724 -0.218296 1.018064 0.143 Uiso 1 1 calc R U . . .
CA_8 C 1.098(3) -0.2418(19) 0.9773(7) 0.137(9) Uiso 1 1 d . . . . .
HA_8 H 1.025753 -0.222382 0.962081 0.165 Uiso 1 1 calc R U . . .
CB_8 C 1.111(3) -0.3273(17) 0.9849(6) 0.121(8) Uiso 1 1 d . . . . .
HB_8 H 1.173416 -0.344495 1.001522 0.145 Uiso 1 1 calc R U . . .
CG1_8 C 0.967(3) -0.344(2) 0.9923(7) 0.150(10) Uiso 1 1 d . . . . .
HG1A_8 H 0.980564 -0.403148 0.997388 0.225 Uiso 1 1 calc R U . . .
HG1B_8 H 0.924621 -0.314491 1.007900 0.225 Uiso 1 1 calc R U . . .
HG1C_8 H 0.901571 -0.326447 0.976571 0.225 Uiso 1 1 calc R U . . .
CG2_8 C 1.183(3) -0.3785(19) 0.9624(6) 0.144(10) Uiso 1 1 d . . . . .
HG2A_8 H 1.190356 -0.436316 0.968185 0.217 Uiso 1 1 calc R U . . .
HG2B_8 H 1.125855 -0.361352 0.945581 0.217 Uiso 1 1 calc R U . . .
HG2C_8 H 1.279906 -0.370805 0.958981 0.217 Uiso 1 1 calc R U . . .
C_8 C 1.239(3) -0.2234(18) 0.9674(7) 0.132(9) Uiso 1 1 d . . . . .
O_8 O 1.2546(18) -0.1994(11) 0.9423(4) 0.118(5) Uiso 1 1 d . . . . .
N_9 N 1.350(2) -0.2378(13) 0.9846(5) 0.122(6) Uiso 1 1 d . . . . .
H_9 H 1.337267 -0.256180 1.001733 0.146 Uiso 1 1 calc R U . . .
CA_9 C 1.489(3) -0.2256(15) 0.9773(5) 0.104(7) Uiso 1 1 d . . . . .
CB1_9 C 1.568(3) -0.2345(18) 1.0034(6) 0.133(9) Uiso 1 1 d . . . . .
HB1A_9 H 1.664081 -0.226606 0.999515 0.200 Uiso 1 1 calc R U . . .
HB1B_9 H 1.514807 -0.193424 1.015111 0.200 Uiso 1 1 calc R U . . .
HB1C_9 H 1.576548 -0.289334 1.012805 0.200 Uiso 1 1 calc R U . . .
CB2_9 C 1.561(3) -0.2913(17) 0.9589(6) 0.128(8) Uiso 1 1 d . . . . .
HB2A_9 H 1.656924 -0.284975 0.953402 0.191 Uiso 1 1 calc R U . . .
HB2B_9 H 1.570884 -0.345537 0.968849 0.191 Uiso 1 1 calc R U . . .
HB2C_9 H 1.502165 -0.285711 0.942450 0.191 Uiso 1 1 calc R U . . .
C_9 C 1.472(3) -0.1413(18) 0.9642(6) 0.123(8) Uiso 1 1 d . . . . .
O_9 O 1.5330(19) -0.1271(11) 0.9420(4) 0.124(5) Uiso 1 1 d . . . . .
N_10 N 1.387(2) -0.0815(13) 0.9756(4) 0.114(6) Uiso 1 1 d . . . . .
H_10 H 1.338495 -0.093719 0.990286 0.137 Uiso 1 1 calc R U . . .
CA_10 C 1.366(3) 0.0019(18) 0.9660(6) 0.131(9) Uiso 1 1 d . . . . .
HAA_10 H 1.462049 0.012961 0.962928 0.157 Uiso 1 1 calc R U . . .
HAB_10 H 1.316903 0.035349 0.980523 0.157 Uiso 1 1 calc R U . . .
C_10 C 1.275(3) 0.0307(18) 0.9384(6) 0.125(8) Uiso 1 1 d . . . . .
O_10 O 1.3129(18) 0.0767(11) 0.9209(4) 0.121(5) Uiso 1 1 d . . . . .
N_11 N 1.169(2) -0.0039(13) 0.9375(4) 0.114(6) Uiso 1 1 d . . . . .
H_11 H 1.145091 -0.034353 0.951611 0.137 Uiso 1 1 calc R U . . .
CA_11 C 1.091(3) 0.0116(18) 0.9112(5) 0.123(8) Uiso 1 1 d . . . . .
HAA_11 H 1.045219 0.070931 0.907579 0.148 Uiso 1 1 calc R U . . .
HAB_11 H 1.013985 -0.017231 0.912687 0.148 Uiso 1 1 calc R U . . .
C_11 C 1.189(3) -0.0162(18) 0.8873(6) 0.120(8) Uiso 1 1 d . . . . .
O_11 O 1.174(2) 0.0306(12) 0.8655(4) 0.137(6) Uiso 1 1 d . . . . .
N_12 N 1.284(2) -0.0835(14) 0.8922(5) 0.121(6) Uiso 1 1 d . . . . .
H_12 H 1.284873 -0.111900 0.908284 0.145 Uiso 1 1 calc R U . . .
CA_12 C 1.394(3) -0.1154(15) 0.8712(6) 0.130(9) Uiso 1 1 d D . . . .
HAA_12 H 1.342021 -0.114215 0.853726 0.156 Uiso 1 1 calc R U . A 1
CB_12 C 1.474(2) -0.2038(16) 0.8801(5) 0.140(9) Uiso 0.62(3) 1 d D . P B 1
HBA_12 H 1.408870 -0.239878 0.878743 0.168 Uiso 0.62(3) 1 calc R U P B 1
HBB_12 H 1.504532 -0.209275 0.899474 0.168 Uiso 0.62(3) 1 calc R U P B 1
CG_12 C 1.605(2) -0.229(2) 0.8617(5) 0.141(9) Uiso 0.62(3) 1 d D U P B 1
HG_12 H 1.663067 -0.188376 0.861301 0.169 Uiso 0.62(3) 1 calc R U P B 1
CD1_12 C 1.696(4) -0.313(2) 0.8728(7) 0.144(10) Uiso 0.62(3) 1 d D U P B 1
HD1A_12 H 1.727974 -0.310744 0.891459 0.216 Uiso 0.62(3) 1 calc R U P B 1
HD1B_12 H 1.638518 -0.352901 0.873272 0.216 Uiso 0.62(3) 1 calc R U P B 1
HD1C_12 H 1.780222 -0.329438 0.860957 0.216 Uiso 0.62(3) 1 calc R U P B 1
CD2_12 C 1.555(4) -0.233(2) 0.8328(5) 0.141(10) Uiso 0.62(3) 1 d D U P B 1
HD2A_12 H 1.496067 -0.178607 0.825666 0.211 Uiso 0.62(3) 1 calc R U P B 1
HD2B_12 H 1.639256 -0.249120 0.820963 0.211 Uiso 0.62(3) 1 calc R U P B 1
HD2C_12 H 1.497552 -0.272583 0.833278 0.211 Uiso 0.62(3) 1 calc R U P B 1
CB'_12 C 1.474(2) -0.2038(16) 0.8801(5) 0.140(9) Uiso 0.38(3) 1 d D . P B 2
HB'1_12 H 1.396726 -0.229331 0.887443 0.168 Uiso 0.38(3) 1 calc R U P B 2
HB'2_12 H 1.529755 -0.200262 0.896324 0.168 Uiso 0.38(3) 1 calc R U P B 2
CG'_12 C 1.574(4) -0.2697(19) 0.8651(9) 0.142(9) Uiso 0.38(3) 1 d D U P B 2
HG'_12 H 1.530418 -0.273059 0.847123 0.170 Uiso 0.38(3) 1 calc R U P B 2
CD1'_12 C 1.599(6) -0.3516(17) 0.8825(15) 0.145(11) Uiso 0.38(3) 1 d D U P B 2
HD1D_12 H 1.664079 -0.394151 0.872760 0.217 Uiso 0.38(3) 1 calc R U P B 2
HD1E_12 H 1.642437 -0.348300 0.900007 0.217 Uiso 0.38(3) 1 calc R U P B 2
HD1F_12 H 1.506690 -0.365222 0.885889 0.217 Uiso 0.38(3) 1 calc R U P B 2
CD2'_12 C 1.718(4) -0.248(3) 0.8600(15) 0.141(11) Uiso 0.38(3) 1 d D U P B 2
HD2D_12 H 1.782955 -0.290846 0.850235 0.212 Uiso 0.38(3) 1 calc R U P B 2
HD2E_12 H 1.701739 -0.195575 0.848800 0.212 Uiso 0.38(3) 1 calc R U P B 2
HD2F_12 H 1.760484 -0.245322 0.877556 0.212 Uiso 0.38(3) 1 calc R U P B 2
C_12 C 1.490(4) -0.061(2) 0.8663(8) 0.151(11) Uiso 1 1 d . . . . .
O_12 O 1.511(2) -0.0366(12) 0.8413(4) 0.134(6) Uiso 1 1 d . . . . .
N_13 N 1.548(2) -0.0412(14) 0.8871(5) 0.134(7) Uiso 1 1 d . . . . .
H_13 H 1.531075 -0.060792 0.903889 0.160 Uiso 1 1 calc R U . . .
CA_13 C 1.646(3) 0.016(2) 0.8827(7) 0.142(10) Uiso 1 1 d . . . . .
CB1_13 C 1.667(3) 0.043(2) 0.9100(6) 0.145(10) Uiso 1 1 d . . . . .
HB1A_13 H 1.730029 0.080439 0.907646 0.218 Uiso 1 1 calc R U . . .
HB1B_13 H 1.573503 0.071968 0.917267 0.218 Uiso 1 1 calc R U . . .
HB1C_13 H 1.711558 -0.004282 0.922825 0.218 Uiso 1 1 calc R U . . .
CB2_13 C 1.789(4) -0.027(2) 0.8693(8) 0.169(12) Uiso 1 1 d . . . . .
HB2A_13 H 1.768550 -0.044066 0.851624 0.254 Uiso 1 1 calc R U . . .
HB2B_13 H 1.850035 0.010609 0.866280 0.254 Uiso 1 1 calc R U . . .
HB2C_13 H 1.838209 -0.075574 0.881356 0.254 Uiso 1 1 calc R U . . .
C_13 C 1.563(4) 0.094(2) 0.8655(7) 0.148(10) Uiso 1 1 d . . . . .
O_13 O 1.627(2) 0.1252(14) 0.8464(5) 0.159(7) Uiso 1 1 d . . . . .
N_14 N 1.432(2) 0.1213(14) 0.8701(5) 0.126(7) Uiso 1 1 d . . . . .
H_14 H 1.389925 0.093404 0.882368 0.151 Uiso 1 1 calc R U . . .
CA_14 C 1.343(4) 0.200(2) 0.8557(7) 0.156(11) Uiso 1 1 d . . . . .
HAA_14 H 1.391377 0.243767 0.857026 0.187 Uiso 1 1 calc R U . . .
HAB_14 H 1.247653 0.215118 0.864684 0.187 Uiso 1 1 calc R U . . .
C_14 C 1.323(3) 0.190(2) 0.8251(6) 0.131(9) Uiso 1 1 d . . . . .
O_14 O 1.363(2) 0.2400(13) 0.8092(5) 0.148(6) Uiso 1 1 d . . . . .
N_15 N 1.275(2) 0.1312(15) 0.8201(5) 0.133(7) Uiso 1 1 d . . . . .
H_15 H 1.261071 0.094724 0.833307 0.159 Uiso 1 1 calc R U . . .
CA_15 C 1.244(3) 0.126(2) 0.7918(6) 0.139(9) Uiso 1 1 d . . . . .
HAA_15 H 1.189760 0.181899 0.784081 0.166 Uiso 1 1 calc R U . . .
CB_15 C 1.145(4) 0.070(2) 0.7895(7) 0.147(10) Uiso 1 1 d . . . . .
HB_15 H 1.058925 0.089583 0.801273 0.176 Uiso 1 1 calc R U . . .
CG1_15 C 1.092(4) 0.074(2) 0.7598(7) 0.166(12) Uiso 1 1 d . . . . .
HG1A_15 H 1.176875 0.054021 0.748167 0.200 Uiso 1 1 calc R U . . .
HG1B_15 H 1.030123 0.036263 0.759766 0.200 Uiso 1 1 calc R U . . .
CG2_15 C 1.221(4) -0.023(2) 0.8003(8) 0.170(12) Uiso 1 1 d . . . . .
HG2A_15 H 1.153470 -0.056145 0.798454 0.256 Uiso 1 1 calc R U . . .
HG2B_15 H 1.307633 -0.042520 0.789457 0.256 Uiso 1 1 calc R U . . .
HG2C_15 H 1.246742 -0.026049 0.819650 0.256 Uiso 1 1 calc R U . . .
CD_15 C 1.013(5) 0.153(3) 0.7472(10) 0.218(17) Uiso 1 1 d . . . . .
HDA_15 H 0.984969 0.147312 0.728548 0.327 Uiso 1 1 calc R U . . .
HDB_15 H 0.925749 0.173430 0.758000 0.327 Uiso 1 1 calc R U . . .
HDC_15 H 1.073090 0.191260 0.746355 0.327 Uiso 1 1 calc R U . . .
C_15 C 1.386(4) 0.103(2) 0.7752(8) 0.148(10) Uiso 1 1 d . . . . .
O_15 O 1.384(2) 0.1282(12) 0.7499(4) 0.140(6) Uiso 1 1 d . . . . .
N_16 N 1.489(3) 0.055(2) 0.7883(8) 0.207(8) Uiso 0.63(2) 1 d D . P C 1
HN_16 H 1.472484 0.040477 0.805663 0.248 Uiso 0.63(2) 1 calc R U P C 1
O_16 O 1.672(5) 0.153(2) 0.7841(11) 0.209(8) Uiso 0.63(2) 1 d D U P C 1
HO_16 H 1.586758 0.171276 0.789892 0.251 Uiso 0.63(2) 1 d R U P C 1
C1_16 C 1.640(6) 0.018(2) 0.7778(19) 0.211(7) Uiso 0.63(2) 1 d D U P C 1
H1A_16 H 1.635344 0.023465 0.757261 0.253 Uiso 0.63(2) 1 calc R U P C 1
C2_16 C 1.735(4) -0.076(2) 0.7880(10) 0.214(8) Uiso 0.63(2) 1 d D U P C 1
H2A_16 H 1.839728 -0.080637 0.786334 0.257 Uiso 0.63(2) 1 calc R U P C 1
H2B_16 H 1.711683 -0.092420 0.807209 0.257 Uiso 0.63(2) 1 calc R U P C 1
C3_16 C 1.685(4) -0.1248(19) 0.7681(9) 0.217(8) Uiso 0.63(2) 1 d D U P C 1
H3_16 H 1.768511 -0.167575 0.761529 0.260 Uiso 0.63(2) 1 calc R U P C 1
C4_16 C 1.611(7) -0.066(3) 0.7443(8) 0.225(11) Uiso 0.63(2) 1 d D U P C 1
H4A_16 H 1.577826 -0.095976 0.731057 0.337 Uiso 0.63(2) 1 calc R U P C 1
H4B_16 H 1.527983 -0.025688 0.751170 0.337 Uiso 0.63(2) 1 calc R U P C 1
H4C_16 H 1.678798 -0.037061 0.735259 0.337 Uiso 0.63(2) 1 calc R U P C 1
C5_16 C 1.573(6) -0.163(3) 0.7826(12) 0.225(11) Uiso 0.63(2) 1 d D U P C 1
H5A_16 H 1.539765 -0.195208 0.770094 0.338 Uiso 0.63(2) 1 calc R U P C 1
H5B_16 H 1.616655 -0.198614 0.798857 0.338 Uiso 0.63(2) 1 calc R U P C 1
H5C_16 H 1.491807 -0.119675 0.788139 0.338 Uiso 0.63(2) 1 calc R U P C 1
C6_16 C 1.739(5) 0.068(2) 0.7857(16) 0.210(8) Uiso 0.63(2) 1 d D U P C 1
H6A_16 H 1.772532 0.048991 0.804733 0.252 Uiso 0.63(2) 1 calc R U P C 1
H6B_16 H 1.824181 0.058970 0.773520 0.252 Uiso 0.63(2) 1 calc R U P C 1
N'_16 N 1.489(3) 0.055(2) 0.7883(8) 0.207(8) Uiso 0.37(2) 1 d D U P C 2
HN'_16 H 1.476839 0.028346 0.804275 0.248 Uiso 0.37(2) 1 calc R U P C 2
O'_16 O 1.857(7) -0.077(4) 0.7671(16) 0.218(9) Uiso 0.37(2) 1 d D U P C 2
HO'_16 H 1.918876 -0.051297 0.769896 0.327 Uiso 0.37(2) 1 d R U P C 2
C1'_16 C 1.657(7) 0.043(4) 0.773(3) 0.210(7) Uiso 0.37(2) 1 d D U P C 2
H1'_16 H 1.664441 0.071954 0.754678 0.252 Uiso 0.37(2) 1 calc R U P C 2
C2'_16 C 1.768(5) 0.059(3) 0.8020(14) 0.210(8) Uiso 0.37(2) 1 d D U P C 2
H2'1_16 H 1.720685 0.055741 0.820190 0.252 Uiso 0.37(2) 1 calc R U P C 2
H2'2_16 H 1.866954 0.022747 0.802576 0.252 Uiso 0.37(2) 1 calc R U P C 2
C3'_16 C 1.760(4) 0.146(3) 0.7899(13) 0.210(8) Uiso 0.37(2) 1 d D U P C 2
H3'_16 H 1.793583 0.177371 0.803338 0.252 Uiso 0.37(2) 1 calc R U P C 2
C4'_16 C 1.604(4) 0.186(3) 0.781(2) 0.208(10) Uiso 0.37(2) 1 d D U P C 2
H4'1_16 H 1.595352 0.242566 0.773593 0.312 Uiso 0.37(2) 1 calc R U P C 2
H4'2_16 H 1.575839 0.155454 0.767771 0.312 Uiso 0.37(2) 1 calc R U P C 2
H4'3_16 H 1.541312 0.185976 0.797592 0.312 Uiso 0.37(2) 1 calc R U P C 2
C5'_16 C 1.851(8) 0.141(3) 0.7639(16) 0.211(9) Uiso 0.37(2) 1 d D U P C 2
H5'1_16 H 1.952033 0.115516 0.768671 0.316 Uiso 0.37(2) 1 calc R U P C 2
H5'2_16 H 1.817490 0.108178 0.751615 0.316 Uiso 0.37(2) 1 calc R U P C 2
H5'3_16 H 1.841317 0.196260 0.754750 0.316 Uiso 0.37(2) 1 calc R U P C 2
C6'_16 C 1.717(8) -0.049(4) 0.7779(18) 0.213(8) Uiso 0.37(2) 1 d D U P C 2
H6'1_16 H 1.719032 -0.066573 0.797848 0.256 Uiso 0.37(2) 1 calc R U P C 2
H6'2_16 H 1.651831 -0.075477 0.769262 0.256 Uiso 0.37(2) 1 calc R U P C 2
O1_17 O 0.447(2) 0.0973(13) 0.6520(5) 0.145(6) Uiso 1 1 d . . . . .
C1_17 C 0.436(4) 0.091(2) 0.6781(9) 0.165(12) Uiso 1 1 d . . . . .
C2_17 C 0.348(4) 0.038(2) 0.6900(8) 0.171(12) Uiso 1 1 d . . . . .
H2A_17 H 0.298440 0.061914 0.706353 0.205 Uiso 1 1 calc R U . . .
H2B_17 H 0.414195 -0.015585 0.696682 0.205 Uiso 1 1 calc R U . . .
C3_17 C 0.237(3) 0.021(2) 0.6725(7) 0.147(10) Uiso 1 1 d . . . . .
H3A_17 H 0.284939 -0.002018 0.655940 0.177 Uiso 1 1 calc R U . . .
H3B_17 H 0.167783 0.074200 0.666274 0.177 Uiso 1 1 calc R U . . .
C4_17 C 0.153(4) -0.036(2) 0.6861(8) 0.179(13) Uiso 1 1 d . . . . .
H4A_17 H 0.095587 -0.009713 0.701416 0.214 Uiso 1 1 calc R U . . .
H4B_17 H 0.221654 -0.086531 0.694047 0.214 Uiso 1 1 calc R U . . .
C5_17 C 0.047(4) -0.060(2) 0.6663(8) 0.189(14) Uiso 1 1 d D . . . .
H5A_17 H -0.015694 -0.088544 0.677338 0.227 Uiso 1 1 calc R U . . .
H5B_17 H -0.015686 -0.008851 0.656802 0.227 Uiso 1 1 calc R U . . .
C6_17 C 0.123(3) -0.112(2) 0.6456(6) 0.187(14) Uiso 1 1 d D . . . .
H6A_17 H 0.187127 -0.161949 0.655068 0.225 Uiso 1 1 calc R U . . .
H6B_17 H 0.185006 -0.082291 0.634362 0.225 Uiso 1 1 calc R U . . .
C7_17 C 0.025(4) -0.135(3) 0.6274(7) 0.211(17) Uiso 1 1 d D . . . .
H7A_17 H -0.030880 -0.167864 0.638474 0.253 Uiso 1 1 calc R U . . .
H7B_17 H -0.043808 -0.084377 0.619114 0.253 Uiso 1 1 calc R U . . .
C8_17 C 0.101(3) -0.181(2) 0.6054(7) 0.177(13) Uiso 1 1 d D . . . .
H8A_17 H 0.031069 -0.194890 0.593953 0.266 Uiso 1 1 calc R U . . .
H8B_17 H 0.155249 -0.148132 0.594144 0.266 Uiso 1 1 calc R U . . .
H8C_17 H 0.168182 -0.231645 0.613510 0.266 Uiso 1 1 calc R U . . .
N_18 N 0.500(2) 0.1248(15) 0.6943(5) 0.132(7) Uiso 1 1 d . . . . .
H_18 H 0.481017 0.119584 0.712021 0.158 Uiso 1 1 calc R U . . .
CA_18 C 0.598(4) 0.170(2) 0.6852(7) 0.157(11) Uiso 1 1 d . . . . .
CB1_18 C 0.637(4) 0.215(2) 0.7092(7) 0.158(11) Uiso 1 1 d . . . . .
HB1A_18 H 0.706212 0.246296 0.702515 0.238 Uiso 1 1 calc R U . . .
HB1B_18 H 0.549484 0.252613 0.715601 0.238 Uiso 1 1 calc R U . . .
HB1C_18 H 0.680396 0.174799 0.724481 0.238 Uiso 1 1 calc R U . . .
CB2_18 C 0.733(3) 0.114(2) 0.6756(7) 0.155(11) Uiso 1 1 d . . . . .
HB2A_18 H 0.801528 0.146195 0.669236 0.232 Uiso 1 1 calc R U . . .
HB2B_18 H 0.776426 0.073537 0.690769 0.232 Uiso 1 1 calc R U . . .
HB2C_18 H 0.711239 0.086346 0.660467 0.232 Uiso 1 1 calc R U . . .
C_18 C 0.530(4) 0.240(2) 0.6619(7) 0.143(10) Uiso 1 1 d . . . . .
O_18 O 0.600(2) 0.2485(12) 0.6403(4) 0.130(5) Uiso 1 1 d . . . . .
N_19 N 0.411(3) 0.2846(15) 0.6661(5) 0.138(7) Uiso 1 1 d . . . . .
H_19 H 0.367227 0.274980 0.681690 0.165 Uiso 1 1 calc R U . . .
CA_19 C 0.336(4) 0.354(2) 0.6464(7) 0.152(10) Uiso 1 1 d . . . . .
HAA_19 H 0.245707 0.384779 0.654841 0.182 Uiso 1 1 calc R U . . .
HAB_19 H 0.397924 0.391595 0.641961 0.182 Uiso 1 1 calc R U . . .
C_19 C 0.300(3) 0.324(2) 0.6205(7) 0.137(9) Uiso 1 1 d . . . . .
O_19 O 0.313(2) 0.3649(13) 0.5983(4) 0.142(6) Uiso 1 1 d . . . . .
N_20 N 0.248(2) 0.2586(14) 0.6222(5) 0.128(7) Uiso 1 1 d . . . . .
H_20 H 0.231616 0.234495 0.638366 0.154 Uiso 1 1 calc R U . . .
CA_20 C 0.218(3) 0.2267(19) 0.5972(6) 0.133(9) Uiso 1 1 d . . . . .
HA_20 H 0.147370 0.272118 0.586203 0.159 Uiso 1 1 calc R U . . .
CB_20 C 0.147(3) 0.1602(19) 0.6039(6) 0.135(9) Uiso 1 1 d . . . . .
HB_20 H 0.212051 0.117390 0.616693 0.162 Uiso 1 1 calc R U . . .
CG1_20 C 0.004(3) 0.183(2) 0.6172(7) 0.154(11) Uiso 1 1 d . . . . .
HG1A_20 H -0.032977 0.133995 0.620747 0.231 Uiso 1 1 calc R U . . .
HG1B_20 H 0.012453 0.204447 0.634568 0.231 Uiso 1 1 calc R U . . .
HG1C_20 H -0.062835 0.224210 0.605048 0.231 Uiso 1 1 calc R U . . .
CG2_20 C 0.132(4) 0.121(2) 0.5774(7) 0.156(11) Uiso 1 1 d . . . . .
HG2A_20 H 0.085332 0.076629 0.581741 0.234 Uiso 1 1 calc R U . . .
HG2B_20 H 0.074071 0.162602 0.563962 0.234 Uiso 1 1 calc R U . . .
HG2C_20 H 0.228285 0.099142 0.569679 0.234 Uiso 1 1 calc R U . . .
C_20 C 0.355(3) 0.2026(17) 0.5797(6) 0.122(8) Uiso 1 1 d . . . . .
O_20 O 0.351(2) 0.2264(12) 0.5549(4) 0.135(6) Uiso 1 1 d . . . . .
N_21 N 0.460(3) 0.1574(14) 0.5929(5) 0.133(7) Uiso 1 1 d . . . . .
H_21 H 0.449860 0.144209 0.610532 0.160 Uiso 1 1 calc R U . . .
CA_21 C 0.601(3) 0.1256(18) 0.5799(6) 0.128(8) Uiso 1 1 d . . . . .
CB1_21 C 0.713(3) 0.0851(17) 0.6002(6) 0.124(8) Uiso 1 1 d . . . . .
HB1A_21 H 0.804483 0.064847 0.590795 0.186 Uiso 1 1 calc R U . . .
HB1B_21 H 0.722987 0.124273 0.612724 0.186 Uiso 1 1 calc R U . . .
HB1C_21 H 0.684865 0.039164 0.610639 0.186 Uiso 1 1 calc R U . . .
CB2_21 C 0.586(3) 0.0661(17) 0.5597(6) 0.131(9) Uiso 1 1 d . . . . .
HB2A_21 H 0.511611 0.093832 0.546186 0.196 Uiso 1 1 calc R U . . .
HB2B_21 H 0.678608 0.047175 0.550215 0.196 Uiso 1 1 calc R U . . .
HB2C_21 H 0.559736 0.019169 0.569664 0.196 Uiso 1 1 calc R U . . .
C_21 C 0.647(3) 0.1968(17) 0.5644(6) 0.115(8) Uiso 1 1 d . . . . .
O_21 O 0.6912(18) 0.1976(11) 0.5407(4) 0.120(5) Uiso 1 1 d . . . . .
N_22 N 0.634(2) 0.2602(14) 0.5796(5) 0.125(7) Uiso 1 1 d . . . . .
H_22 H 0.595995 0.258453 0.596150 0.150 Uiso 1 1 calc R U . . .
CA_22 C 0.682(3) 0.3318(16) 0.5683(5) 0.119(8) Uiso 1 1 d . . . . .
HAA_22 H 0.782447 0.314661 0.561618 0.142 Uiso 1 1 calc R U . . .
HAB_22 H 0.677638 0.369153 0.582563 0.142 Uiso 1 1 calc R U . . .
C_22 C 0.585(3) 0.3736(18) 0.5453(6) 0.132(9) Uiso 1 1 d . . . . .
O_22 O 0.6348(19) 0.4075(11) 0.5238(4) 0.123(5) Uiso 1 1 d . . . . .
N_23 N 0.444(2) 0.3840(13) 0.5471(5) 0.124(7) Uiso 1 1 d . . . . .
H_23 H 0.409857 0.365601 0.562586 0.149 Uiso 1 1 calc R U . . .
CA_23 C 0.341(3) 0.4236(18) 0.5253(6) 0.128(8) Uiso 1 1 d . . . . .
HAA_23 H 0.342543 0.481655 0.521364 0.153 Uiso 1 1 calc R U . . .
HAB_23 H 0.242790 0.422126 0.531521 0.153 Uiso 1 1 calc R U . . .
C_23 C 0.377(3) 0.3814(18) 0.4994(6) 0.118(8) Uiso 1 1 d . . . . .
O_23 O 0.370(2) 0.4238(12) 0.4767(4) 0.137(6) Uiso 1 1 d . . . . .
N_24 N 0.412(2) 0.3028(15) 0.5015(5) 0.124(6) Uiso 1 1 d . . . . .
H_24 H 0.408641 0.276064 0.517772 0.149 Uiso 1 1 calc R U . . .
CA_24 C 0.456(3) 0.2562(16) 0.4784(6) 0.117(8) Uiso 1 1 d . . . . .
HA_24 H 0.379661 0.276530 0.464110 0.140 Uiso 1 1 calc R U . . .
CB_24 C 0.470(3) 0.1681(16) 0.4855(6) 0.115(7) Uiso 1 1 d . . . . .
HB_24 H 0.536835 0.149688 0.501512 0.138 Uiso 1 1 calc R U . . .
CG1_24 C 0.330(3) 0.150(2) 0.4945(7) 0.149(10) Uiso 1 1 d . . . . .
HG1A_24 H 0.344689 0.091063 0.498910 0.223 Uiso 1 1 calc R U . . .
HG1B_24 H 0.293356 0.178108 0.510707 0.223 Uiso 1 1 calc R U . . .
HG1C_24 H 0.259122 0.169673 0.479572 0.223 Uiso 1 1 calc R U . . .
CG2_24 C 0.537(3) 0.1186(19) 0.4624(6) 0.138(9) Uiso 1 1 d . . . . .
HG2A_24 H 0.544244 0.060545 0.467824 0.207 Uiso 1 1 calc R U . . .
HG2B_24 H 0.477104 0.137077 0.445960 0.207 Uiso 1 1 calc R U . . .
HG2C_24 H 0.633736 0.125993 0.458487 0.207 Uiso 1 1 calc R U . . .
C_24 C 0.588(3) 0.2760(18) 0.4670(6) 0.128(8) Uiso 1 1 d . . . . .
O_24 O 0.6047(18) 0.2958(11) 0.4409(4) 0.124(5) Uiso 1 1 d . . . . .
N_25 N 0.705(2) 0.2627(13) 0.4826(5) 0.125(7) Uiso 1 1 d . . . . .
H_25 H 0.696301 0.247038 0.500135 0.150 Uiso 1 1 calc R U . . .
CA_25 C 0.844(3) 0.2712(17) 0.4736(6) 0.120(8) Uiso 1 1 d . . . . .
CB1_25 C 0.933(3) 0.2724(18) 0.4994(6) 0.135(9) Uiso 1 1 d . . . . .
HB1A_25 H 1.028498 0.278284 0.493769 0.202 Uiso 1 1 calc R U . . .
HB1B_25 H 0.882944 0.318627 0.509437 0.202 Uiso 1 1 calc R U . . .
HB1C_25 H 0.942700 0.221219 0.511331 0.202 Uiso 1 1 calc R U . . .
CB2_25 C 0.920(3) 0.2069(17) 0.4558(6) 0.129(8) Uiso 1 1 d . . . . .
HB2A_25 H 1.014513 0.215817 0.450253 0.193 Uiso 1 1 calc R U . . .
HB2B_25 H 0.934390 0.152692 0.465970 0.193 Uiso 1 1 calc R U . . .
HB2C_25 H 0.862467 0.210257 0.439364 0.193 Uiso 1 1 calc R U . . .
C_25 C 0.823(3) 0.3559(17) 0.4576(6) 0.117(8) Uiso 1 1 d . . . . .
O_25 O 0.8810(18) 0.3692(10) 0.4355(4) 0.114(5) Uiso 1 1 d . . . . .
N_26 N 0.743(2) 0.4209(13) 0.4698(5) 0.117(6) Uiso 1 1 d . . . . .
H_26 H 0.700888 0.410776 0.485522 0.140 Uiso 1 1 calc R U . . .
CA_26 C 0.722(3) 0.5030(17) 0.4592(6) 0.122(8) Uiso 1 1 d . . . . .
HAA_26 H 0.816244 0.513222 0.454082 0.146 Uiso 1 1 calc R U . . .
HAB_26 H 0.678807 0.538451 0.473633 0.146 Uiso 1 1 calc R U . . .
C_26 C 0.623(3) 0.5262(17) 0.4340(6) 0.119(8) Uiso 1 1 d . . . . .
O_26 O 0.6549(18) 0.5729(11) 0.4142(4) 0.123(5) Uiso 1 1 d . . . . .
N_27 N 0.513(2) 0.4978(13) 0.4341(5) 0.118(6) Uiso 1 1 d . . . . .
H_27 H 0.492747 0.469154 0.448978 0.141 Uiso 1 1 calc R U . . .
CA_27 C 0.422(3) 0.5112(17) 0.4104(5) 0.117(8) Uiso 1 1 d . . . . .
HAA_27 H 0.373666 0.570272 0.406776 0.140 Uiso 1 1 calc R U . . .
HAB_27 H 0.346385 0.481564 0.414103 0.140 Uiso 1 1 calc R U . . .
C_27 C 0.508(3) 0.4819(16) 0.3851(5) 0.105(7) Uiso 1 1 d . . . . .
O_27 O 0.4936(17) 0.5175(10) 0.3625(4) 0.115(5) Uiso 1 1 d . . . . .
N_28 N 0.602(2) 0.4063(13) 0.3901(4) 0.113(6) Uiso 1 1 d . . . . .
H_28 H 0.603233 0.380077 0.406575 0.136 Uiso 1 1 calc R U . . .
CA_28 C 0.699(3) 0.3669(16) 0.3692(6) 0.121(8) Uiso 1 1 d . . . . .
HA_28 H 0.638138 0.361849 0.353705 0.145 Uiso 1 1 calc R U . . .
CB_28 C 0.776(3) 0.2797(16) 0.3812(5) 0.118(8) Uiso 1 1 d . . . . .
HBA_28 H 0.841705 0.283272 0.395940 0.141 Uiso 1 1 calc R U . . .
HBB_28 H 0.702693 0.253443 0.389813 0.141 Uiso 1 1 calc R U . . .
CG_28 C 0.860(3) 0.2266(16) 0.3615(6) 0.117(8) Uiso 1 1 d . . . . .
HG_28 H 0.805653 0.233786 0.343917 0.141 Uiso 1 1 calc R U . . .
CD1_28 C 0.884(3) 0.1390(19) 0.3752(7) 0.148(10) Uiso 1 1 d . . . . .
H4A_28 H 0.939618 0.100611 0.362885 0.221 Uiso 1 1 calc R U . . .
H4B_28 H 0.936881 0.133051 0.392389 0.221 Uiso 1 1 calc R U . . .
H4C_28 H 0.790374 0.127129 0.379124 0.221 Uiso 1 1 calc R U . . .
CD2_28 C 1.007(3) 0.239(2) 0.3562(7) 0.152(10) Uiso 1 1 d . . . . .
HD2A_28 H 1.057176 0.201976 0.342944 0.228 Uiso 1 1 calc R U . . .
HD2B_28 H 0.998187 0.295651 0.348719 0.228 Uiso 1 1 calc R U . . .
HD2C_28 H 1.060997 0.227011 0.373397 0.228 Uiso 1 1 calc R U . . .
C_28 C 0.796(2) 0.4204(14) 0.3579(5) 0.102(7) Uiso 1 1 d . . . . .
O_28 O 0.8134(18) 0.4350(11) 0.3333(4) 0.117(5) Uiso 1 1 d . . . . .
N_29 N 0.876(2) 0.4403(13) 0.3771(5) 0.123(6) Uiso 1 1 d . . . . .
H_29 H 0.869480 0.421500 0.394436 0.147 Uiso 1 1 calc R U . . .
CA_29 C 0.971(3) 0.4918(16) 0.3696(6) 0.118(8) Uiso 1 1 d . . . . .
CB1_29 C 1.016(3) 0.5176(17) 0.3967(6) 0.125(8) Uiso 1 1 d . . . . .
HB1A_29 H 1.081487 0.552961 0.392607 0.187 Uiso 1 1 calc R U . . .
HB1B_29 H 0.930135 0.547484 0.406124 0.187 Uiso 1 1 calc R U . . .
HB1C_29 H 1.065445 0.468782 0.408634 0.187 Uiso 1 1 calc R U . . .
CB2_29 C 1.100(3) 0.4451(18) 0.3547(6) 0.130(9) Uiso 1 1 d . . . . .
HB2A_29 H 1.164720 0.480387 0.349615 0.196 Uiso 1 1 calc R U . . .
HB2B_29 H 1.151582 0.397061 0.366696 0.196 Uiso 1 1 calc R U . . .
HB2C_29 H 1.068626 0.427546 0.338113 0.196 Uiso 1 1 calc R U . . .
C_29 C 0.889(3) 0.5687(17) 0.3528(6) 0.121(8) Uiso 1 1 d . . . . .
O_29 O 0.9527(18) 0.5943(11) 0.3327(4) 0.120(5) Uiso 1 1 d . . . . .
N_30 N 0.760(2) 0.6016(13) 0.3593(4) 0.114(6) Uiso 1 1 d . . . . .
H_30 H 0.718967 0.578069 0.372963 0.137 Uiso 1 1 calc R U . . .
CA_30 C 0.682(3) 0.6746(18) 0.3452(6) 0.130(9) Uiso 1 1 d . . . . .
HAA_30 H 0.741125 0.714603 0.344445 0.156 Uiso 1 1 calc R U . . .
HAB_30 H 0.594136 0.696518 0.355894 0.156 Uiso 1 1 calc R U . . .
C_30 C 0.638(3) 0.6692(19) 0.3165(6) 0.127(8) Uiso 1 1 d . . . . .
O_30 O 0.652(2) 0.7210(14) 0.2973(5) 0.157(7) Uiso 1 1 d . . . . .
N_31 N 0.588(2) 0.6076(13) 0.3123(4) 0.113(6) Uiso 1 1 d . . . . .
H_31 H 0.584190 0.570574 0.326078 0.136 Uiso 1 1 calc R U . . .
CA_31 C 0.538(3) 0.5983(17) 0.2851(6) 0.121(8) Uiso 1 1 d . . . . .
HAA_31 H 0.485034 0.653715 0.276503 0.146 Uiso 1 1 calc R U . . .
CB_31 C 0.434(3) 0.5435(15) 0.2867(5) 0.110(7) Uiso 1 1 d . . . . .
HB_31 H 0.403705 0.542578 0.267427 0.132 Uiso 1 1 calc R U . . .
CG1_31 C 0.491(3) 0.4593(17) 0.2976(6) 0.128(8) Uiso 1 1 d . . . . .
HG1A_31 H 0.508623 0.457093 0.317539 0.153 Uiso 1 1 calc R U . . .
HG1B_31 H 0.585194 0.436919 0.288738 0.153 Uiso 1 1 calc R U . . .
CG2_31 C 0.295(3) 0.5899(18) 0.3025(6) 0.129(8) Uiso 1 1 d . . . . .
HG2A_31 H 0.261627 0.646439 0.294053 0.193 Uiso 1 1 calc R U . . .
HG2B_31 H 0.218330 0.562021 0.301246 0.193 Uiso 1 1 calc R U . . .
HG2C_31 H 0.318463 0.589669 0.321767 0.193 Uiso 1 1 calc R U . . .
CD_31 C 0.388(3) 0.405(2) 0.2931(7) 0.150(10) Uiso 1 1 d . . . . .
HDA_31 H 0.431579 0.348552 0.300892 0.225 Uiso 1 1 calc R U . . .
HDB_31 H 0.295614 0.426051 0.302223 0.225 Uiso 1 1 calc R U . . .
HDC_31 H 0.372201 0.405872 0.273416 0.225 Uiso 1 1 calc R U . . .
C_31 C 0.665(3) 0.5633(16) 0.2662(6) 0.114(7) Uiso 1 1 d . . . . .
O_31 O 0.6443(18) 0.5753(11) 0.2414(4) 0.123(5) Uiso 1 1 d . . . . .
N_32 N 0.786(2) 0.5180(13) 0.2778(5) 0.117(6) Uiso 1 1 d . . . . .
H_32 H 0.791691 0.511271 0.295850 0.140 Uiso 1 1 calc R U . . .
O_32 O 0.977(2) 0.6057(12) 0.2509(4) 0.139(6) Uiso 1 1 d . . . . .
HO_32 H 0.978848 0.638382 0.262686 0.167 Uiso 1 1 d R U . . .
C1_32 C 0.905(3) 0.4801(16) 0.2621(6) 0.114(7) Uiso 1 1 d . . . . .
H1A_32 H 0.875110 0.486237 0.242443 0.137 Uiso 1 1 calc R U . . .
C2_32 C 0.971(3) 0.3867(16) 0.2714(6) 0.119(8) Uiso 1 1 d . . . . .
H2A_32 H 1.047207 0.363548 0.258218 0.142 Uiso 1 1 calc R U . . .
H2B_32 H 1.016195 0.380518 0.289624 0.142 Uiso 1 1 calc R U . . .
C3_32 C 0.859(3) 0.3405(18) 0.2728(6) 0.132(9) Uiso 1 1 d . . . . .
H3_32 H 0.790771 0.357098 0.288238 0.158 Uiso 1 1 calc R U . . .
C4_32 C 0.941(3) 0.2505(19) 0.2786(7) 0.144(10) Uiso 1 1 d . . . . .
H4A_32 H 0.872042 0.216645 0.279748 0.216 Uiso 1 1 calc R U . . .
H4B_32 H 1.009445 0.234990 0.263666 0.216 Uiso 1 1 calc R U . . .
H4C_32 H 0.992665 0.242159 0.295956 0.216 Uiso 1 1 calc R U . . .
C5_32 C 0.777(3) 0.3522(19) 0.2468(6) 0.138(9) Uiso 1 1 d . . . . .
H5A_32 H 0.705185 0.320556 0.248870 0.207 Uiso 1 1 calc R U . . .
H5B_32 H 0.728810 0.410300 0.242492 0.207 Uiso 1 1 calc R U . . .
H5C_32 H 0.843923 0.333361 0.231905 0.207 Uiso 1 1 calc R U . . .
C6_32 C 1.022(3) 0.5219(18) 0.2640(6) 0.133(9) Uiso 1 1 d . . . . .
H6A_32 H 1.044696 0.522400 0.283506 0.160 Uiso 1 1 calc R U . . .
H6B_32 H 1.110187 0.491488 0.254907 0.160 Uiso 1 1 calc R U . . .
O1_33 O 0.0259(18) 0.9540(11) 0.3451(4) 0.123(5) Uiso 1 1 d . . . . .
C1_33 C 0.018(3) 0.9696(17) 0.3192(6) 0.119(8) Uiso 1 1 d . . . . .
C2_33 C -0.098(3) 1.0359(16) 0.3076(6) 0.117(8) Uiso 1 1 d . . . . .
H2A_33 H -0.103242 1.029914 0.287776 0.140 Uiso 1 1 calc R U . . .
H2B_33 H -0.070871 1.087500 0.308917 0.140 Uiso 1 1 calc R U . . .
C3_33 C -0.246(3) 1.0455(18) 0.3193(6) 0.130(9) Uiso 1 1 d . . . . .
H3A_33 H -0.277262 0.996071 0.316480 0.155 Uiso 1 1 calc R U . . .
H3B_33 H -0.240172 1.047302 0.339325 0.155 Uiso 1 1 calc R U . . .
C4_33 C -0.356(3) 1.1167(17) 0.3083(6) 0.129(8) Uiso 1 1 d . . . . .
H4A_33 H -0.353256 1.118837 0.288000 0.155 Uiso 1 1 calc R U . . .
H4B_33 H -0.331285 1.166102 0.313220 0.155 Uiso 1 1 calc R U . . .
C5_33 C -0.509(3) 1.121(2) 0.3175(7) 0.156(11) Uiso 1 1 d . . . . .
H5A_33 H -0.532914 1.070660 0.313310 0.187 Uiso 1 1 calc R U . . .
H5B_33 H -0.574297 1.167580 0.306306 0.187 Uiso 1 1 calc R U . . .
C6_33 C -0.543(4) 1.132(2) 0.3472(8) 0.176(13) Uiso 1 1 d . . . . .
H6A_33 H -0.637772 1.119720 0.351359 0.212 Uiso 1 1 calc R U . . .
H6B_33 H -0.469973 1.089841 0.358402 0.212 Uiso 1 1 calc R U . . .
C7_33 C -0.549(4) 1.212(2) 0.3561(7) 0.160(11) Uiso 1 1 d . . . . .
H7A_33 H -0.617414 1.253939 0.343982 0.192 Uiso 1 1 calc R U . . .
H7B_33 H -0.452695 1.221886 0.353171 0.192 Uiso 1 1 calc R U . . .
C8_33 C -0.593(4) 1.224(2) 0.3854(7) 0.163(11) Uiso 1 1 d . . . . .
H8A_33 H -0.593288 1.279638 0.388944 0.245 Uiso 1 1 calc R U . . .
H8B_33 H -0.690274 1.216454 0.388551 0.245 Uiso 1 1 calc R U . . .
H8C_33 H -0.524971 1.184287 0.397773 0.245 Uiso 1 1 calc R U . . .
N_34 N 0.119(2) 0.9307(13) 0.3038(5) 0.117(6) Uiso 1 1 d . . . . .
H_34 H 0.097745 0.935243 0.286274 0.140 Uiso 1 1 calc R U . . .
CA_34 C 0.258(3) 0.8817(17) 0.3114(6) 0.124(8) Uiso 1 1 d . . . . .
CB1_34 C 0.313(3) 0.8307(18) 0.2876(6) 0.132(9) Uiso 1 1 d . . . . .
HB1A_34 H 0.409769 0.795488 0.291881 0.198 Uiso 1 1 calc R U . . .
HB1B_34 H 0.247682 0.796810 0.284791 0.198 Uiso 1 1 calc R U . . .
HB1C_34 H 0.316893 0.867240 0.270867 0.198 Uiso 1 1 calc R U . . .
CB2_34 C 0.357(3) 0.9288(18) 0.3174(6) 0.136(9) Uiso 1 1 d . . . . .
HB2A_34 H 0.451294 0.891500 0.322552 0.204 Uiso 1 1 calc R U . . .
HB2B_34 H 0.368277 0.965524 0.301163 0.204 Uiso 1 1 calc R U . . .
HB2C_34 H 0.319215 0.961114 0.332674 0.204 Uiso 1 1 calc R U . . .
C_34 C 0.248(3) 0.8174(17) 0.3368(6) 0.116(8) Uiso 1 1 d . . . . .
O_34 O 0.320(2) 0.8133(11) 0.3574(4) 0.126(5) Uiso 1 1 d . . . . .
N_35 N 0.161(2) 0.7749(14) 0.3341(5) 0.127(7) Uiso 1 1 d . . . . .
H_35 H 0.104788 0.784343 0.319623 0.153 Uiso 1 1 calc R U . . .
CA_35 C 0.157(3) 0.7068(16) 0.3565(5) 0.115(7) Uiso 1 1 d . . . . .
HAA_35 H 0.107664 0.668843 0.349474 0.138 Uiso 1 1 calc R U . . .
HAB_35 H 0.256779 0.675607 0.361410 0.138 Uiso 1 1 calc R U . . .
C_35 C 0.081(3) 0.7385(17) 0.3813(6) 0.116(8) Uiso 1 1 d . . . . .
O_35 O 0.1016(18) 0.6968(11) 0.4037(4) 0.119(5) Uiso 1 1 d . . . . .
N_36 N -0.011(2) 0.8112(14) 0.3792(5) 0.124(6) Uiso 1 1 d . . . . .
H_36 H -0.030432 0.837618 0.362764 0.149 Uiso 1 1 calc R U . . .
CA_36 C -0.086(3) 0.8514(17) 0.4031(6) 0.122(8) Uiso 1 1 d . . . . .
HA_36 H -0.119167 0.809074 0.415432 0.147 Uiso 1 1 calc R U . . .
CB_36 C -0.216(3) 0.9181(16) 0.3945(5) 0.115(7) Uiso 1 1 d . . . . .
HB_36 H -0.182923 0.960589 0.382208 0.138 Uiso 1 1 calc R U . . .
CG1_36 C -0.325(3) 0.889(2) 0.3785(7) 0.155(11) Uiso 1 1 d . . . . .
HG1A_36 H -0.407988 0.935294 0.373376 0.233 Uiso 1 1 calc R U . . .
HG1B_36 H -0.279031 0.866543 0.361897 0.233 Uiso 1 1 calc R U . . .
HG1C_36 H -0.357615 0.846529 0.390069 0.233 Uiso 1 1 calc R U . . .
CG2_36 C -0.293(3) 0.9583(18) 0.4187(6) 0.135(9) Uiso 1 1 d . . . . .
HG2A_36 H -0.377237 1.001778 0.412188 0.202 Uiso 1 1 calc R U . . .
HG2B_36 H -0.323344 0.917439 0.431363 0.202 Uiso 1 1 calc R U . . .
HG2C_36 H -0.227224 0.981682 0.428166 0.202 Uiso 1 1 calc R U . . .
C_36 C 0.021(2) 0.8781(15) 0.4188(5) 0.100(7) Uiso 1 1 d . . . . .
O_36 O 0.0393(18) 0.8561(11) 0.4442(4) 0.120(5) Uiso 1 1 d . . . . .
N_37 N 0.092(2) 0.9278(13) 0.4045(5) 0.122(6) Uiso 1 1 d . . . . .
H_37 H 0.070694 0.944558 0.387119 0.146 Uiso 1 1 calc R U . . .
CA_37 C 0.202(3) 0.9534(16) 0.4176(5) 0.110(7) Uiso 1 1 d . . . . .
CB1_37 C 0.274(3) 0.9991(17) 0.3946(6) 0.128(8) Uiso 1 1 d . . . . .
HB1A_37 H 0.350404 1.018022 0.402459 0.192 Uiso 1 1 calc R U . . .
HB1B_37 H 0.315875 0.961926 0.380789 0.192 Uiso 1 1 calc R U . . .
HB1C_37 H 0.201704 1.046245 0.385858 0.192 Uiso 1 1 calc R U . . .
CB2_37 C 0.139(3) 1.0148(17) 0.4386(6) 0.122(8) Uiso 1 1 d . . . . .
HB2A_37 H 0.217062 1.030501 0.447053 0.183 Uiso 1 1 calc R U . . .
HB2B_37 H 0.072584 1.063597 0.429280 0.183 Uiso 1 1 calc R U . . .
HB2C_37 H 0.085853 0.989386 0.452905 0.183 Uiso 1 1 calc R U . . .
C_37 C 0.313(3) 0.8824(17) 0.4295(6) 0.118(8) Uiso 1 1 d . . . . .
O_37 O 0.3572(18) 0.8795(11) 0.4536(4) 0.123(5) Uiso 1 1 d . . . . .
N_38 N 0.361(2) 0.8170(13) 0.4160(4) 0.116(6) Uiso 1 1 d . . . . .
H_38 H 0.326478 0.818217 0.399476 0.139 Uiso 1 1 calc R U . . .
CA_38 C 0.467(3) 0.7436(17) 0.4269(6) 0.122(8) Uiso 1 1 d . . . . .
HAA_38 H 0.553309 0.758225 0.433042 0.147 Uiso 1 1 calc R U . . .
HAB_38 H 0.497276 0.706367 0.412401 0.147 Uiso 1 1 calc R U . . .
C_38 C 0.404(3) 0.7015(18) 0.4505(6) 0.127(8) Uiso 1 1 d . . . . .
O_38 O 0.495(2) 0.6674(12) 0.4699(4) 0.137(6) Uiso 1 1 d . . . . .
N_39 N 0.285(2) 0.6944(13) 0.4506(5) 0.119(6) Uiso 1 1 d . . . . .
H_39 H 0.233353 0.715742 0.435735 0.143 Uiso 1 1 calc R U . . .
CA_39 C 0.215(3) 0.6555(16) 0.4717(5) 0.113(7) Uiso 1 1 d . . . . .
HAA_39 H 0.266141 0.596806 0.474947 0.136 Uiso 1 1 calc R U . . .
HAB_39 H 0.114638 0.659755 0.466182 0.136 Uiso 1 1 calc R U . . .
C_39 C 0.213(3) 0.696(2) 0.4984(7) 0.133(9) Uiso 1 1 d . . . . .
O_39 O 0.238(2) 0.6530(13) 0.5205(5) 0.143(6) Uiso 1 1 d . . . . .
N_40 N 0.176(2) 0.7768(15) 0.4967(5) 0.129(7) Uiso 1 1 d . . . . .
H_40 H 0.144943 0.805561 0.481028 0.154 Uiso 1 1 calc R U . . .
CA_40 C 0.187(3) 0.8172(16) 0.5202(6) 0.114(7) Uiso 1 1 d . . . . .
HA_40 H 0.130721 0.796477 0.535614 0.137 Uiso 1 1 calc R U . . .
CB_40 C 0.114(3) 0.910(2) 0.5122(7) 0.150(10) Uiso 1 1 d . . . . .
HB_40 H 0.165914 0.928233 0.495674 0.181 Uiso 1 1 calc R U . . .
CG1_40 C -0.044(3) 0.9305(19) 0.5053(6) 0.138(9) Uiso 1 1 d . . . . .
HG1A_40 H -0.058371 0.898399 0.490684 0.206 Uiso 1 1 calc R U . . .
HG1B_40 H -0.098582 0.917655 0.521622 0.206 Uiso 1 1 calc R U . . .
HG1C_40 H -0.078230 0.988968 0.499008 0.206 Uiso 1 1 calc R U . . .
CG2_40 C 0.127(3) 0.9629(17) 0.5352(6) 0.129(8) Uiso 1 1 d . . . . .
HG2A_40 H 0.228559 0.951854 0.540508 0.193 Uiso 1 1 calc R U . . .
HG2B_40 H 0.090748 1.020932 0.528548 0.193 Uiso 1 1 calc R U . . .
HG2C_40 H 0.070396 0.949619 0.551162 0.193 Uiso 1 1 calc R U . . .
C_40 C 0.333(3) 0.8042(18) 0.5288(6) 0.128(9) Uiso 1 1 d . . . . .
O_40 O 0.3573(19) 0.7814(12) 0.5549(4) 0.133(6) Uiso 1 1 d . . . . .
N_41 N 0.434(2) 0.8163(13) 0.5124(5) 0.122(6) Uiso 1 1 d . . . . .
H_41 H 0.412949 0.831447 0.494991 0.147 Uiso 1 1 calc R U . . .
CA_41 C 0.574(3) 0.8068(19) 0.5206(6) 0.133(9) Uiso 1 1 d . . . . .
CB1_41 C 0.666(3) 0.8134(17) 0.4945(6) 0.127(8) Uiso 1 1 d . . . . .
HB1A_41 H 0.766429 0.806925 0.499590 0.191 Uiso 1 1 calc R U . . .
HB1B_41 H 0.661078 0.770435 0.483042 0.191 Uiso 1 1 calc R U . . .
HB1C_41 H 0.628551 0.867122 0.484119 0.191 Uiso 1 1 calc R U . . .
CB2_41 C 0.594(3) 0.8697(17) 0.5384(6) 0.127(8) Uiso 1 1 d . . . . .
HB2A_41 H 0.695697 0.858500 0.543274 0.191 Uiso 1 1 calc R U . . .
HB2B_41 H 0.562073 0.924245 0.528370 0.191 Uiso 1 1 calc R U . . .
HB2C_41 H 0.535966 0.867218 0.555162 0.191 Uiso 1 1 calc R U . . .
C_41 C 0.635(3) 0.7208(18) 0.5346(6) 0.128(8) Uiso 1 1 d . . . . .
O_41 O 0.706(2) 0.7081(11) 0.5561(4) 0.130(6) Uiso 1 1 d . . . . .
N_42 N 0.610(2) 0.6588(14) 0.5219(5) 0.124(7) Uiso 1 1 d . . . . .
H_42 H 0.557320 0.669644 0.506874 0.148 Uiso 1 1 calc R U . . .
CA_42 C 0.669(3) 0.5757(17) 0.5331(6) 0.122(8) Uiso 1 1 d . . . . .
HAA_42 H 0.772579 0.567419 0.537124 0.146 Uiso 1 1 calc R U . . .
HAB_42 H 0.662019 0.538760 0.519211 0.146 Uiso 1 1 calc R U . . .
C_42 C 0.593(3) 0.5539(18) 0.5587(6) 0.128(8) Uiso 1 1 d . . . . .
O_42 O 0.665(2) 0.5055(12) 0.5766(4) 0.130(5) Uiso 1 1 d . . . . .
N_43 N 0.453(2) 0.5826(14) 0.5603(5) 0.125(7) Uiso 1 1 d . . . . .
H_43 H 0.404597 0.612006 0.546105 0.150 Uiso 1 1 calc R U . . .
CA_43 C 0.383(3) 0.5666(19) 0.5842(6) 0.134(9) Uiso 1 1 d . . . . .
HAA_43 H 0.391313 0.507130 0.587202 0.161 Uiso 1 1 calc R U . . .
HAB_43 H 0.279467 0.595180 0.582119 0.161 Uiso 1 1 calc R U . . .
C_43 C 0.443(3) 0.594(2) 0.6104(7) 0.140(9) Uiso 1 1 d . . . . .
O_43 O 0.467(2) 0.5516(13) 0.6319(5) 0.145(6) Uiso 1 1 d . . . . .
N_44 N 0.478(2) 0.6629(16) 0.6053(5) 0.137(7) Uiso 1 1 d . . . . .
H_44 H 0.456818 0.691671 0.589215 0.165 Uiso 1 1 calc R U . . .
CA_44 C 0.553(3) 0.6940(18) 0.6263(6) 0.134(9) Uiso 1 1 d . . . . .
HA_44 H 0.495572 0.691790 0.643551 0.161 Uiso 1 1 calc R U . . .
CB_44 C 0.548(4) 0.782(2) 0.6188(7) 0.153(11) Uiso 1 1 d . . . . .
HBA_44 H 0.445742 0.813854 0.617709 0.184 Uiso 1 1 calc R U . . .
HBB_44 H 0.592014 0.788060 0.600511 0.184 Uiso 1 1 calc R U . . .
CG_44 C 0.627(3) 0.8152(18) 0.6397(6) 0.128(8) Uiso 1 1 d . . . . .
HG_44 H 0.728236 0.780657 0.641704 0.153 Uiso 1 1 calc R U . . .
CD1_44 C 0.628(4) 0.900(2) 0.6305(7) 0.153(10) Uiso 1 1 d . . . . .
HD1A_44 H 0.678538 0.920780 0.643977 0.229 Uiso 1 1 calc R U . . .
HD1B_44 H 0.677291 0.902009 0.612707 0.229 Uiso 1 1 calc R U . . .
HD1C_44 H 0.528445 0.934240 0.628548 0.229 Uiso 1 1 calc R U . . .
CD2_44 C 0.550(4) 0.814(2) 0.6679(7) 0.172(12) Uiso 1 1 d . . . . .
HD2A_44 H 0.548409 0.757785 0.674421 0.258 Uiso 1 1 calc R U . . .
HD2B_44 H 0.602539 0.834746 0.681130 0.258 Uiso 1 1 calc R U . . .
HD2C_44 H 0.451181 0.848647 0.666112 0.258 Uiso 1 1 calc R U . . .
C_44 C 0.697(4) 0.635(2) 0.6323(7) 0.145(10) Uiso 1 1 d . . . . .
O_44 O 0.739(2) 0.6162(12) 0.6567(4) 0.134(6) Uiso 1 1 d . . . . .
N_45 N 0.786(3) 0.6204(15) 0.6127(5) 0.137(7) Uiso 1 1 d . . . . .
H_45 H 0.758931 0.645061 0.596283 0.165 Uiso 1 1 d R U . . .
CA_45 C 0.929(4) 0.565(2) 0.6147(7) 0.152(10) Uiso 1 1 d . . . . .
CB1_45 C 0.987(3) 0.5429(19) 0.5875(6) 0.138(9) Uiso 1 1 d . . . . .
HB1A_45 H 1.083989 0.505503 0.589698 0.207 Uiso 1 1 calc R U . . .
HB1B_45 H 0.923864 0.516007 0.578977 0.207 Uiso 1 1 calc R U . . .
HB1C_45 H 0.992833 0.592411 0.575765 0.207 Uiso 1 1 calc R U . . .
CB2_45 C 1.032(3) 0.603(2) 0.6285(7) 0.145(10) Uiso 1 1 d . . . . .
HB2A_45 H 1.128138 0.564874 0.629752 0.218 Uiso 1 1 calc R U . . .
HB2B_45 H 1.037353 0.654132 0.617707 0.218 Uiso 1 1 calc R U . . .
HB2C_45 H 0.996748 0.614790 0.647040 0.218 Uiso 1 1 calc R U . . .
C_45 C 0.913(3) 0.4876(18) 0.6330(6) 0.126(8) Uiso 1 1 d . . . . .
O_45 O 1.006(2) 0.4549(13) 0.6511(5) 0.146(6) Uiso 1 1 d . . . . .
N_46 N 0.812(2) 0.4565(15) 0.6279(5) 0.132(7) Uiso 1 1 d . . . . .
H_46 H 0.748926 0.482184 0.615138 0.158 Uiso 1 1 calc R U . . .
CA_46 C 0.794(3) 0.3814(19) 0.6422(6) 0.138(9) Uiso 1 1 d . . . . .
HAA_46 H 0.884135 0.337555 0.640622 0.166 Uiso 1 1 calc R U . . .
HAB_46 H 0.715598 0.365295 0.633480 0.166 Uiso 1 1 calc R U . . .
C_46 C 0.758(4) 0.390(2) 0.6724(7) 0.141(10) Uiso 1 1 d . . . . .
O_46 O 0.839(2) 0.3372(14) 0.6888(5) 0.154(7) Uiso 1 1 d . . . . .
N_47 N 0.648(3) 0.4472(17) 0.6773(6) 0.149(8) Uiso 1 1 d . . . . .
H_47 H 0.598415 0.480627 0.663921 0.179 Uiso 1 1 calc R U . . .
CA_47 C 0.605(3) 0.455(2) 0.7061(7) 0.151(10) Uiso 1 1 d . . . . .
HA_47 H 0.606208 0.398724 0.714592 0.181 Uiso 1 1 calc R U . . .
CB_47 C 0.465(3) 0.502(2) 0.7085(7) 0.147(10) Uiso 1 1 d . . . . .
HB_47 H 0.399910 0.483358 0.696652 0.176 Uiso 1 1 calc R U . . .
CG1_47 C 0.407(4) 0.498(2) 0.7398(8) 0.174(12) Uiso 1 1 d . . . . .
HG1A_47 H 0.474484 0.514085 0.751551 0.208 Uiso 1 1 calc R U . . .
HG1B_47 H 0.312067 0.538568 0.740704 0.208 Uiso 1 1 calc R U . . .
CG2_47 C 0.450(3) 0.5901(19) 0.7009(7) 0.148(10) Uiso 1 1 d . . . . .
HG2A_47 H 0.349352 0.620648 0.702953 0.223 Uiso 1 1 calc R U . . .
HG2B_47 H 0.511283 0.609383 0.712804 0.223 Uiso 1 1 calc R U . . .
HG2C_47 H 0.480230 0.598683 0.681716 0.223 Uiso 1 1 calc R U . . .
CD_47 C 0.390(4) 0.414(3) 0.7514(9) 0.191(14) Uiso 1 1 d . . . . .
HDA_47 H 0.355151 0.415838 0.770317 0.286 Uiso 1 1 calc R U . . .
HDB_47 H 0.321630 0.397872 0.740166 0.286 Uiso 1 1 calc R U . . .
HDC_47 H 0.484278 0.373354 0.751028 0.286 Uiso 1 1 calc R U . . .
C_47 C 0.720(3) 0.480(2) 0.7203(7) 0.141(10) Uiso 1 1 d . . . . .
O_47 O 0.736(2) 0.4516(13) 0.7470(5) 0.148(6) Uiso 1 1 d . . . . .
N_48 N 0.796(3) 0.5225(15) 0.7101(5) 0.138(7) Uiso 1 1 d . . . . .
H_48 H 0.772172 0.546017 0.693427 0.166 Uiso 1 1 calc R U . . .
O_48 O 1.049(3) 0.4100(17) 0.7159(6) 0.205(10) Uiso 1 1 d . . . . .
HO_48 H 0.988586 0.391274 0.708165 0.246 Uiso 1 1 d DR U . . .
C1_48 C 0.920(3) 0.5391(18) 0.7220(7) 0.135(9) Uiso 1 1 d . . . . .
H1A_48 H 0.920872 0.525669 0.742336 0.163 Uiso 1 1 calc R U . . .
C2_48 C 0.894(4) 0.633(2) 0.7145(8) 0.163(11) Uiso 1 1 d . . . . .
H2A_48 H 0.868453 0.647575 0.694854 0.195 Uiso 1 1 calc R U . . .
H2B_48 H 0.812963 0.662637 0.725492 0.195 Uiso 1 1 calc R U . . .
C3_48 C 1.028(5) 0.661(3) 0.7200(10) 0.206(16) Uiso 1 1 d . . . . .
H3_48 H 1.116422 0.631849 0.710109 0.247 Uiso 1 1 calc R U . . .
C4_48 C 0.972(6) 0.763(3) 0.7104(12) 0.25(2) Uiso 1 1 d . . . . .
H4A_48 H 1.050570 0.787962 0.712988 0.380 Uiso 1 1 calc R U . . .
H4B_48 H 0.944419 0.771880 0.690961 0.380 Uiso 1 1 calc R U . . .
H4C_48 H 0.888910 0.787018 0.721553 0.380 Uiso 1 1 calc R U . . .
C5_48 C 1.054(7) 0.662(4) 0.7543(13) 0.29(3) Uiso 1 1 d . . . . .
H5A_48 H 1.141000 0.679892 0.756939 0.438 Uiso 1 1 calc R U . . .
H5B_48 H 0.970376 0.700133 0.761825 0.438 Uiso 1 1 calc R U . . .
H5C_48 H 1.064683 0.607076 0.763732 0.438 Uiso 1 1 calc R U . . .
C6_48 C 1.050(4) 0.496(3) 0.7106(9) 0.191(15) Uiso 1 1 d . . . . .
H6A_48 H 1.133372 0.506620 0.719586 0.229 Uiso 1 1 calc R U . . .
H6B_48 H 1.053687 0.513050 0.690685 0.229 Uiso 1 1 calc R U . . .
O1_49 O -0.270(2) 1.4833(14) -0.1549(5) 0.157(7) Uiso 1 1 d . . . . .
C1_49 C -0.281(4) 1.488(2) -0.1806(8) 0.147(10) Uiso 1 1 d . . . . .
C2_49 C -0.416(3) 1.539(2) -0.1928(7) 0.167(12) Uiso 1 1 d D . . . .
H2A_49 H -0.395958 1.590616 -0.201348 0.200 Uiso 1 1 calc R U . . .
H2B_49 H -0.440291 1.511168 -0.207906 0.200 Uiso 1 1 calc R U . . .
C3_49 C -0.552(3) 1.564(2) -0.1758(7) 0.171(12) Uiso 1 1 d D . . . .
H3A_49 H -0.531041 1.593039 -0.160572 0.206 Uiso 1 1 calc R U . . .
H3B_49 H -0.576543 1.513774 -0.167461 0.206 Uiso 1 1 calc R U . . .
C4_49 C -0.681(4) 1.617(2) -0.1909(8) 0.177(13) Uiso 1 1 d . . . . .
H4A_49 H -0.702132 1.589885 -0.206421 0.213 Uiso 1 1 calc R U . . .
H4B_49 H -0.660388 1.669496 -0.198335 0.213 Uiso 1 1 calc R U . . .
C5_49 C -0.815(5) 1.635(3) -0.1710(10) 0.212(17) Uiso 1 1 d . . . . .
H5A_49 H -0.903991 1.658471 -0.181950 0.255 Uiso 1 1 calc R U . . .
H5B_49 H -0.823333 1.583050 -0.160737 0.255 Uiso 1 1 calc R U . . .
C6_49 C -0.801(5) 1.691(3) -0.1521(11) 0.220(18) Uiso 1 1 d . . . . .
H6A_49 H -0.775963 1.738637 -0.162370 0.265 Uiso 1 1 calc R U . . .
H6B_49 H -0.720771 1.663587 -0.139287 0.265 Uiso 1 1 calc R U . . .
C7_49 C -0.935(6) 1.719(3) -0.1361(10) 0.24(2) Uiso 1 1 d D . . . .
H7A_49 H -0.967397 1.670187 -0.129388 0.287 Uiso 1 1 calc R U . . .
H7B_49 H -1.008523 1.752806 -0.149302 0.287 Uiso 1 1 calc R U . . .
C8_49 C -0.939(5) 1.768(3) -0.1119(9) 0.229(19) Uiso 1 1 d D . . . .
H8A_49 H -1.036898 1.780887 -0.104120 0.344 Uiso 1 1 calc R U . . .
H8B_49 H -0.871131 1.735542 -0.097831 0.344 Uiso 1 1 calc R U . . .
H8C_49 H -0.912571 1.818791 -0.117898 0.344 Uiso 1 1 calc R U . . .
N_50 N -0.174(3) 1.4541(16) -0.1965(6) 0.151(8) Uiso 1 1 d . . . . .
H_50 H -0.189245 1.459649 -0.214258 0.182 Uiso 1 1 calc R U . . .
CA_50 C -0.029(3) 1.4070(19) -0.1861(7) 0.137(9) Uiso 1 1 d . . . . .
CB1_50 C 0.038(4) 1.372(2) -0.2112(7) 0.156(11) Uiso 1 1 d . . . . .
HB1A_50 H 0.043612 1.416556 -0.225315 0.234 Uiso 1 1 calc R U . . .
HB1B_50 H 0.135571 1.337765 -0.206880 0.234 Uiso 1 1 calc R U . . .
HB1C_50 H -0.019983 1.338920 -0.217933 0.234 Uiso 1 1 calc R U . . .
CB2_50 C 0.042(3) 1.468(2) -0.1787(7) 0.149(10) Uiso 1 1 d . . . . .
HB2A_50 H 0.047171 1.506353 -0.194906 0.224 Uiso 1 1 calc R U . . .
HB2B_50 H -0.014096 1.498155 -0.164285 0.224 Uiso 1 1 calc R U . . .
HB2C_50 H 0.139127 1.440583 -0.172029 0.224 Uiso 1 1 calc R U . . .
C_50 C -0.043(4) 1.348(2) -0.1641(8) 0.151(10) Uiso 1 1 d . . . . .
O_50 O 0.024(2) 1.3336(13) -0.1420(4) 0.143(6) Uiso 1 1 d . . . . .
N_51 N -0.121(2) 1.2966(15) -0.1673(5) 0.148(8) Uiso 1 1 d D . . . .
H_51 H -0.159332 1.301067 -0.183599 0.178 Uiso 1 1 calc DR U . . .
CA_51 C -0.150(3) 1.2332(17) -0.1474(6) 0.140(9) Uiso 1 1 d D . . . .
HAA_51 H -0.057879 1.193083 -0.142190 0.168 Uiso 1 1 calc R U . . .
HAB_51 H -0.209947 1.204163 -0.156442 0.168 Uiso 1 1 calc R U . . .
C_51 C -0.223(3) 1.261(2) -0.1228(7) 0.137(9) Uiso 1 1 d . . . . .
O_51 O -0.178(2) 1.2180(14) -0.1005(5) 0.155(7) Uiso 1 1 d . . . . .
N_52 N -0.327(3) 1.3271(17) -0.1207(5) 0.150(8) Uiso 1 1 d . . . . .
H_52 H -0.354583 1.356835 -0.136377 0.180 Uiso 1 1 calc DR U . . .
CA_52 C -0.401(3) 1.3575(19) -0.0983(6) 0.135(9) Uiso 1 1 d . . . . .
HA_52 H -0.437504 1.314422 -0.087094 0.161 Uiso 1 1 calc R U . . .
CB_52 C -0.526(3) 1.4319(17) -0.1074(6) 0.121(8) Uiso 1 1 d . . . . .
HB_52 H -0.490335 1.472274 -0.120144 0.145 Uiso 1 1 calc R U . . .
CG1_52 C -0.642(3) 1.404(2) -0.1215(7) 0.147(10) Uiso 1 1 d . . . . .
HG1A_52 H -0.722063 1.451123 -0.127323 0.221 Uiso 1 1 calc R U . . .
HG1B_52 H -0.600570 1.376369 -0.137618 0.221 Uiso 1 1 calc R U . . .
HG1C_52 H -0.678465 1.365305 -0.108652 0.221 Uiso 1 1 calc R U . . .
CG2_52 C -0.590(4) 1.471(2) -0.0809(7) 0.159(11) Uiso 1 1 d . . . . .
HG2A_52 H -0.516087 1.488819 -0.071918 0.238 Uiso 1 1 calc R U . . .
HG2B_52 H -0.672253 1.517873 -0.085820 0.238 Uiso 1 1 calc R U . . .
HG2C_52 H -0.622449 1.430179 -0.068411 0.238 Uiso 1 1 calc R U . . .
C_52 C -0.286(3) 1.3798(18) -0.0827(7) 0.130(9) Uiso 1 1 d . . . . .
O_52 O -0.276(2) 1.3564(12) -0.0576(4) 0.131(6) Uiso 1 1 d . . . . .
N_53 N -0.220(2) 1.4315(14) -0.0950(5) 0.126(7) Uiso 1 1 d . . . . .
H_53 H -0.241104 1.450907 -0.112162 0.151 Uiso 1 1 calc R U . . .
CA_53 C -0.111(3) 1.4580(18) -0.0811(6) 0.129(9) Uiso 1 1 d . . . . .
CB1_53 C -0.032(3) 1.5008(17) -0.1023(6) 0.126(8) Uiso 1 1 d . . . . .
HB1A_53 H 0.041914 1.519056 -0.093250 0.189 Uiso 1 1 calc R U . . .
HB1B_53 H 0.014625 1.462878 -0.115585 0.189 Uiso 1 1 calc R U . . .
HB1C_53 H -0.099925 1.548192 -0.111881 0.189 Uiso 1 1 calc R U . . .
CB2_53 C -0.184(3) 1.5177(18) -0.0605(6) 0.131(9) Uiso 1 1 d . . . . .
HB2A_53 H -0.110592 1.535334 -0.051180 0.197 Uiso 1 1 calc R U . . .
HB2B_53 H -0.250987 1.565415 -0.070184 0.197 Uiso 1 1 calc R U . . .
HB2C_53 H -0.237541 1.490337 -0.046884 0.197 Uiso 1 1 calc R U . . .
C_53 C 0.000(3) 1.3863(18) -0.0672(6) 0.126(8) Uiso 1 1 d . . . . .
O_53 O 0.0323(18) 1.3835(11) -0.0423(4) 0.120(5) Uiso 1 1 d . . . . .
N_54 N 0.051(2) 1.3248(13) -0.0820(5) 0.121(6) Uiso 1 1 d . . . . .
H_54 H 0.019325 1.326507 -0.098806 0.145 Uiso 1 1 calc R U . . .
CA_54 C 0.159(3) 1.2544(16) -0.0700(5) 0.117(8) Uiso 1 1 d . . . . .
HAA_54 H 0.237554 1.273310 -0.062494 0.140 Uiso 1 1 calc R U . . .
HAB_54 H 0.200932 1.219303 -0.084615 0.140 Uiso 1 1 calc R U . . .
C_54 C 0.098(3) 1.2013(17) -0.0463(6) 0.119(8) Uiso 1 1 d . . . . .
O_54 O 0.1707(19) 1.1730(11) -0.0261(4) 0.121(5) Uiso 1 1 d . . . . .
N_55 N -0.034(2) 1.1981(12) -0.0497(4) 0.115(6) Uiso 1 1 d . . . . .
H_55 H -0.080197 1.222396 -0.064779 0.138 Uiso 1 1 calc R U . . .
CA_55 C -0.107(3) 1.1541(17) -0.0285(5) 0.120(8) Uiso 1 1 d . . . . .
HAA_55 H -0.050729 1.096491 -0.024804 0.144 Uiso 1 1 calc R U . . .
HAB_55 H -0.204095 1.154709 -0.035052 0.144 Uiso 1 1 calc R U . . .
C_55 C -0.121(3) 1.1955(18) -0.0030(6) 0.123(8) Uiso 1 1 d . . . . .
O_55 O -0.104(2) 1.1565(12) 0.0200(4) 0.135(6) Uiso 1 1 d . . . . .
N_56 N -0.158(2) 1.2762(14) -0.0042(5) 0.123(6) Uiso 1 1 d . . . . .
H_56 H -0.179791 1.304009 -0.020358 0.147 Uiso 1 1 calc R U . . .
CA_56 C -0.164(3) 1.3235(17) 0.0198(6) 0.121(8) Uiso 1 1 d . . . . .
HA_56 H -0.226964 1.303086 0.033973 0.146 Uiso 1 1 calc R U . . .
CB_56 C -0.235(3) 1.4140(16) 0.0119(6) 0.117(8) Uiso 1 1 d . . . . .
HB_56 H -0.181955 1.431786 -0.004576 0.140 Uiso 1 1 calc R U . . .
CG1_56 C -0.381(3) 1.4287(18) 0.0043(6) 0.128(8) Uiso 1 1 d . . . . .
HG1A_56 H -0.421296 1.487499 -0.000628 0.192 Uiso 1 1 calc R U . . .
HG1B_56 H -0.386905 1.399179 -0.011525 0.192 Uiso 1 1 calc R U . . .
HG1C_56 H -0.434991 1.409752 0.019706 0.192 Uiso 1 1 calc R U . . .
CG2_56 C -0.217(3) 1.4668(17) 0.0355(6) 0.130(8) Uiso 1 1 d . . . . .
HG2A_56 H -0.114908 1.455155 0.040228 0.195 Uiso 1 1 calc R U . . .
HG2B_56 H -0.253717 1.525022 0.029138 0.195 Uiso 1 1 calc R U . . .
HG2C_56 H -0.271804 1.452954 0.051656 0.195 Uiso 1 1 calc R U . . .
C_56 C -0.015(3) 1.3029(18) 0.0314(6) 0.126(8) Uiso 1 1 d . . . . .
O_56 O 0.0049(19) 1.2834(11) 0.0567(4) 0.127(5) Uiso 1 1 d . . . . .
N_57 N 0.095(2) 1.3150(13) 0.0164(5) 0.117(6) Uiso 1 1 d . . . . .
H_57 H 0.078183 1.331263 -0.001177 0.140 Uiso 1 1 calc R U . . .
CA_57 C 0.239(3) 1.3043(16) 0.0259(5) 0.110(7) Uiso 1 1 d . . . . .
CB1_57 C 0.338(3) 1.3044(18) 0.0013(6) 0.129(8) Uiso 1 1 d . . . . .
HB1A_57 H 0.437137 1.297078 0.007614 0.194 Uiso 1 1 calc R U . . .
HB1B_57 H 0.335191 1.259532 -0.009402 0.194 Uiso 1 1 calc R U . . .
HB1C_57 H 0.307136 1.356600 -0.010210 0.194 Uiso 1 1 calc R U . . .
CB2_57 C 0.242(3) 1.3691(16) 0.0446(5) 0.117(8) Uiso 1 1 d . . . . .
HB2A_57 H 0.341250 1.361188 0.050958 0.176 Uiso 1 1 calc R U . . .
HB2B_57 H 0.209041 1.423505 0.034486 0.176 Uiso 1 1 calc R U . . .
HB2C_57 H 0.179108 1.364503 0.060431 0.176 Uiso 1 1 calc R U . . .
C_57 C 0.282(3) 1.2183(17) 0.0408(6) 0.119(8) Uiso 1 1 d . . . . .
O_57 O 0.3442(19) 1.2056(11) 0.0641(4) 0.128(5) Uiso 1 1 d . . . . .
N_58 N 0.265(2) 1.1549(13) 0.0288(4) 0.109(6) Uiso 1 1 d . . . . .
H_58 H 0.221626 1.164582 0.012804 0.131 Uiso 1 1 calc R U . . .
CA_58 C 0.314(3) 1.0724(17) 0.0405(6) 0.126(8) Uiso 1 1 d . . . . .
HAA_58 H 0.415209 1.061502 0.046381 0.151 Uiso 1 1 calc R U . . .
HAB_58 H 0.310175 1.035508 0.026407 0.151 Uiso 1 1 calc R U . . .
C_58 C 0.221(3) 1.0539(18) 0.0654(6) 0.124(8) Uiso 1 1 d . . . . .
O_58 O 0.2884(18) 1.0053(11) 0.0843(4) 0.118(5) Uiso 1 1 d . . . . .
N_59 N 0.086(2) 1.0846(13) 0.0636(4) 0.115(6) Uiso 1 1 d . . . . .
H_59 H 0.047214 1.113774 0.048467 0.138 Uiso 1 1 calc R U . . .
CA_59 C -0.003(3) 1.0701(18) 0.0873(6) 0.124(8) Uiso 1 1 d . . . . .
HAA_59 H 0.003522 1.010946 0.090720 0.149 Uiso 1 1 calc R U . . .
HAB_59 H -0.104531 1.099659 0.083446 0.149 Uiso 1 1 calc R U . . .
C_59 C 0.048(3) 1.0990(17) 0.1122(6) 0.112(7) Uiso 1 1 d . . . . .
O_59 O 0.0564(18) 1.0597(11) 0.1347(4) 0.121(5) Uiso 1 1 d . . . . .
N_60 N 0.0803(19) 1.1703(12) 0.1083(4) 0.104(5) Uiso 1 1 d . . . . .
H_60 H 0.069167 1.198126 0.091942 0.125 Uiso 1 1 calc R U . . .
CA_60 C 0.135(3) 1.2030(15) 0.1310(5) 0.108(7) Uiso 1 1 d . . . . .
HA_60 H 0.065330 1.203252 0.146620 0.129 Uiso 1 1 calc R U . . .
CB_60 C 0.141(3) 1.2895(15) 0.1229(5) 0.107(7) Uiso 1 1 d . . . . .
HBA_60 H 0.043365 1.322523 0.117024 0.128 Uiso 1 1 calc R U . . .
HBB_60 H 0.206317 1.290357 0.106989 0.128 Uiso 1 1 calc R U . . .
CG_60 C 0.191(3) 1.3288(16) 0.1455(5) 0.115(7) Uiso 1 1 d . . . . .
HG_60 H 0.290609 1.295544 0.150834 0.137 Uiso 1 1 calc R U . . .
CD1_60 C 0.201(3) 1.4142(18) 0.1349(6) 0.139(9) Uiso 1 1 d . . . . .
HD1A_60 H 0.261966 1.411481 0.118367 0.208 Uiso 1 1 calc R U . . .
HD1B_60 H 0.104651 1.449127 0.130390 0.208 Uiso 1 1 calc R U . . .
HD1C_60 H 0.244110 1.437037 0.149007 0.208 Uiso 1 1 calc R U . . .
CD2_60 C 0.100(3) 1.3318(17) 0.1706(6) 0.124(8) Uiso 1 1 d . . . . .
HD2A_60 H 0.138202 1.357967 0.184369 0.186 Uiso 1 1 calc R U . . .
HD2B_60 H 0.000792 1.363325 0.165937 0.186 Uiso 1 1 calc R U . . .
HD2C_60 H 0.099314 1.276040 0.178014 0.186 Uiso 1 1 calc R U . . .
C_60 C 0.278(3) 1.1492(17) 0.1404(6) 0.118(8) Uiso 1 1 d . . . . .
O_60 O 0.3002(18) 1.1314(11) 0.1651(4) 0.117(5) Uiso 1 1 d . . . . .
N_61 N 0.376(2) 1.1246(12) 0.1205(4) 0.114(6) Uiso 1 1 d . . . . .
H_61 H 0.355307 1.140905 0.103077 0.137 Uiso 1 1 calc R U . . .
CA_61 C 0.517(3) 1.0709(16) 0.1284(5) 0.116(8) Uiso 1 1 d . . . . .
CB1_61 C 0.592(3) 1.0411(17) 0.1020(6) 0.123(8) Uiso 1 1 d . . . . .
HB1A_61 H 0.687420 1.004618 0.106392 0.184 Uiso 1 1 calc R U . . .
HB1B_61 H 0.533750 1.011418 0.093266 0.184 Uiso 1 1 calc R U . . .
HB1C_61 H 0.601823 1.088155 0.089453 0.184 Uiso 1 1 calc R U . . .
CB2_61 C 0.607(3) 1.1202(17) 0.1424(6) 0.128(8) Uiso 1 1 d . . . . .
HB2A_61 H 0.701535 1.084117 0.147659 0.191 Uiso 1 1 calc R U . . .
HB2B_61 H 0.619150 1.165947 0.129430 0.191 Uiso 1 1 calc R U . . .
HB2C_61 H 0.555450 1.141258 0.158716 0.191 Uiso 1 1 calc R U . . .
C_61 C 0.498(3) 0.9942(18) 0.1474(6) 0.125(8) Uiso 1 1 d . . . . .
O_61 O 0.5862(18) 0.9646(11) 0.1666(4) 0.121(5) Uiso 1 1 d . . . . .
N_62 N 0.397(2) 0.9632(13) 0.1406(4) 0.112(6) Uiso 1 1 d . . . . .
H_62 H 0.341524 0.986080 0.126370 0.134 Uiso 1 1 calc R U . . .
CA_62 C 0.373(3) 0.8903(16) 0.1566(5) 0.119(8) Uiso 1 1 d . . . . .
HAA_62 H 0.466090 0.847899 0.158817 0.143 Uiso 1 1 calc R U . . .
HAB_62 H 0.306481 0.868292 0.146556 0.143 Uiso 1 1 calc R U . . .
C_62 C 0.311(3) 0.909(2) 0.1843(6) 0.134(9) Uiso 1 1 d . . . . .
O_62 O 0.3620(19) 0.8561(12) 0.2042(4) 0.126(5) Uiso 1 1 d . . . . .
N_63 N 0.212(2) 0.9721(12) 0.1866(4) 0.103(5) Uiso 1 1 d . . . . .
H_63 H 0.183238 1.008219 0.172325 0.124 Uiso 1 1 calc R U . . .
CA_63 C 0.145(3) 0.9845(18) 0.2131(6) 0.121(8) Uiso 1 1 d . . . . .
HA_63 H 0.138116 0.929674 0.221629 0.145 Uiso 1 1 calc R U . . .
CB_63 C -0.008(3) 1.0395(15) 0.2114(6) 0.114(7) Uiso 1 1 d . . . . .
HB_63 H -0.046553 1.040496 0.230569 0.137 Uiso 1 1 calc R U . . .
CG1_63 C -0.013(3) 1.1279(15) 0.2007(5) 0.114(7) Uiso 1 1 d . . . . .
HG1A_63 H 0.036375 1.127680 0.182593 0.137 Uiso 1 1 calc R U . . .
HG1B_63 H 0.043471 1.149126 0.213324 0.137 Uiso 1 1 calc R U . . .
CG2_63 C -0.101(3) 1.0021(18) 0.1955(6) 0.130(9) Uiso 1 1 d . . . . .
HG2A_63 H -0.199493 1.037718 0.194508 0.195 Uiso 1 1 calc R U . . .
HG2B_63 H -0.062061 0.995822 0.176955 0.195 Uiso 1 1 calc R U . . .
HG2C_63 H -0.102260 0.948347 0.204833 0.195 Uiso 1 1 calc R U . . .
CD_63 C -0.164(3) 1.1876(18) 0.1974(6) 0.134(9) Uiso 1 1 d . . . . .
HDA_63 H -0.154628 1.242174 0.190409 0.201 Uiso 1 1 calc R U . . .
HDB_63 H -0.219968 1.168560 0.184375 0.201 Uiso 1 1 calc R U . . .
HDC_63 H -0.212851 1.190070 0.215197 0.201 Uiso 1 1 calc R U . . .
C_63 C 0.233(3) 1.0156(17) 0.2327(6) 0.118(8) Uiso 1 1 d . . . . .
O_63 O 0.2019(18) 1.0185(10) 0.2569(4) 0.119(5) Uiso 1 1 d . . . . .
N_64 N 0.338(2) 1.0484(13) 0.2216(5) 0.122(6) Uiso 1 1 d . . . . .
H_64 H 0.338410 1.060727 0.203740 0.146 Uiso 1 1 calc R U . . .
O_64 O 0.674(2) 0.9905(13) 0.2596(4) 0.149(7) Uiso 1 1 d D . . . .
HO_64 H 0.716249 0.939845 0.262120 0.179 Uiso 1 1 d R U . . .
C1_64 C 0.445(3) 1.0638(16) 0.2370(6) 0.119(8) Uiso 1 1 d D . . . .
H1A_64 H 0.402880 1.077787 0.255331 0.143 Uiso 1 1 calc R U . . .
C2_64 C 0.501(3) 1.1331(16) 0.2248(6) 0.118(8) Uiso 1 1 d . . . . .
H2A_64 H 0.578615 1.137794 0.236739 0.141 Uiso 1 1 calc R U . . .
H2B_64 H 0.544688 1.119157 0.206835 0.141 Uiso 1 1 calc R U . . .
C3_64 C 0.396(3) 1.2147(17) 0.2204(6) 0.126(8) Uiso 1 1 d . . . . .
H3_64 H 0.315276 1.208116 0.209149 0.151 Uiso 1 1 calc R U . . .
C4_64 C 0.460(3) 1.275(2) 0.2044(7) 0.149(10) Uiso 1 1 d . . . . .
H4A_64 H 0.387618 1.328346 0.201940 0.224 Uiso 1 1 calc R U . . .
H4B_64 H 0.542989 1.281157 0.214289 0.224 Uiso 1 1 calc R U . . .
H4C_64 H 0.490762 1.256934 0.186428 0.224 Uiso 1 1 calc R U . . .
C5_64 C 0.328(4) 1.246(2) 0.2476(7) 0.165(12) Uiso 1 1 d . . . . .
H5A_64 H 0.286701 1.204033 0.257600 0.248 Uiso 1 1 calc R U . . .
H5B_64 H 0.402389 1.256126 0.258782 0.248 Uiso 1 1 calc R U . . .
H5C_64 H 0.251724 1.296277 0.243490 0.248 Uiso 1 1 calc R U . . .
C6_64 C 0.563(3) 0.9867(18) 0.2418(6) 0.133(9) Uiso 1 1 d D . . . .
H6A_64 H 0.520299 0.942208 0.249457 0.159 Uiso 1 1 calc R U . . .
H6B_64 H 0.607174 0.972244 0.223876 0.159 Uiso 1 1 calc R U . . .
O_65 O 1.269(2) 0.2650(12) 0.7190(4) 0.154(7) Uiso 1 1 d . . . . .
HA_65 H 1.309344 0.220657 0.729035 0.185 Uiso 1 1 d R U . . .
HB_65 H 1.202625 0.310299 0.718210 0.185 Uiso 1 1 d DR U . . .
O_66 O 1.101(3) 0.2238(15) 0.6759(5) 0.181(8) Uiso 1 1 d . . . . .
HA_66 H 1.019668 0.257376 0.679339 0.218 Uiso 1 1 d R U . . .
HB_66 H 1.148259 0.236006 0.688749 0.218 Uiso 1 1 d DR U . . .
O_67 O 1.508(2) 0.3559(17) 0.8197(4) 0.198(10) Uiso 1 1 d . . . . .
HA_67 H 1.460854 0.321759 0.816366 0.238 Uiso 1 1 d R U . . .
HB_67 H 1.599470 0.341047 0.822928 0.238 Uiso 1 1 d DR U . . .
O_68 O 0.750(3) 0.8225(17) 0.2595(6) 0.214(11) Uiso 1 1 d . . . . .
HA_68 H 0.715318 0.791216 0.271185 0.257 Uiso 1 1 d DR U . . .
HB_68 H 0.740885 0.822897 0.242136 0.257 Uiso 1 1 d R U . . .
O_69 O 0.749(2) 0.8230(13) 0.2013(4) 0.156(7) Uiso 1 1 d . . . . .
HA_69 H 0.703539 0.865879 0.191082 0.188 Uiso 1 1 d R U . . .
HB_69 H 0.697848 0.788044 0.202362 0.188 Uiso 1 1 d DR U . . .
O_70 O 0.568(2) 0.7093(14) 0.2034(4) 0.155(7) Uiso 1 1 d . . . . .
HA_70 H 0.589450 0.666751 0.215234 0.186 Uiso 1 1 d R U . . .
HB_70 H 0.501248 0.754337 0.203444 0.186 Uiso 1 1 d DR U . . .
O_71 O 1.000(2) 0.7244(16) 0.2955(6) 0.193(9) Uiso 1 1 d . . . . .
HA_71 H 0.990040 0.684649 0.307114 0.232 Uiso 1 1 d R U . . .
HB_71 H 0.932910 0.753436 0.284781 0.232 Uiso 1 1 d DR U . . .
O_72 O 1.747(4) 0.309(2) 0.7684(5) 0.34(2) Uiso 1 1 d D . . . .
HA_72 H 1.749128 0.352617 0.758046 0.406 Uiso 1 1 d R U . . .
HB_72 H 1.682890 0.322756 0.780856 0.406 Uiso 1 1 d DR U . . .
O_73 O -0.166(5) 0.680(3) 0.4339(10) 0.181(16) Uiso 0.5 1 d . . P . .
HA_73 H -0.216567 0.649955 0.428701 0.217 Uiso 0.5 1 d R U P . .
HB_73 H -0.087787 0.685152 0.425533 0.217 Uiso 0.5 1 d R U P . .

loop_
_atom_type_symbol
_atom_type_description
_atom_type_scat_dispersion_real
_atom_type_scat_dispersion_imag
_atom_type_scat_source
C C 0.0033 0.0016 'International Tables Vol C Tables 4.2.6.8 and 6.1.1.4'
H H 0.0000 0.0000 'International Tables Vol C Tables 4.2.6.8 and 6.1.1.4'
N N 0.0061 0.0033 'International Tables Vol C Tables 4.2.6.8 and 6.1.1.4'
O O 0.0106 0.0060 'International Tables Vol C Tables 4.2.6.8 and 6.1.1.4'

loop_
_geom_angle_atom_site_label_1
_geom_angle_atom_site_label_2
_geom_angle_atom_site_label_3
_geom_angle
_geom_angle_site_symmetry_1
_geom_angle_site_symmetry_3
_geom_angle_publ_flag
N_2 C1_1 O1_1 123(2) . . ?
N_2 C1_1 C2_1 118(2) . . ?
O1_1 C1_1 C2_1 118(2) . . ?
C3_1 C2_1 C1_1 120(2) . . ?
C3_1 C2_1 H2A_1 107.3 . . ?
C1_1 C2_1 H2A_1 107.3 . . ?
C3_1 C2_1 H2B_1 107.3 . . ?
C1_1 C2_1 H2B_1 107.3 . . ?
H2A_1 C2_1 H2B_1 106.9 . . ?
C2_1 C3_1 C4_1 120(2) . . ?
C2_1 C3_1 H3A_1 107.2 . . ?
C4_1 C3_1 H3A_1 107.2 . . ?
C2_1 C3_1 H3B_1 107.2 . . ?
C4_1 C3_1 H3B_1 107.2 . . ?
H3A_1 C3_1 H3B_1 106.9 . . ?
C5_1 C4_1 C3_1 122(2) . . ?
C5_1 C4_1 H4A_1 106.9 . . ?
C3_1 C4_1 H4A_1 106.9 . . ?
C5_1 C4_1 H4B_1 106.9 . . ?
C3_1 C4_1 H4B_1 106.9 . . ?
H4A_1 C4_1 H4B_1 106.7 . . ?
C6_1 C5_1 C4_1 120(2) . . ?
C6_1 C5_1 H5A_1 107.4 . . ?
C4_1 C5_1 H5A_1 107.4 . . ?
C6_1 C5_1 H5B_1 107.4 . . ?
C4_1 C5_1 H5B_1 107.4 . . ?
H5A_1 C5_1 H5B_1 106.9 . . ?
C7_1 C6_1 C5_1 117(2) . . ?
C7_1 C6_1 H6A_1 108.0 . . ?
C5_1 C6_1 H6A_1 108.0 . . ?
C7_1 C6_1 H6B_1 108.0 . . ?
C5_1 C6_1 H6B_1 108.0 . . ?
H6A_1 C6_1 H6B_1 107.3 . . ?
C6_1 C7_1 C8_1 117(3) . . ?
C6_1 C7_1 H7A_1 108.1 . . ?
C8_1 C7_1 H7A_1 108.1 . . ?
C6_1 C7_1 H7B_1 108.1 . . ?
C8_1 C7_1 H7B_1 108.1 . . ?
H7A_1 C7_1 H7B_1 107.3 . . ?
C7_1 C8_1 H8A_1 109.5 . . ?
C7_1 C8_1 H8B_1 109.5 . . ?
H8A_1 C8_1 H8B_1 109.5 . . ?
C7_1 C8_1 H8C_1 109.5 . . ?
H8A_1 C8_1 H8C_1 109.5 . . ?
H8B_1 C8_1 H8C_1 109.5 . . ?
C1_1 N_2 CA_2 125(2) . . ?
C1_1 N_2 H_2 117.4 . . ?
CA_2 N_2 H_2 117.4 . . ?
N_2 CA_2 CB2_2 110(2) . . ?
N_2 CA_2 CB1_2 109(2) . . ?
CB2_2 CA_2 CB1_2 114(2) . . ?
N_2 CA_2 C_2 107(2) . . ?
CB2_2 CA_2 C_2 111(2) . . ?
CB1_2 CA_2 C_2 107(2) . . ?
CA_2 CB1_2 HB1A_2 109.5 . . ?
CA_2 CB1_2 HB1B_2 109.5 . . ?
HB1A_2 CB1_2 HB1B_2 109.5 . . ?
CA_2 CB1_2 HB1C_2 109.5 . . ?
HB1A_2 CB1_2 HB1C_2 109.5 . . ?
HB1B_2 CB1_2 HB1C_2 109.5 . . ?
CA_2 CB2_2 HB2A_2 109.5 . . ?
CA_2 CB2_2 HB2B_2 109.5 . . ?
HB2A_2 CB2_2 HB2B_2 109.5 . . ?
CA_2 CB2_2 HB2C_2 109.5 . . ?
HB2A_2 CB2_2 HB2C_2 109.5 . . ?
HB2B_2 CB2_2 HB2C_2 109.5 . . ?
O_2 C_2 N_3 120(3) . . ?
O_2 C_2 CA_2 122(3) . . ?
N_3 C_2 CA_2 117(3) . . ?
C_2 N_3 CA_3 125(3) . . ?
C_2 N_3 H_3 117.5 . . ?
CA_3 N_3 H_3 117.5 . . ?
N_3 CA_3 C_3 112(2) . . ?
N_3 CA_3 HAA_3 109.2 . . ?
C_3 CA_3 HAA_3 109.2 . . ?
N_3 CA_3 HAB_3 109.2 . . ?
C_3 CA_3 HAB_3 109.2 . . ?
HAA_3 CA_3 HAB_3 107.9 . . ?
O_3 C_3 N_4 123(3) . . ?
O_3 C_3 CA_3 118(3) . . ?
N_4 C_3 CA_3 119(3) . . ?
C_3 N_4 CA_4 122(2) . . ?
C_3 N_4 H_4 119.0 . . ?
CA_4 N_4 H_4 119.0 . . ?
N_4 CA_4 C_4 106(2) . . ?
N_4 CA_4 CB_4 109(2) . . ?
C_4 CA_4 CB_4 110(2) . . ?
N_4 CA_4 HA_4 110.6 . . ?
C_4 CA_4 HA_4 110.6 . . ?
CB_4 CA_4 HA_4 110.6 . . ?
CG2_4 CB_4 CA_4 108(2) . . ?
CG2_4 CB_4 CG1_4 109(2) . . ?
CA_4 CB_4 CG1_4 108(2) . . ?
CG2_4 CB_4 HB_4 110.7 . . ?
CA_4 CB_4 HB_4 110.7 . . ?
CG1_4 CB_4 HB_4 110.7 . . ?
CB_4 CG1_4 HG1A_4 109.5 . . ?
CB_4 CG1_4 HG1B_4 109.5 . . ?
HG1A_4 CG1_4 HG1B_4 109.5 . . ?
CB_4 CG1_4 HG1C_4 109.5 . . ?
HG1A_4 CG1_4 HG1C_4 109.5 . . ?
HG1B_4 CG1_4 HG1C_4 109.5 . . ?
CB_4 CG2_4 HG2A_4 109.5 . . ?
CB_4 CG2_4 HG2B_4 109.5 . . ?
HG2A_4 CG2_4 HG2B_4 109.5 . . ?
CB_4 CG2_4 HG2C_4 109.5 . . ?
HG2A_4 CG2_4 HG2C_4 109.5 . . ?
HG2B_4 CG2_4 HG2C_4 109.5 . . ?
O_4 C_4 N_5 121(2) . . ?
O_4 C_4 CA_4 116(2) . . ?
N_5 C_4 CA_4 123(3) . . ?
C_4 N_5 CA_5 128(2) . . ?
C_4 N_5 H_5 116.1 . . ?
CA_5 N_5 H_5 116.1 . . ?
N_5 CA_5 CB1_5 111(2) . . ?
N_5 CA_5 CB2_5 110(2) . . ?
CB1_5 CA_5 CB2_5 115(2) . . ?
N_5 CA_5 C_5 106(2) . . ?
CB1_5 CA_5 C_5 106(2) . . ?
CB2_5 CA_5 C_5 108(2) . . ?
CA_5 CB1_5 HB1A_5 109.5 . . ?
CA_5 CB1_5 HB1B_5 109.5 . . ?
HB1A_5 CB1_5 HB1B_5 109.5 . . ?
CA_5 CB1_5 HB1C_5 109.5 . . ?
HB1A_5 CB1_5 HB1C_5 109.5 . . ?
HB1B_5 CB1_5 HB1C_5 109.5 . . ?
CA_5 CB2_5 HB2A_5 109.5 . . ?
CA_5 CB2_5 HB2B_5 109.5 . . ?
HB2A_5 CB2_5 HB2B_5 109.5 . . ?
CA_5 CB2_5 HB2C_5 109.5 . . ?
HB2A_5 CB2_5 HB2C_5 109.5 . . ?
HB2B_5 CB2_5 HB2C_5 109.5 . . ?
O_5 C_5 N_6 122(3) . . ?
O_5 C_5 CA_5 123(3) . . ?
N_6 C_5 CA_5 114(2) . . ?
C_5 N_6 CA_6 119(2) . . ?
C_5 N_6 H_6 120.5 . . ?
CA_6 N_6 H_6 120.5 . . ?
N_6 CA_6 C_6 111(2) . . ?
N_6 CA_6 HAA_6 109.4 . . ?
C_6 CA_6 HAA_6 109.4 . . ?
N_6 CA_6 HAB_6 109.4 . . ?
C_6 CA_6 HAB_6 109.4 . . ?
HAA_6 CA_6 HAB_6 108.0 . . ?
O_6 C_6 N_7 124(3) . . ?
O_6 C_6 CA_6 116(2) . . ?
N_7 C_6 CA_6 120(2) . . ?
C_6 N_7 CA_7 121(2) . . ?
C_6 N_7 H_7 119.5 . . ?
CA_7 N_7 H_7 119.5 . . ?
C_7 CA_7 N_7 116(2) . . ?
C_7 CA_7 HAA_7 108.3 . . ?
N_7 CA_7 HAA_7 108.3 . . ?
C_7 CA_7 HAB_7 108.3 . . ?
N_7 CA_7 HAB_7 108.3 . . ?
HAA_7 CA_7 HAB_7 107.4 . . ?
O_7 C_7 N_8 121(3) . . ?
O_7 C_7 CA_7 122(3) . . ?
N_8 C_7 CA_7 116(3) . . ?
C_7 N_8 CA_8 122(2) . . ?
C_7 N_8 H_8 119.2 . . ?
CA_8 N_8 H_8 119.2 . . ?
CB_8 CA_8 C_8 114(2) . . ?
CB_8 CA_8 N_8 111(2) . . ?
C_8 CA_8 N_8 108(2) . . ?
CB_8 CA_8 HA_8 108.2 . . ?
C_8 CA_8 HA_8 108.2 . . ?
N_8 CA_8 HA_8 108.2 . . ?
CA_8 CB_8 CG1_8 112(2) . . ?
CA_8 CB_8 CG2_8 111(2) . . ?
CG1_8 CB_8 CG2_8 110(2) . . ?
CA_8 CB_8 HB_8 107.6 . . ?
CG1_8 CB_8 HB_8 107.6 . . ?
CG2_8 CB_8 HB_8 107.6 . . ?
CB_8 CG1_8 HG1A_8 109.5 . . ?
CB_8 CG1_8 HG1B_8 109.5 . . ?
HG1A_8 CG1_8 HG1B_8 109.5 . . ?
CB_8 CG1_8 HG1C_8 109.5 . . ?
HG1A_8 CG1_8 HG1C_8 109.5 . . ?
HG1B_8 CG1_8 HG1C_8 109.5 . . ?
CB_8 CG2_8 HG2A_8 109.5 . . ?
CB_8 CG2_8 HG2B_8 109.5 . . ?
HG2A_8 CG2_8 HG2B_8 109.5 . . ?
CB_8 CG2_8 HG2C_8 109.5 . . ?
HG2A_8 CG2_8 HG2C_8 109.5 . . ?
HG2B_8 CG2_8 HG2C_8 109.5 . . ?
O_8 C_8 N_9 120(3) . . ?
O_8 C_8 CA_8 120(3) . . ?
N_9 C_8 CA_8 120(3) . . ?
C_8 N_9 CA_9 125(2) . . ?
C_8 N_9 H_9 117.5 . . ?
CA_9 N_9 H_9 117.5 . . ?
N_9 CA_9 CB1_9 106(2) . . ?
N_9 CA_9 C_9 110(2) . . ?
CB1_9 CA_9 C_9 108(2) . . ?
N_9 CA_9 CB2_9 107(2) . . ?
CB1_9 CA_9 CB2_9 112(2) . . ?
C_9 CA_9 CB2_9 113(2) . . ?
CA_9 CB1_9 HB1A_9 109.5 . . ?
CA_9 CB1_9 HB1B_9 109.5 . . ?
HB1A_9 CB1_9 HB1B_9 109.5 . . ?
CA_9 CB1_9 HB1C_9 109.5 . . ?
HB1A_9 CB1_9 HB1C_9 109.5 . . ?
HB1B_9 CB1_9 HB1C_9 109.5 . . ?
CA_9 CB2_9 HB2A_9 109.5 . . ?
CA_9 CB2_9 HB2B_9 109.5 . . ?
HB2A_9 CB2_9 HB2B_9 109.5 . . ?
CA_9 CB2_9 HB2C_9 109.5 . . ?
HB2A_9 CB2_9 HB2C_9 109.5 . . ?
HB2B_9 CB2_9 HB2C_9 109.5 . . ?
O_9 C_9 N_10 120(3) . . ?
O_9 C_9 CA_9 122(2) . . ?
N_10 C_9 CA_9 118(2) . . ?
C_9 N_10 CA_10 124(2) . . ?
C_9 N_10 H_10 117.9 . . ?
CA_10 N_10 H_10 117.9 . . ?
N_10 CA_10 C_10 115(2) . . ?
N_10 CA_10 HAA_10 108.6 . . ?
C_10 CA_10 HAA_10 108.6 . . ?
N_10 CA_10 HAB_10 108.6 . . ?
C_10 CA_10 HAB_10 108.6 . . ?
HAA_10 CA_10 HAB_10 107.6 . . ?
O_10 C_10 N_11 128(3) . . ?
O_10 C_10 CA_10 119(2) . . ?
N_11 C_10 CA_10 113(2) . . ?
C_10 N_11 CA_11 115(2) . . ?
C_10 N_11 H_11 122.3 . . ?
CA_11 N_11 H_11 122.3 . . ?
N_11 CA_11 C_11 113(2) . . ?
N_11 CA_11 HAA_11 109.0 . . ?
C_11 CA_11 HAA_11 109.0 . . ?
N_11 CA_11 HAB_11 109.0 . . ?
C_11 CA_11 HAB_11 109.0 . . ?
HAA_11 CA_11 HAB_11 107.8 . . ?
O_11 C_11 N_12 127(3) . . ?
O_11 C_11 CA_11 118(3) . . ?
N_12 C_11 CA_11 116(3) . . ?
C_11 N_12 CA_12 122(2) . . ?
C_11 N_12 H_12 119.2 . . ?
CA_12 N_12 H_12 119.2 . . ?
C_12 CA_12 N_12 109(2) . . ?
C_12 CA_12 CB_12 113(2) . . ?
N_12 CA_12 CB_12 110(2) . . ?
C_12 CA_12 CB'_12 113(2) . . ?
N_12 CA_12 CB'_12 110(2) . . ?
C_12 CA_12 HAA_12 108.0 . . ?
N_12 CA_12 HAA_12 108.0 . . ?
CB_12 CA_12 HAA_12 108.0 . . ?
CA_12 CB_12 CG_12 109.2(19) . . ?
CA_12 CB_12 HBA_12 109.8 . . ?
CG_12 CB_12 HBA_12 109.8 . . ?
CA_12 CB_12 HBB_12 109.8 . . ?
CG_12 CB_12 HBB_12 109.8 . . ?
HBA_12 CB_12 HBB_12 108.3 . . ?
CD1_12 CG_12 CD2_12 109.5(15) . . ?
CD1_12 CG_12 CB_12 109.4(15) . . ?
CD2_12 CG_12 CB_12 109.3(14) . . ?
CD1_12 CG_12 HG_12 109.5 . . ?
CD2_12 CG_12 HG_12 109.5 . . ?
CB_12 CG_12 HG_12 109.5 . . ?
CG_12 CD1_12 HD1A_12 109.5 . . ?
CG_12 CD1_12 HD1B_12 109.5 . . ?
HD1A_12 CD1_12 HD1B_12 109.5 . . ?
CG_12 CD1_12 HD1C_12 109.5 . . ?
HD1A_12 CD1_12 HD1C_12 109.5 . . ?
HD1B_12 CD1_12 HD1C_12 109.5 . . ?
CG_12 CD2_12 HD2A_12 109.5 . . ?
CG_12 CD2_12 HD2B_12 109.5 . . ?
HD2A_12 CD2_12 HD2B_12 109.5 . . ?
CG_12 CD2_12 HD2C_12 109.5 . . ?
HD2A_12 CD2_12 HD2C_12 109.5 . . ?
HD2B_12 CD2_12 HD2C_12 109.5 . . ?
CA_12 CB'_12 CG'_12 133(2) . . ?
CA_12 CB'_12 HB'1_12 104.1 . . ?
CG'_12 CB'_12 HB'1_12 104.1 . . ?
CA_12 CB'_12 HB'2_12 104.1 . . ?
CG'_12 CB'_12 HB'2_12 104.1 . . ?
HB'1_12 CB'_12 HB'2_12 105.5 . . ?
CB'_12 CG'_12 CD2'_12 109.2(15) . . ?
CB'_12 CG'_12 CD1'_12 109.4(15) . . ?
CD2'_12 CG'_12 CD1'_12 109.4(15) . . ?
CB'_12 CG'_12 HG'_12 109.6 . . ?
CD2'_12 CG'_12 HG'_12 109.6 . . ?
CD1'_12 CG'_12 HG'_12 109.6 . . ?
CG'_12 CD1'_12 HD1D_12 109.5 . . ?
CG'_12 CD1'_12 HD1E_12 109.5 . . ?
HD1D_12 CD1'_12 HD1E_12 109.5 . . ?
CG'_12 CD1'_12 HD1F_12 109.5 . . ?
HD1D_12 CD1'_12 HD1F_12 109.5 . . ?
HD1E_12 CD1'_12 HD1F_12 109.5 . . ?
CG'_12 CD2'_12 HD2D_12 109.5 . . ?
CG'_12 CD2'_12 HD2E_12 109.5 . . ?
HD2D_12 CD2'_12 HD2E_12 109.5 . . ?
CG'_12 CD2'_12 HD2F_12 109.5 . . ?
HD2D_12 CD2'_12 HD2F_12 109.5 . . ?
HD2E_12 CD2'_12 HD2F_12 109.5 . . ?
O_12 C_12 N_13 124(3) . . ?
O_12 C_12 CA_12 117(3) . . ?
N_13 C_12 CA_12 119(3) . . ?
C_12 N_13 CA_13 120(3) . . ?
C_12 N_13 H_13 119.8 . . ?
CA_13 N_13 H_13 119.8 . . ?
CB1_13 CA_13 N_13 108(3) . . ?
CB1_13 CA_13 C_13 104(3) . . ?
N_13 CA_13 C_13 108(2) . . ?
CB1_13 CA_13 CB2_13 113(3) . . ?
N_13 CA_13 CB2_13 110(3) . . ?
C_13 CA_13 CB2_13 113(3) . . ?
CA_13 CB1_13 HB1A_13 109.5 . . ?
CA_13 CB1_13 HB1B_13 109.5 . . ?
HB1A_13 CB1_13 HB1B_13 109.5 . . ?
CA_13 CB1_13 HB1C_13 109.5 . . ?
HB1A_13 CB1_13 HB1C_13 109.5 . . ?
HB1B_13 CB1_13 HB1C_13 109.5 . . ?
CA_13 CB2_13 HB2A_13 109.5 . . ?
CA_13 CB2_13 HB2B_13 109.5 . . ?
HB2A_13 CB2_13 HB2B_13 109.5 . . ?
CA_13 CB2_13 HB2C_13 109.5 . . ?
HB2A_13 CB2_13 HB2C_13 109.5 . . ?
HB2B_13 CB2_13 HB2C_13 109.5 . . ?
N_14 C_13 O_13 122(3) . . ?
N_14 C_13 CA_13 118(3) . . ?
O_13 C_13 CA_13 120(3) . . ?
C_13 N_14 CA_14 123(3) . . ?
C_13 N_14 H_14 118.7 . . ?
CA_14 N_14 H_14 118.6 . . ?
N_14 CA_14 C_14 111(3) . . ?
N_14 CA_14 HAA_14 109.5 . . ?
C_14 CA_14 HAA_14 109.5 . . ?
N_14 CA_14 HAB_14 109.6 . . ?
C_14 CA_14 HAB_14 109.5 . . ?
HAA_14 CA_14 HAB_14 108.1 . . ?
O_14 C_14 N_15 129(3) . . ?
O_14 C_14 CA_14 114(3) . . ?
N_15 C_14 CA_14 117(3) . . ?
C_14 N_15 CA_15 117(3) . . ?
C_14 N_15 H_15 121.3 . . ?
CA_15 N_15 H_15 121.3 . . ?
N_15 CA_15 CB_15 112(3) . . ?
N_15 CA_15 C_15 110(2) . . ?
CB_15 CA_15 C_15 115(3) . . ?
N_15 CA_15 HAA_15 106.7 . . ?
CB_15 CA_15 HAA_15 106.7 . . ?
C_15 CA_15 HAA_15 106.7 . . ?
CA_15 CB_15 CG1_15 112(3) . . ?
CA_15 CB_15 CG2_15 112(3) . . ?
CG1_15 CB_15 CG2_15 109(3) . . ?
CA_15 CB_15 HB_15 107.7 . . ?
CG1_15 CB_15 HB_15 107.7 . . ?
CG2_15 CB_15 HB_15 107.7 . . ?
CD_15 CG1_15 CB_15 117(3) . . ?
CD_15 CG1_15 HG1A_15 108.0 . . ?
CB_15 CG1_15 HG1A_15 108.0 . . ?
CD_15 CG1_15 HG1B_15 107.9 . . ?
CB_15 CG1_15 HG1B_15 108.0 . . ?
HG1A_15 CG1_15 HG1B_15 107.2 . . ?
CB_15 CG2_15 HG2A_15 109.5 . . ?
CB_15 CG2_15 HG2B_15 109.5 . . ?
HG2A_15 CG2_15 HG2B_15 109.5 . . ?
CB_15 CG2_15 HG2C_15 109.5 . . ?
HG2A_15 CG2_15 HG2C_15 109.5 . . ?
HG2B_15 CG2_15 HG2C_15 109.5 . . ?
CG1_15 CD_15 C5'_16 91(4) . 1_455 ?
CG1_15 CD_15 HDA_15 109.5 . . ?
C5'_16 CD_15 HDA_15 97.1 1_455 . ?
CG1_15 CD_15 HDB_15 109.5 . . ?
C5'_16 CD_15 HDB_15 28.5 1_455 . ?
HDA_15 CD_15 HDB_15 109.5 . . ?
CG1_15 CD_15 HDC_15 109.5 . . ?
C5'_16 CD_15 HDC_15 137.6 1_455 . ?
HDA_15 CD_15 HDC_15 109.5 . . ?
HDB_15 CD_15 HDC_15 109.5 . . ?
N'_16 C_15 O_15 127(3) . . ?
N_16 C_15 O_15 127(3) . . ?
N'_16 C_15 CA_15 114(3) . . ?
N_16 C_15 CA_15 114(3) . . ?
O_15 C_15 CA_15 119(3) . . ?
C_15 N_16 C1_16 128(5) . . ?
C_15 N_16 HN_16 116.2 . . ?
C1_16 N_16 HN_16 116.3 . . ?
C6_16 O_16 HO_16 121.2 . . ?
N_16 C1_16 C6_16 108(4) . . ?
N_16 C1_16 C2_16 123(5) . . ?
C6_16 C1_16 C2_16 101(3) . . ?
N_16 C1_16 H1A_16 107.7 . . ?
C6_16 C1_16 H1A_16 107.7 . . ?
C2_16 C1_16 H1A_16 107.7 . . ?
C3_16 C2_16 C1_16 102(3) . . ?
C3_16 C2_16 H2A_16 111.5 . . ?
C1_16 C2_16 H2A_16 111.5 . . ?
C3_16 C2_16 H2B_16 111.4 . . ?
C1_16 C2_16 H2B_16 111.5 . . ?
H2A_16 C2_16 H2B_16 109.3 . . ?
C2_16 C3_16 C4_16 107.8(8) . . ?
C2_16 C3_16 C5_16 107.9(8) . . ?
C4_16 C3_16 C5_16 107.5(8) . . ?
C2_16 C3_16 H3_16 111.2 . . ?
C4_16 C3_16 H3_16 111.1 . . ?
C5_16 C3_16 H3_16 111.2 . . ?
C3_16 C4_16 H4A_16 109.5 . . ?
C3_16 C4_16 H4B_16 109.4 . . ?
H4A_16 C4_16 H4B_16 109.5 . . ?
C3_16 C4_16 H4C_16 109.5 . . ?
H4A_16 C4_16 H4C_16 109.5 . . ?
H4B_16 C4_16 H4C_16 109.5 . . ?
C3_16 C5_16 H5A_16 109.5 . . ?
C3_16 C5_16 H5B_16 109.4 . . ?
H5A_16 C5_16 H5B_16 109.5 . . ?
C3_16 C5_16 H5C_16 109.5 . . ?
H5A_16 C5_16 H5C_16 109.5 . . ?
H5B_16 C5_16 H5C_16 109.5 . . ?
O_16 C6_16 C1_16 114(2) . . ?
O_16 C6_16 H6A_16 108.9 . . ?
C1_16 C6_16 H6A_16 108.8 . . ?
O_16 C6_16 H6B_16 108.8 . . ?
C1_16 C6_16 H6B_16 108.8 . . ?
H6A_16 C6_16 H6B_16 107.7 . . ?
C_15 N'_16 C1'_16 116(5) . . ?
C_15 N'_16 HN'_16 122.0 . . ?
C1'_16 N'_16 HN'_16 121.9 . . ?
C6'_16 O'_16 HO'_16 118.4 . . ?
C6'_16 C1'_16 N'_16 101(6) . . ?
C6'_16 C1'_16 C2'_16 92(4) . . ?
N'_16 C1'_16 C2'_16 102(7) . . ?
C6'_16 C1'_16 H1'_16 118.9 . . ?
N'_16 C1'_16 H1'_16 118.9 . . ?
C2'_16 C1'_16 H1'_16 119.0 . . ?
C3'_16 C2'_16 C1'_16 92(4) . . ?
C3'_16 C2'_16 H2'1_16 113.3 . . ?
C1'_16 C2'_16 H2'1_16 113.3 . . ?
C3'_16 C2'_16 H2'2_16 113.3 . . ?
C1'_16 C2'_16 H2'2_16 113.4 . . ?
H2'1_16 C2'_16 H2'2_16 110.7 . . ?
C4'_16 C3'_16 C2'_16 107.4(8) . . ?
C4'_16 C3'_16 C5'_16 107.3(8) . . ?
C2'_16 C3'_16 C5'_16 107.3(8) . . ?
C4'_16 C3'_16 H3'_16 111.5 . . ?
C2'_16 C3'_16 H3'_16 111.6 . . ?
C5'_16 C3'_16 H3'_16 111.5 . . ?
C3'_16 C4'_16 H4'1_16 109.5 . . ?
C3'_16 C4'_16 H4'2_16 109.5 . . ?
H4'1_16 C4'_16 H4'2_16 109.5 . . ?
C3'_16 C4'_16 H4'3_16 109.5 . . ?
H4'1_16 C4'_16 H4'3_16 109.5 . . ?
H4'2_16 C4'_16 H4'3_16 109.5 . . ?
C3'_16 C5'_16 H5'1_16 109.5 . . ?
CD_15 C5'_16 H5'1_16 49.3 1_655 . ?
C3'_16 C5'_16 H5'2_16 109.4 . . ?
CD_15 C5'_16 H5'2_16 101.4 1_655 . ?
H5'1_16 C5'_16 H5'2_16 109.5 . . ?
C3'_16 C5'_16 H5'3_16 109.5 . . ?
CD_15 C5'_16 H5'3_16 67.0 1_655 . ?
H5'1_16 C5'_16 H5'3_16 109.5 . . ?
H5'2_16 C5'_16 H5'3_16 109.5 . . ?
O'_16 C6'_16 C1'_16 113(2) . . ?
O'_16 C6'_16 H6'1_16 108.9 . . ?
C1'_16 C6'_16 H6'1_16 108.8 . . ?
O'_16 C6'_16 H6'2_16 108.9 . . ?
C1'_16 C6'_16 H6'2_16 108.9 . . ?
H6'1_16 C6'_16 H6'2_16 107.7 . . ?
O1_17 C1_17 N_18 125(3) . . ?
O1_17 C1_17 C2_17 117(4) . . ?
N_18 C1_17 C2_17 119(4) . . ?
C1_17 C2_17 C3_17 118(3) . . ?
C1_17 C2_17 H2A_17 107.7 . . ?
C3_17 C2_17 H2A_17 107.7 . . ?
C1_17 C2_17 H2B_17 107.7 . . ?
C3_17 C2_17 H2B_17 107.7 . . ?
H2A_17 C2_17 H2B_17 107.1 . . ?
C2_17 C3_17 C4_17 115(3) . . ?
C2_17 C3_17 H3A_17 108.4 . . ?
C4_17 C3_17 H3A_17 108.5 . . ?
C2_17 C3_17 H3B_17 108.5 . . ?
C4_17 C3_17 H3B_17 108.4 . . ?
H3A_17 C3_17 H3B_17 107.5 . . ?
C3_17 C4_17 C5_17 114(3) . . ?
C3_17 C4_17 H4A_17 108.7 . . ?
C5_17 C4_17 H4A_17 108.7 . . ?
C3_17 C4_17 H4B_17 108.7 . . ?
C5_17 C4_17 H4B_17 108.7 . . ?
H4A_17 C4_17 H4B_17 107.6 . . ?
C6_17 C5_17 C4_17 113(3) . . ?
C6_17 C5_17 H5A_17 109.0 . . ?
C4_17 C5_17 H5A_17 109.0 . . ?
C6_17 C5_17 H5B_17 109.0 . . ?
C4_17 C5_17 H5B_17 109.0 . . ?
H5A_17 C5_17 H5B_17 107.8 . . ?
C5_17 C6_17 C7_17 113(3) . . ?
C5_17 C6_17 H6A_17 109.0 . . ?
C7_17 C6_17 H6A_17 109.0 . . ?
C5_17 C6_17 H6B_17 109.0 . . ?
C7_17 C6_17 H6B_17 109.0 . . ?
H6A_17 C6_17 H6B_17 107.8 . . ?
C8_17 C7_17 C6_17 113(3) . . ?
C8_17 C7_17 H7A_17 109.0 . . ?
C6_17 C7_17 H7A_17 109.0 . . ?
C8_17 C7_17 H7B_17 109.0 . . ?
C6_17 C7_17 H7B_17 109.0 . . ?
H7A_17 C7_17 H7B_17 107.8 . . ?
C7_17 C8_17 H8A_17 109.5 . . ?
C7_17 C8_17 H8B_17 109.5 . . ?
H8A_17 C8_17 H8B_17 109.5 . . ?
C7_17 C8_17 H8C_17 109.5 . . ?
H8A_17 C8_17 H8C_17 109.5 . . ?
H8B_17 C8_17 H8C_17 109.5 . . ?
C1_17 N_18 CA_18 123(3) . . ?
C1_17 N_18 H_18 118.3 . . ?
CA_18 N_18 H_18 118.3 . . ?
N_18 CA_18 CB2_18 110(3) . . ?
N_18 CA_18 C_18 111(3) . . ?
CB2_18 CA_18 C_18 111(3) . . ?
N_18 CA_18 CB1_18 110(3) . . ?
CB2_18 CA_18 CB1_18 109(3) . . ?
C_18 CA_18 CB1_18 105(3) . . ?
CA_18 CB1_18 HB1A_18 109.5 . . ?
CA_18 CB1_18 HB1B_18 109.5 . . ?
HB1A_18 CB1_18 HB1B_18 109.5 . . ?
CA_18 CB1_18 HB1C_18 109.5 . . ?
HB1A_18 CB1_18 HB1C_18 109.5 . . ?
HB1B_18 CB1_18 HB1C_18 109.5 . . ?
CA_18 CB2_18 HB2A_18 109.5 . . ?
CA_18 CB2_18 HB2B_18 109.5 . . ?
HB2A_18 CB2_18 HB2B_18 109.5 . . ?
CA_18 CB2_18 HB2C_18 109.5 . . ?
HB2A_18 CB2_18 HB2C_18 109.5 . . ?
HB2B_18 CB2_18 HB2C_18 109.5 . . ?
N_19 C_18 O_18 123(3) . . ?
N_19 C_18 CA_18 118(3) . . ?
O_18 C_18 CA_18 119(3) . . ?
C_18 N_19 CA_19 123(3) . . ?
C_18 N_19 H_19 118.3 . . ?
CA_19 N_19 H_19 118.3 . . ?
C_19 CA_19 N_19 111(3) . . ?
C_19 CA_19 HAA_19 109.5 . . ?
N_19 CA_19 HAA_19 109.5 . . ?
C_19 CA_19 HAB_19 109.5 . . ?
N_19 CA_19 HAB_19 109.5 . . ?
HAA_19 CA_19 HAB_19 108.1 . . ?
O_19 C_19 N_20 123(3) . . ?
O_19 C_19 CA_19 118(3) . . ?
N_20 C_19 CA_19 119(3) . . ?
C_19 N_20 CA_20 120(3) . . ?
C_19 N_20 H_20 120.0 . . ?
CA_20 N_20 H_20 120.0 . . ?
N_20 CA_20 CB_20 110(2) . . ?
N_20 CA_20 C_20 111(2) . . ?
CB_20 CA_20 C_20 114(2) . . ?
N_20 CA_20 HA_20 107.2 . . ?
CB_20 CA_20 HA_20 107.2 . . ?
C_20 CA_20 HA_20 107.2 . . ?
CA_20 CB_20 CG1_20 116(3) . . ?
CA_20 CB_20 CG2_20 109(3) . . ?
CG1_20 CB_20 CG2_20 109(3) . . ?
CA_20 CB_20 HB_20 107.5 . . ?
CG1_20 CB_20 HB_20 107.5 . . ?
CG2_20 CB_20 HB_20 107.5 . . ?
CB_20 CG1_20 HG1A_20 109.5 . . ?
CB_20 CG1_20 HG1B_20 109.5 . . ?
HG1A_20 CG1_20 HG1B_20 109.5 . . ?
CB_20 CG1_20 HG1C_20 109.5 . . ?
HG1A_20 CG1_20 HG1C_20 109.5 . . ?
HG1B_20 CG1_20 HG1C_20 109.5 . . ?
CB_20 CG2_20 HG2A_20 109.5 . . ?
CB_20 CG2_20 HG2B_20 109.5 . . ?
HG2A_20 CG2_20 HG2B_20 109.5 . . ?
CB_20 CG2_20 HG2C_20 109.5 . . ?
HG2A_20 CG2_20 HG2C_20 109.5 . . ?
HG2B_20 CG2_20 HG2C_20 109.5 . . ?
O_20 C_20 N_21 127(3) . . ?
O_20 C_20 CA_20 120(3) . . ?
N_21 C_20 CA_20 113(3) . . ?
C_20 N_21 CA_21 122(3) . . ?
C_20 N_21 H_21 118.9 . . ?
CA_21 N_21 H_21 118.9 . . ?
CB1_21 CA_21 N_21 112(2) . . ?
CB1_21 CA_21 C_21 108(2) . . ?
N_21 CA_21 C_21 109(2) . . ?
CB1_21 CA_21 CB2_21 110(2) . . ?
N_21 CA_21 CB2_21 109(2) . . ?
C_21 CA_21 CB2_21 109(2) . . ?
CA_21 CB1_21 HB1A_21 109.5 . . ?
CA_21 CB1_21 HB1B_21 109.5 . . ?
HB1A_21 CB1_21 HB1B_21 109.5 . . ?
CA_21 CB1_21 HB1C_21 109.5 . . ?
HB1A_21 CB1_21 HB1C_21 109.5 . . ?
HB1B_21 CB1_21 HB1C_21 109.5 . . ?
CA_21 CB2_21 HB2A_21 109.5 . . ?
CA_21 CB2_21 HB2B_21 109.5 . . ?
HB2A_21 CB2_21 HB2B_21 109.5 . . ?
CA_21 CB2_21 HB2C_21 109.5 . . ?
HB2A_21 CB2_21 HB2C_21 109.5 . . ?
HB2B_21 CB2_21 HB2C_21 109.5 . . ?
O_21 C_21 N_22 123(2) . . ?
O_21 C_21 CA_21 124(2) . . ?
N_22 C_21 CA_21 113(2) . . ?
C_21 N_22 CA_22 120(2) . . ?
C_21 N_22 H_22 120.1 . . ?
CA_22 N_22 H_22 120.1 . . ?
N_22 CA_22 C_22 108(2) . . ?
N_22 CA_22 HAA_22 110.2 . . ?
C_22 CA_22 HAA_22 110.2 . . ?
N_22 CA_22 HAB_22 110.2 . . ?
C_22 CA_22 HAB_22 110.2 . . ?
HAA_22 CA_22 HAB_22 108.5 . . ?
O_22 C_22 N_23 118(3) . . ?
O_22 C_22 CA_22 120(3) . . ?
N_23 C_22 CA_22 122(3) . . ?
C_22 N_23 CA_23 125(2) . . ?
C_22 N_23 H_23 117.4 . . ?
CA_23 N_23 H_23 117.4 . . ?
N_23 CA_23 C_23 111(2) . . ?
N_23 CA_23 HAA_23 109.4 . . ?
C_23 CA_23 HAA_23 109.4 . . ?
N_23 CA_23 HAB_23 109.4 . . ?
C_23 CA_23 HAB_23 109.4 . . ?
HAA_23 CA_23 HAB_23 108.0 . . ?
O_23 C_23 N_24 122(3) . . ?
O_23 C_23 CA_23 119(3) . . ?
N_24 C_23 CA_23 119(3) . . ?
C_23 N_24 CA_24 123(2) . . ?
C_23 N_24 H_24 118.4 . . ?
CA_24 N_24 H_24 118.4 . . ?
N_24 CA_24 C_24 107(2) . . ?
N_24 CA_24 CB_24 112(2) . . ?
C_24 CA_24 CB_24 115(2) . . ?
N_24 CA_24 HA_24 107.3 . . ?
C_24 CA_24 HA_24 107.3 . . ?
CB_24 CA_24 HA_24 107.3 . . ?
CA_24 CB_24 CG1_24 113(2) . . ?
CA_24 CB_24 CG2_24 112(2) . . ?
CG1_24 CB_24 CG2_24 111(2) . . ?
CA_24 CB_24 HB_24 107.0 . . ?
CG1_24 CB_24 HB_24 107.0 . . ?
CG2_24 CB_24 HB_24 107.0 . . ?
CB_24 CG1_24 HG1A_24 109.5 . . ?
CB_24 CG1_24 HG1B_24 109.5 . . ?
HG1A_24 CG1_24 HG1B_24 109.5 . . ?
CB_24 CG1_24 HG1C_24 109.5 . . ?
HG1A_24 CG1_24 HG1C_24 109.5 . . ?
HG1B_24 CG1_24 HG1C_24 109.5 . . ?
CB_24 CG2_24 HG2A_24 109.5 . . ?
CB_24 CG2_24 HG2B_24 109.5 . . ?
HG2A_24 CG2_24 HG2B_24 109.5 . . ?
CB_24 CG2_24 HG2C_24 109.5 . . ?
HG2A_24 CG2_24 HG2C_24 109.5 . . ?
HG2B_24 CG2_24 HG2C_24 109.5 . . ?
O_24 C_24 N_25 116(2) . . ?
O_24 C_24 CA_24 123(3) . . ?
N_25 C_24 CA_24 121(3) . . ?
C_24 N_25 CA_25 127(2) . . ?
C_24 N_25 H_25 116.7 . . ?
CA_25 N_25 H_25 116.7 . . ?
N_25 CA_25 CB2_25 113(2) . . ?
N_25 CA_25 C_25 108(2) . . ?
CB2_25 CA_25 C_25 109(2) . . ?
N_25 CA_25 CB1_25 108(2) . . ?
CB2_25 CA_25 CB1_25 113(2) . . ?
C_25 CA_25 CB1_25 106(2) . . ?
CA_25 CB1_25 HB1A_25 109.5 . . ?
CA_25 CB1_25 HB1B_25 109.5 . . ?
HB1A_25 CB1_25 HB1B_25 109.5 . . ?
CA_25 CB1_25 HB1C_25 109.5 . . ?
HB1A_25 CB1_25 HB1C_25 109.5 . . ?
HB1B_25 CB1_25 HB1C_25 109.5 . . ?
CA_25 CB2_25 HB2A_25 109.5 . . ?
CA_25 CB2_25 HB2B_25 109.5 . . ?
HB2A_25 CB2_25 HB2B_25 109.5 . . ?
CA_25 CB2_25 HB2C_25 109.5 . . ?
HB2A_25 CB2_25 HB2C_25 109.5 . . ?
HB2B_25 CB2_25 HB2C_25 109.5 . . ?
O_25 C_25 N_26 118(2) . . ?
O_25 C_25 CA_25 125(2) . . ?
N_26 C_25 CA_25 117(2) . . ?
C_25 N_26 CA_26 125(2) . . ?
C_25 N_26 H_26 117.5 . . ?
CA_26 N_26 H_26 117.5 . . ?
N_26 CA_26 C_26 113(2) . . ?
N_26 CA_26 HAA_26 109.0 . . ?
C_26 CA_26 HAA_26 109.0 . . ?
N_26 CA_26 HAB_26 109.0 . . ?
C_26 CA_26 HAB_26 109.0 . . ?
HAA_26 CA_26 HAB_26 107.8 . . ?
O_26 C_26 N_27 124(3) . . ?
O_26 C_26 CA_26 118(2) . . ?
N_27 C_26 CA_26 118(2) . . ?
C_26 N_27 CA_27 122(2) . . ?
C_26 N_27 H_27 119.2 . . ?
CA_27 N_27 H_27 119.2 . . ?
N_27 CA_27 C_27 111(2) . . ?
N_27 CA_27 HAA_27 109.4 . . ?
C_27 CA_27 HAA_27 109.4 . . ?
N_27 CA_27 HAB_27 109.4 . . ?
C_27 CA_27 HAB_27 109.4 . . ?
HAA_27 CA_27 HAB_27 108.0 . . ?
O_27 C_27 N_28 121(2) . . ?
O_27 C_27 CA_27 125(2) . . ?
N_28 C_27 CA_27 113(2) . . ?
C_27 N_28 CA_28 123(2) . . ?
C_27 N_28 H_28 118.4 . . ?
CA_28 N_28 H_28 118.4 . . ?
N_28 CA_28 C_28 111(2) . . ?
N_28 CA_28 CB_28 108(2) . . ?
C_28 CA_28 CB_28 116(2) . . ?
N_28 CA_28 HA_28 107.1 . . ?
C_28 CA_28 HA_28 107.1 . . ?
CB_28 CA_28 HA_28 107.1 . . ?
CG_28 CB_28 CA_28 116(2) . . ?
CG_28 CB_28 HBA_28 108.4 . . ?
CA_28 CB_28 HBA_28 108.4 . . ?
CG_28 CB_28 HBB_28 108.4 . . ?
CA_28 CB_28 HBB_28 108.4 . . ?
HBA_28 CB_28 HBB_28 107.5 . . ?
CB_28 CG_28 CD2_28 113(2) . . ?
CB_28 CG_28 CD1_28 106(2) . . ?
CD2_28 CG_28 CD1_28 106(2) . . ?
CB_28 CG_28 HG_28 110.6 . . ?
CD2_28 CG_28 HG_28 110.6 . . ?
CD1_28 CG_28 HG_28 110.6 . . ?
CG_28 CD1_28 H4A_28 109.5 . . ?
CG_28 CD1_28 H4B_28 109.5 . . ?
H4A_28 CD1_28 H4B_28 109.5 . . ?
CG_28 CD1_28 H4C_28 109.5 . . ?
H4A_28 CD1_28 H4C_28 109.5 . . ?
H4B_28 CD1_28 H4C_28 109.5 . . ?
CG_28 CD2_28 HD2A_28 109.5 . . ?
CG_28 CD2_28 HD2B_28 109.5 . . ?
HD2A_28 CD2_28 HD2B_28 109.5 . . ?
CG_28 CD2_28 HD2C_28 109.5 . . ?
HD2A_28 CD2_28 HD2C_28 109.5 . . ?
HD2B_28 CD2_28 HD2C_28 109.5 . . ?
O_28 C_28 N_29 123(2) . . ?
O_28 C_28 CA_28 122(2) . . ?
N_29 C_28 CA_28 114(2) . . ?
C_28 N_29 CA_29 121(2) . . ?
C_28 N_29 H_29 119.6 . . ?
CA_29 N_29 H_29 119.6 . . ?
N_29 CA_29 CB2_29 110(2) . . ?
N_29 CA_29 C_29 109(2) . . ?
CB2_29 CA_29 C_29 113(2) . . ?
N_29 CA_29 CB1_29 107(2) . . ?
CB2_29 CA_29 CB1_29 111(2) . . ?
C_29 CA_29 CB1_29 107(2) . . ?
CA_29 CB1_29 HB1A_29 109.5 . . ?
CA_29 CB1_29 HB1B_29 109.5 . . ?
HB1A_29 CB1_29 HB1B_29 109.5 . . ?
CA_29 CB1_29 HB1C_29 109.5 . . ?
HB1A_29 CB1_29 HB1C_29 109.5 . . ?
HB1B_29 CB1_29 HB1C_29 109.5 . . ?
CA_29 CB2_29 HB2A_29 109.5 . . ?
CA_29 CB2_29 HB2B_29 109.5 . . ?
HB2A_29 CB2_29 HB2B_29 109.5 . . ?
CA_29 CB2_29 HB2C_29 109.5 . . ?
HB2A_29 CB2_29 HB2C_29 109.5 . . ?
HB2B_29 CB2_29 HB2C_29 109.5 . . ?
O_29 C_29 N_30 124(3) . . ?
O_29 C_29 CA_29 117(2) . . ?
N_30 C_29 CA_29 119(3) . . ?
C_29 N_30 CA_30 121(2) . . ?
C_29 N_30 H_30 119.5 . . ?
CA_30 N_30 H_30 119.5 . . ?
N_30 CA_30 C_30 116(2) . . ?
N_30 CA_30 HAA_30 108.3 . . ?
C_30 CA_30 HAA_30 108.3 . . ?
N_30 CA_30 HAB_30 108.3 . . ?
C_30 CA_30 HAB_30 108.3 . . ?
HAA_30 CA_30 HAB_30 107.4 . . ?
O_30 C_30 N_31 121(3) . . ?
O_30 C_30 CA_30 121(3) . . ?
N_31 C_30 CA_30 118(3) . . ?
C_30 N_31 CA_31 122(2) . . ?
C_30 N_31 H_31 119.1 . . ?
CA_31 N_31 H_31 119.1 . . ?
N_31 CA_31 CB_31 113(2) . . ?
N_31 CA_31 C_31 111(2) . . ?
CB_31 CA_31 C_31 109(2) . . ?
N_31 CA_31 HAA_31 108.0 . . ?
CB_31 CA_31 HAA_31 108.0 . . ?
C_31 CA_31 HAA_31 108.0 . . ?
CG1_31 CB_31 CA_31 117(2) . . ?
CG1_31 CB_31 CG2_31 114(2) . . ?
CA_31 CB_31 CG2_31 106(2) . . ?
CG1_31 CB_31 HB_31 106.5 . . ?
CA_31 CB_31 HB_31 106.5 . . ?
CG2_31 CB_31 HB_31 106.5 . . ?
CB_31 CG1_31 CD_31 113(2) . . ?
CB_31 CG1_31 HG1A_31 109.1 . . ?
CD_31 CG1_31 HG1A_31 109.0 . . ?
CB_31 CG1_31 HG1B_31 109.1 . . ?
CD_31 CG1_31 HG1B_31 109.0 . . ?
HG1A_31 CG1_31 HG1B_31 107.8 . . ?
CB_31 CG2_31 HG2A_31 109.5 . . ?
CB_31 CG2_31 HG2B_31 109.5 . . ?
HG2A_31 CG2_31 HG2B_31 109.5 . . ?
CB_31 CG2_31 HG2C_31 109.5 . . ?
HG2A_31 CG2_31 HG2C_31 109.5 . . ?
HG2B_31 CG2_31 HG2C_31 109.5 . . ?
CG1_31 CD_31 HDA_31 109.5 . . ?
CG1_31 CD_31 HDB_31 109.5 . . ?
HDA_31 CD_31 HDB_31 109.5 . . ?
CG1_31 CD_31 HDC_31 109.5 . . ?
HDA_31 CD_31 HDC_31 109.5 . . ?
HDB_31 CD_31 HDC_31 109.5 . . ?
O_31 C_31 N_32 124(2) . . ?
O_31 C_31 CA_31 118(2) . . ?
N_32 C_31 CA_31 118(2) . . ?
C_31 N_32 C1_32 122(2) . . ?
C_31 N_32 H_32 119.1 . . ?
C1_32 N_32 H_32 119.1 . . ?
C6_32 O_32 HO_32 108.9 . . ?
N_32 C1_32 C6_32 109(2) . . ?
N_32 C1_32 C2_32 114(2) . . ?
C6_32 C1_32 C2_32 107(2) . . ?
N_32 C1_32 H1A_32 108.6 . . ?
C6_32 C1_32 H1A_32 108.6 . . ?
C2_32 C1_32 H1A_32 108.6 . . ?
C3_32 C2_32 C1_32 112(2) . . ?
C3_32 C2_32 H2A_32 109.3 . . ?
C1_32 C2_32 H2A_32 109.3 . . ?
C3_32 C2_32 H2B_32 109.3 . . ?
C1_32 C2_32 H2B_32 109.3 . . ?
H2A_32 C2_32 H2B_32 108.0 . . ?
C2_32 C3_32 C5_32 113(2) . . ?
C2_32 C3_32 C4_32 106(2) . . ?
C5_32 C3_32 C4_32 109(2) . . ?
C2_32 C3_32 H3_32 109.8 . . ?
C5_32 C3_32 H3_32 109.8 . . ?
C4_32 C3_32 H3_32 109.7 . . ?
C3_32 C4_32 H4A_32 109.5 . . ?
C3_32 C4_32 H4B_32 109.5 . . ?
H4A_32 C4_32 H4B_32 109.5 . . ?
C3_32 C4_32 H4C_32 109.5 . . ?
H4A_32 C4_32 H4C_32 109.5 . . ?
H4B_32 C4_32 H4C_32 109.5 . . ?
C3_32 C5_32 H5A_32 109.5 . . ?
C3_32 C5_32 H5B_32 109.5 . . ?
H5A_32 C5_32 H5B_32 109.5 . . ?
C3_32 C5_32 H5C_32 109.5 . . ?
H5A_32 C5_32 H5C_32 109.5 . . ?
H5B_32 C5_32 H5C_32 109.5 . . ?
O_32 C6_32 C1_32 110(2) . . ?
O_32 C6_32 H6A_32 109.6 . . ?
C1_32 C6_32 H6A_32 109.6 . . ?
O_32 C6_32 H6B_32 109.6 . . ?
C1_32 C6_32 H6B_32 109.6 . . ?
H6A_32 C6_32 H6B_32 108.1 . . ?
O1_33 C1_33 N_34 120(2) . . ?
O1_33 C1_33 C2_33 119(2) . . ?
N_34 C1_33 C2_33 121(3) . . ?
C1_33 C2_33 C3_33 119(2) . . ?
C1_33 C2_33 H2A_33 107.6 . . ?
C3_33 C2_33 H2A_33 107.6 . . ?
C1_33 C2_33 H2B_33 107.6 . . ?
C3_33 C2_33 H2B_33 107.6 . . ?
H2A_33 C2_33 H2B_33 107.0 . . ?
C4_33 C3_33 C2_33 117(2) . . ?
C4_33 C3_33 H3A_33 108.1 . . ?
C2_33 C3_33 H3A_33 108.1 . . ?
C4_33 C3_33 H3B_33 108.1 . . ?
C2_33 C3_33 H3B_33 108.1 . . ?
H3A_33 C3_33 H3B_33 107.3 . . ?
C3_33 C4_33 C5_33 117(3) . . ?
C3_33 C4_33 H4A_33 108.1 . . ?
C5_33 C4_33 H4A_33 108.1 . . ?
C3_33 C4_33 H4B_33 108.1 . . ?
C5_33 C4_33 H4B_33 108.1 . . ?
H4A_33 C4_33 H4B_33 107.3 . . ?
C4_33 C5_33 C6_33 117(3) . . ?
C4_33 C5_33 H5A_33 108.1 . . ?
C6_33 C5_33 H5A_33 108.1 . . ?
C4_33 C5_33 H5B_33 108.1 . . ?
C6_33 C5_33 H5B_33 108.1 . . ?
H5A_33 C5_33 H5B_33 107.3 . . ?
C7_33 C6_33 C5_33 117(3) . . ?
C7_33 C6_33 H6A_33 108.1 . . ?
C5_33 C6_33 H6A_33 108.1 . . ?
C7_33 C6_33 H6B_33 108.1 . . ?
C5_33 C6_33 H6B_33 108.1 . . ?
H6A_33 C6_33 H6B_33 107.3 . . ?
C6_33 C7_33 C8_33 117(3) . . ?
C6_33 C7_33 H7A_33 108.1 . . ?
C8_33 C7_33 H7A_33 108.1 . . ?
C6_33 C7_33 H7B_33 108.1 . . ?
C8_33 C7_33 H7B_33 108.1 . . ?
H7A_33 C7_33 H7B_33 107.3 . . ?
C7_33 C8_33 H8A_33 109.5 . . ?
C7_33 C8_33 H8B_33 109.5 . . ?
H8A_33 C8_33 H8B_33 109.5 . . ?
C7_33 C8_33 H8C_33 109.5 . . ?
H8A_33 C8_33 H8C_33 109.5 . . ?
H8B_33 C8_33 H8C_33 109.5 . . ?
C1_33 N_34 CA_34 129(2) . . ?
C1_33 N_34 H_34 115.7 . . ?
CA_34 N_34 H_34 115.7 . . ?
N_34 CA_34 CB2_34 113(2) . . ?
N_34 CA_34 CB1_34 106(2) . . ?
CB2_34 CA_34 CB1_34 111(2) . . ?
N_34 CA_34 C_34 110(2) . . ?
CB2_34 CA_34 C_34 110(2) . . ?
CB1_34 CA_34 C_34 105(2) . . ?
CA_34 CB1_34 HB1A_34 109.5 . . ?
CA_34 CB1_34 HB1B_34 109.5 . . ?
HB1A_34 CB1_34 HB1B_34 109.5 . . ?
CA_34 CB1_34 HB1C_34 109.5 . . ?
HB1A_34 CB1_34 HB1C_34 109.5 . . ?
HB1B_34 CB1_34 HB1C_34 109.5 . . ?
CA_34 CB2_34 HB2A_34 109.5 . . ?
CA_34 CB2_34 HB2B_34 109.5 . . ?
HB2A_34 CB2_34 HB2B_34 109.5 . . ?
CA_34 CB2_34 HB2C_34 109.5 . . ?
HB2A_34 CB2_34 HB2C_34 109.5 . . ?
HB2B_34 CB2_34 HB2C_34 109.5 . . ?
O_34 C_34 N_35 125(3) . . ?
O_34 C_34 CA_34 119(2) . . ?
N_35 C_34 CA_34 116(2) . . ?
C_34 N_35 CA_35 118(2) . . ?
C_34 N_35 H_35 121.0 . . ?
CA_35 N_35 H_35 121.0 . . ?
C_35 CA_35 N_35 112(2) . . ?
C_35 CA_35 HAA_35 109.2 . . ?
N_35 CA_35 HAA_35 109.2 . . ?
C_35 CA_35 HAB_35 109.2 . . ?
N_35 CA_35 HAB_35 109.2 . . ?
HAA_35 CA_35 HAB_35 107.9 . . ?
O_35 C_35 N_36 120(2) . . ?
O_35 C_35 CA_35 121(2) . . ?
N_36 C_35 CA_35 119(2) . . ?
C_35 N_36 CA_36 124(2) . . ?
C_35 N_36 H_36 118.1 . . ?
CA_36 N_36 H_36 118.1 . . ?
CB_36 CA_36 N_36 112(2) . . ?
CB_36 CA_36 C_36 114(2) . . ?
N_36 CA_36 C_36 109(2) . . ?
CB_36 CA_36 HA_36 107.4 . . ?
N_36 CA_36 HA_36 107.5 . . ?
C_36 CA_36 HA_36 107.4 . . ?
CA_36 CB_36 CG2_36 112(2) . . ?
CA_36 CB_36 CG1_36 113(2) . . ?
CG2_36 CB_36 CG1_36 108(2) . . ?
CA_36 CB_36 HB_36 107.8 . . ?
CG2_36 CB_36 HB_36 107.8 . . ?
CG1_36 CB_36 HB_36 107.8 . . ?
CB_36 CG1_36 HG1A_36 109.5 . . ?
CB_36 CG1_36 HG1B_36 109.5 . . ?
HG1A_36 CG1_36 HG1B_36 109.5 . . ?
CB_36 CG1_36 HG1C_36 109.5 . . ?
HG1A_36 CG1_36 HG1C_36 109.5 . . ?
HG1B_36 CG1_36 HG1C_36 109.5 . . ?
CB_36 CG2_36 HG2A_36 109.5 . . ?
CB_36 CG2_36 HG2B_36 109.5 . . ?
HG2A_36 CG2_36 HG2B_36 109.5 . . ?
CB_36 CG2_36 HG2C_36 109.5 . . ?
HG2A_36 CG2_36 HG2C_36 109.5 . . ?
HG2B_36 CG2_36 HG2C_36 109.5 . . ?
O_36 C_36 N_37 123(2) . . ?
O_36 C_36 CA_36 121(2) . . ?
N_37 C_36 CA_36 116(2) . . ?
C_36 N_37 CA_37 120(2) . . ?
C_36 N_37 H_37 120.1 . . ?
CA_37 N_37 H_37 120.1 . . ?
N_37 CA_37 C_37 111(2) . . ?
N_37 CA_37 CB2_37 112(2) . . ?
C_37 CA_37 CB2_37 113(2) . . ?
N_37 CA_37 CB1_37 106(2) . . ?
C_37 CA_37 CB1_37 107(2) . . ?
CB2_37 CA_37 CB1_37 107(2) . . ?
CA_37 CB1_37 HB1A_37 109.5 . . ?
CA_37 CB1_37 HB1B_37 109.5 . . ?
HB1A_37 CB1_37 HB1B_37 109.5 . . ?
CA_37 CB1_37 HB1C_37 109.5 . . ?
HB1A_37 CB1_37 HB1C_37 109.5 . . ?
HB1B_37 CB1_37 HB1C_37 109.5 . . ?
CA_37 CB2_37 HB2A_37 109.5 . . ?
CA_37 CB2_37 HB2B_37 109.5 . . ?
HB2A_37 CB2_37 HB2B_37 109.5 . . ?
CA_37 CB2_37 HB2C_37 109.5 . . ?
HB2A_37 CB2_37 HB2C_37 109.5 . . ?
HB2B_37 CB2_37 HB2C_37 109.5 . . ?
O_37 C_37 N_38 118(2) . . ?
O_37 C_37 CA_37 120(2) . . ?
N_38 C_37 CA_37 121(2) . . ?
C_37 N_38 CA_38 124(2) . . ?
C_37 N_38 H_38 118.1 . . ?
CA_38 N_38 H_38 118.1 . . ?
N_38 CA_38 C_38 110(2) . . ?
N_38 CA_38 HAA_38 109.7 . . ?
C_38 CA_38 HAA_38 109.7 . . ?
N_38 CA_38 HAB_38 109.7 . . ?
C_38 CA_38 HAB_38 109.7 . . ?
HAA_38 CA_38 HAB_38 108.2 . . ?
N_39 C_38 O_38 123(3) . . ?
N_39 C_38 CA_38 123(3) . . ?
O_38 C_38 CA_38 114(3) . . ?
C_38 N_39 CA_39 128(3) . . ?
C_38 N_39 H_39 116.2 . . ?
CA_39 N_39 H_39 116.2 . . ?
N_39 CA_39 C_39 110(2) . . ?
N_39 CA_39 HAA_39 109.7 . . ?
C_39 CA_39 HAA_39 109.7 . . ?
N_39 CA_39 HAB_39 109.7 . . ?
C_39 CA_39 HAB_39 109.7 . . ?
HAA_39 CA_39 HAB_39 108.2 . . ?
O_39 C_39 N_40 123(3) . . ?
O_39 C_39 CA_39 119(3) . . ?
N_40 C_39 CA_39 118(3) . . ?
C_39 N_40 CA_40 120(2) . . ?
C_39 N_40 H_40 120.1 . . ?
CA_40 N_40 H_40 120.1 . . ?
N_40 CA_40 C_40 112(2) . . ?
N_40 CA_40 CB_40 106(2) . . ?
C_40 CA_40 CB_40 111(2) . . ?
N_40 CA_40 HA_40 108.9 . . ?
C_40 CA_40 HA_40 108.9 . . ?
CB_40 CA_40 HA_40 108.9 . . ?
CG1_40 CB_40 CG2_40 106(3) . . ?
CG1_40 CB_40 CA_40 115(3) . . ?
CG2_40 CB_40 CA_40 112(3) . . ?
CG1_40 CB_40 HB_40 107.7 . . ?
CG2_40 CB_40 HB_40 107.7 . . ?
CA_40 CB_40 HB_40 107.7 . . ?
CB_40 CG1_40 HG1A_40 109.5 . . ?
CB_40 CG1_40 HG1B_40 109.5 . . ?
HG1A_40 CG1_40 HG1B_40 109.5 . . ?
CB_40 CG1_40 HG1C_40 109.5 . . ?
HG1A_40 CG1_40 HG1C_40 109.5 . . ?
HG1B_40 CG1_40 HG1C_40 109.5 . . ?
CB_40 CG2_40 HG2A_40 109.5 . . ?
CB_40 CG2_40 HG2B_40 109.5 . . ?
HG2A_40 CG2_40 HG2B_40 109.5 . . ?
CB_40 CG2_40 HG2C_40 109.5 . . ?
HG2A_40 CG2_40 HG2C_40 109.5 . . ?
HG2B_40 CG2_40 HG2C_40 109.5 . . ?
N_41 C_40 O_40 121(3) . . ?
N_41 C_40 CA_40 123(3) . . ?
O_40 C_40 CA_40 116(2) . . ?
C_40 N_41 CA_41 124(3) . . ?
C_40 N_41 H_41 118.1 . . ?
CA_41 N_41 H_41 118.1 . . ?
N_41 CA_41 CB2_41 115(2) . . ?
N_41 CA_41 C_41 110(2) . . ?
CB2_41 CA_41 C_41 111(2) . . ?
N_41 CA_41 CB1_41 107(2) . . ?
CB2_41 CA_41 CB1_41 108(2) . . ?
C_41 CA_41 CB1_41 106(2) . . ?
CA_41 CB1_41 HB1A_41 109.5 . . ?
CA_41 CB1_41 HB1B_41 109.5 . . ?
HB1A_41 CB1_41 HB1B_41 109.5 . . ?
CA_41 CB1_41 HB1C_41 109.5 . . ?
HB1A_41 CB1_41 HB1C_41 109.5 . . ?
HB1B_41 CB1_41 HB1C_41 109.5 . . ?
CA_41 CB2_41 HB2A_41 109.5 . . ?
CA_41 CB2_41 HB2B_41 109.5 . . ?
HB2A_41 CB2_41 HB2B_41 109.5 . . ?
CA_41 CB2_41 HB2C_41 109.5 . . ?
HB2A_41 CB2_41 HB2C_41 109.5 . . ?
HB2B_41 CB2_41 HB2C_41 109.5 . . ?
O_41 C_41 N_42 122(3) . . ?
O_41 C_41 CA_41 122(3) . . ?
N_42 C_41 CA_41 116(3) . . ?
C_41 N_42 CA_42 120(2) . . ?
C_41 N_42 H_42 120.1 . . ?
CA_42 N_42 H_42 120.1 . . ?
N_42 CA_42 C_42 112(2) . . ?
N_42 CA_42 HAA_42 109.2 . . ?
C_42 CA_42 HAA_42 109.2 . . ?
N_42 CA_42 HAB_42 109.2 . . ?
C_42 CA_42 HAB_42 109.2 . . ?
HAA_42 CA_42 HAB_42 107.9 . . ?
O_42 C_42 N_43 123(3) . . ?
O_42 C_42 CA_42 118(3) . . ?
N_43 C_42 CA_42 119(3) . . ?
C_42 N_43 CA_43 119(3) . . ?
C_42 N_43 H_43 120.3 . . ?
CA_43 N_43 H_43 120.3 . . ?
N_43 CA_43 C_43 114(2) . . ?
N_43 CA_43 HAA_43 108.8 . . ?
C_43 CA_43 HAA_43 108.8 . . ?
N_43 CA_43 HAB_43 108.8 . . ?
C_43 CA_43 HAB_43 108.8 . . ?
HAA_43 CA_43 HAB_43 107.7 . . ?
O_43 C_43 N_44 124(3) . . ?
O_43 C_43 CA_43 123(3) . . ?
N_44 C_43 CA_43 113(3) . . ?
C_43 N_44 CA_44 121(3) . . ?
C_43 N_44 H_44 119.6 . . ?
CA_44 N_44 H_44 119.6 . . ?
CB_44 CA_44 C_44 118(3) . . ?
CB_44 CA_44 N_44 111(2) . . ?
C_44 CA_44 N_44 109(2) . . ?
CB_44 CA_44 HA_44 106.0 . . ?
C_44 CA_44 HA_44 106.0 . . ?
N_44 CA_44 HA_44 106.0 . . ?
CA_44 CB_44 CG_44 112(3) . . ?
CA_44 CB_44 HBA_44 109.1 . . ?
CG_44 CB_44 HBA_44 109.1 . . ?
CA_44 CB_44 HBB_44 109.1 . . ?
CG_44 CB_44 HBB_44 109.1 . . ?
HBA_44 CB_44 HBB_44 107.9 . . ?
CD1_44 CG_44 CB_44 110(3) . . ?
CD1_44 CG_44 CD2_44 108(3) . . ?
CB_44 CG_44 CD2_44 110(3) . . ?
CD1_44 CG_44 HG_44 109.3 . . ?
CB_44 CG_44 HG_44 109.3 . . ?
CD2_44 CG_44 HG_44 109.3 . . ?
CG_44 CD1_44 HD1A_44 109.5 . . ?
CG_44 CD1_44 HD1B_44 109.5 . . ?
HD1A_44 CD1_44 HD1B_44 109.5 . . ?
CG_44 CD1_44 HD1C_44 109.5 . . ?
HD1A_44 CD1_44 HD1C_44 109.5 . . ?
HD1B_44 CD1_44 HD1C_44 109.5 . . ?
CG_44 CD2_44 HD2A_44 109.5 . . ?
CG_44 CD2_44 HD2B_44 109.5 . . ?
HD2A_44 CD2_44 HD2B_44 109.5 . . ?
CG_44 CD2_44 HD2C_44 109.5 . . ?
HD2A_44 CD2_44 HD2C_44 109.5 . . ?
HD2B_44 CD2_44 HD2C_44 109.5 . . ?
O_44 C_44 N_45 120(3) . . ?
O_44 C_44 CA_44 119(3) . . ?
N_45 C_44 CA_44 118(3) . . ?
C_44 N_45 CA_45 126(3) . . ?
C_44 N_45 H_45 117.6 . . ?
CA_45 N_45 H_45 116.6 . . ?
N_45 CA_45 CB1_45 112(3) . . ?
N_45 CA_45 CB2_45 111(3) . . ?
CB1_45 CA_45 CB2_45 109(3) . . ?
N_45 CA_45 C_45 106(3) . . ?
CB1_45 CA_45 C_45 110(3) . . ?
CB2_45 CA_45 C_45 109(3) . . ?
CA_45 CB1_45 HB1A_45 109.5 . . ?
CA_45 CB1_45 HB1B_45 109.5 . . ?
HB1A_45 CB1_45 HB1B_45 109.5 . . ?
CA_45 CB1_45 HB1C_45 109.5 . . ?
HB1A_45 CB1_45 HB1C_45 109.5 . . ?
HB1B_45 CB1_45 HB1C_45 109.5 . . ?
CA_45 CB2_45 HB2A_45 109.5 . . ?
CA_45 CB2_45 HB2B_45 109.5 . . ?
HB2A_45 CB2_45 HB2B_45 109.5 . . ?
CA_45 CB2_45 HB2C_45 109.5 . . ?
HB2A_45 CB2_45 HB2C_45 109.5 . . ?
HB2B_45 CB2_45 HB2C_45 109.5 . . ?
O_45 C_45 N_46 122(3) . . ?
O_45 C_45 CA_45 119(3) . . ?
N_46 C_45 CA_45 119(3) . . ?
C_45 N_46 CA_46 123(3) . . ?
C_45 N_46 H_46 118.4 . . ?
CA_46 N_46 H_46 118.4 . . ?
N_46 CA_46 C_46 111(3) . . ?
N_46 CA_46 HAA_46 109.4 . . ?
C_46 CA_46 HAA_46 109.4 . . ?
N_46 CA_46 HAB_46 109.4 . . ?
C_46 CA_46 HAB_46 109.4 . . ?
HAA_46 CA_46 HAB_46 108.0 . . ?
O_46 C_46 N_47 130(3) . . ?
O_46 C_46 CA_46 115(3) . . ?
N_47 C_46 CA_46 116(3) . . ?
C_46 N_47 CA_47 118(3) . . ?
C_46 N_47 H_47 121.2 . . ?
CA_47 N_47 H_47 121.2 . . ?
CB_47 CA_47 N_47 112(3) . . ?
CB_47 CA_47 C_47 117(3) . . ?
N_47 CA_47 C_47 108(3) . . ?
CB_47 CA_47 HA_47 106.4 . . ?
N_47 CA_47 HA_47 106.4 . . ?
C_47 CA_47 HA_47 106.4 . . ?
CA_47 CB_47 CG2_47 113(3) . . ?
CA_47 CB_47 CG1_47 112(3) . . ?
CG2_47 CB_47 CG1_47 104(3) . . ?
CA_47 CB_47 HB_47 109.2 . . ?
CG2_47 CB_47 HB_47 109.2 . . ?
CG1_47 CB_47 HB_47 109.2 . . ?
CD_47 CG1_47 CB_47 114(3) . . ?
CD_47 CG1_47 HG1A_47 108.7 . . ?
CB_47 CG1_47 HG1A_47 108.7 . . ?
CD_47 CG1_47 HG1B_47 108.7 . . ?
CB_47 CG1_47 HG1B_47 108.7 . . ?
HG1A_47 CG1_47 HG1B_47 107.6 . . ?
CB_47 CG2_47 HG2A_47 109.5 . . ?
CB_47 CG2_47 HG2B_47 109.5 . . ?
HG2A_47 CG2_47 HG2B_47 109.5 . . ?
CB_47 CG2_47 HG2C_47 109.5 . . ?
HG2A_47 CG2_47 HG2C_47 109.5 . . ?
HG2B_47 CG2_47 HG2C_47 109.5 . . ?
CG1_47 CD_47 HDA_47 109.5 . . ?
CG1_47 CD_47 HDB_47 109.5 . . ?
HDA_47 CD_47 HDB_47 109.5 . . ?
CG1_47 CD_47 HDC_47 109.5 . . ?
HDA_47 CD_47 HDC_47 109.5 . . ?
HDB_47 CD_47 HDC_47 109.5 . . ?
N_48 C_47 O_47 120(3) . . ?
N_48 C_47 CA_47 127(3) . . ?
O_47 C_47 CA_47 114(3) . . ?
C_47 N_48 C1_48 128(3) . . ?
C_47 N_48 H_48 115.9 . . ?
C1_48 N_48 H_48 115.9 . . ?
C6_48 O_48 HO_48 121.4 . . ?
C6_48 C1_48 N_48 112(3) . . ?
C6_48 C1_48 C2_48 111(3) . . ?
N_48 C1_48 C2_48 103(2) . . ?
C6_48 C1_48 H1A_48 110.3 . . ?
N_48 C1_48 H1A_48 110.3 . . ?
C2_48 C1_48 H1A_48 110.3 . . ?
C3_48 C2_48 C1_48 111(3) . . ?
C3_48 C2_48 H2A_48 109.4 . . ?
C1_48 C2_48 H2A_48 109.4 . . ?
C3_48 C2_48 H2B_48 109.4 . . ?
C1_48 C2_48 H2B_48 109.4 . . ?
H2A_48 C2_48 H2B_48 108.0 . . ?
C2_48 C3_48 C4_48 101(3) . . ?
C2_48 C3_48 C5_48 112(4) . . ?
C4_48 C3_48 C5_48 100(4) . . ?
C2_48 C3_48 H3_48 114.0 . . ?
C4_48 C3_48 H3_48 114.0 . . ?
C5_48 C3_48 H3_48 114.1 . . ?
C3_48 C4_48 H4A_48 109.5 . . ?
C3_48 C4_48 H4B_48 109.5 . . ?
H4A_48 C4_48 H4B_48 109.5 . . ?
C3_48 C4_48 H4C_48 109.5 . . ?
H4A_48 C4_48 H4C_48 109.5 . . ?
H4B_48 C4_48 H4C_48 109.5 . . ?
C3_48 C5_48 H5A_48 109.5 . . ?
C3_48 C5_48 H5B_48 109.5 . . ?
H5A_48 C5_48 H5B_48 109.5 . . ?
C3_48 C5_48 H5C_48 109.5 . . ?
H5A_48 C5_48 H5C_48 109.5 . . ?
H5B_48 C5_48 H5C_48 109.5 . . ?
C1_48 C6_48 O_48 105(3) . . ?
C1_48 C6_48 H6A_48 110.8 . . ?
O_48 C6_48 H6A_48 110.8 . . ?
C1_48 C6_48 H6B_48 110.8 . . ?
O_48 C6_48 H6B_48 110.8 . . ?
H6A_48 C6_48 H6B_48 108.9 . . ?
O1_49 C1_49 N_50 123(3) . . ?
O1_49 C1_49 C2_49 117(3) . . ?
N_50 C1_49 C2_49 120(3) . . ?
C3_49 C2_49 C1_49 122(3) . . ?
C3_49 C2_49 H2A_49 106.9 . . ?
C1_49 C2_49 H2A_49 106.9 . . ?
C3_49 C2_49 H2B_49 106.9 . . ?
C1_49 C2_49 H2B_49 106.9 . . ?
H2A_49 C2_49 H2B_49 106.7 . . ?
C2_49 C3_49 C4_49 116(3) . . ?
C2_49 C3_49 H3A_49 108.4 . . ?
C4_49 C3_49 H3A_49 108.4 . . ?
C2_49 C3_49 H3B_49 108.4 . . ?
C4_49 C3_49 H3B_49 108.4 . . ?
H3A_49 C3_49 H3B_49 107.4 . . ?
C3_49 C4_49 C5_49 110(3) . . ?
C3_49 C4_49 H4A_49 109.6 . . ?
C5_49 C4_49 H4A_49 109.6 . . ?
C3_49 C4_49 H4B_49 109.6 . . ?
C5_49 C4_49 H4B_49 109.6 . . ?
H4A_49 C4_49 H4B_49 108.1 . . ?
C6_49 C5_49 C4_49 111(4) . . ?
C6_49 C5_49 H5A_49 109.5 . . ?
C4_49 C5_49 H5A_49 109.5 . . ?
C6_49 C5_49 H5B_49 109.5 . . ?
C4_49 C5_49 H5B_49 109.5 . . ?
H5A_49 C5_49 H5B_49 108.1 . . ?
C5_49 C6_49 C7_49 112(4) . . ?
C5_49 C6_49 H6A_49 109.2 . . ?
C7_49 C6_49 H6A_49 109.2 . . ?
C5_49 C6_49 H6B_49 109.1 . . ?
C7_49 C6_49 H6B_49 109.2 . . ?
H6A_49 C6_49 H6B_49 107.9 . . ?
C6_49 C7_49 C8_49 122(5) . . ?
C6_49 C7_49 H7A_49 106.8 . . ?
C8_49 C7_49 H7A_49 106.8 . . ?
C6_49 C7_49 H7B_49 106.8 . . ?
C8_49 C7_49 H7B_49 106.9 . . ?
H7A_49 C7_49 H7B_49 106.7 . . ?
C7_49 C8_49 H8A_49 109.5 . . ?
C7_49 C8_49 H8B_49 109.5 . . ?
H8A_49 C8_49 H8B_49 109.5 . . ?
C7_49 C8_49 H8C_49 109.5 . . ?
H8A_49 C8_49 H8C_49 109.5 . . ?
H8B_49 C8_49 H8C_49 109.5 . . ?
C1_49 N_50 CA_50 124(3) . . ?
C1_49 N_50 H_50 118.0 . . ?
CA_50 N_50 H_50 118.1 . . ?
C_50 CA_50 CB2_50 114(3) . . ?
C_50 CA_50 CB1_50 115(3) . . ?
CB2_50 CA_50 CB1_50 110(3) . . ?
C_50 CA_50 N_50 110(3) . . ?
CB2_50 CA_50 N_50 106(3) . . ?
CB1_50 CA_50 N_50 101(3) . . ?
CA_50 CB1_50 HB1A_50 109.5 . . ?
CA_50 CB1_50 HB1B_50 109.5 . . ?
HB1A_50 CB1_50 HB1B_50 109.5 . . ?
CA_50 CB1_50 HB1C_50 109.5 . . ?
HB1A_50 CB1_50 HB1C_50 109.5 . . ?
HB1B_50 CB1_50 HB1C_50 109.5 . . ?
CA_50 CB2_50 HB2A_50 109.5 . . ?
CA_50 CB2_50 HB2B_50 109.5 . . ?
HB2A_50 CB2_50 HB2B_50 109.5 . . ?
CA_50 CB2_50 HB2C_50 109.5 . . ?
HB2A_50 CB2_50 HB2C_50 109.5 . . ?
HB2B_50 CB2_50 HB2C_50 109.5 . . ?
O_50 C_50 N_51 114(3) . . ?
O_50 C_50 CA_50 126(3) . . ?
N_51 C_50 CA_50 120(3) . . ?
CA_51 N_51 C_50 129(3) . . ?
CA_51 N_51 H_51 115.7 . . ?
C_50 N_51 H_51 115.7 . . ?
N_51 CA_51 C_51 115(3) . . ?
N_51 CA_51 HAA_51 108.4 . . ?
C_51 CA_51 HAA_51 108.4 . . ?
N_51 CA_51 HAB_51 108.4 . . ?
C_51 CA_51 HAB_51 108.4 . . ?
HAA_51 CA_51 HAB_51 107.5 . . ?
O_51 C_51 N_52 116(3) . . ?
O_51 C_51 CA_51 116(3) . . ?
N_52 C_51 CA_51 128(3) . . ?
C_51 N_52 CA_52 131(3) . . ?
C_51 N_52 H_52 114.6 . . ?
CA_52 N_52 H_52 114.6 . . ?
N_52 CA_52 C_52 102(2) . . ?
N_52 CA_52 CB_52 110(2) . . ?
C_52 CA_52 CB_52 113(2) . . ?
N_52 CA_52 HA_52 110.5 . . ?
C_52 CA_52 HA_52 110.5 . . ?
CB_52 CA_52 HA_52 110.5 . . ?
CG1_52 CB_52 CA_52 110(2) . . ?
CG1_52 CB_52 CG2_52 109(2) . . ?
CA_52 CB_52 CG2_52 107(2) . . ?
CG1_52 CB_52 HB_52 110.3 . . ?
CA_52 CB_52 HB_52 110.3 . . ?
CG2_52 CB_52 HB_52 110.3 . . ?
CB_52 CG1_52 HG1A_52 109.5 . . ?
CB_52 CG1_52 HG1B_52 109.5 . . ?
HG1A_52 CG1_52 HG1B_52 109.5 . . ?
CB_52 CG1_52 HG1C_52 109.5 . . ?
HG1A_52 CG1_52 HG1C_52 109.5 . . ?
HG1B_52 CG1_52 HG1C_52 109.5 . . ?
CB_52 CG2_52 HG2A_52 109.5 . . ?
CB_52 CG2_52 HG2B_52 109.5 . . ?
HG2A_52 CG2_52 HG2B_52 109.5 . . ?
CB_52 CG2_52 HG2C_52 109.5 . . ?
HG2A_52 CG2_52 HG2C_52 109.5 . . ?
HG2B_52 CG2_52 HG2C_52 109.5 . . ?
O_52 C_52 N_53 124(3) . . ?
O_52 C_52 CA_52 116(3) . . ?
N_53 C_52 CA_52 118(3) . . ?
C_52 N_53 CA_53 122(2) . . ?
C_52 N_53 H_53 119.1 . . ?
CA_53 N_53 H_53 119.1 . . ?
N_53 CA_53 CB1_53 108(2) . . ?
N_53 CA_53 C_53 112(2) . . ?
CB1_53 CA_53 C_53 106(2) . . ?
N_53 CA_53 CB2_53 110(2) . . ?
CB1_53 CA_53 CB2_53 109(2) . . ?
C_53 CA_53 CB2_53 111(2) . . ?
CA_53 CB1_53 HB1A_53 109.5 . . ?
CA_53 CB1_53 HB1B_53 109.5 . . ?
HB1A_53 CB1_53 HB1B_53 109.5 . . ?
CA_53 CB1_53 HB1C_53 109.5 . . ?
HB1A_53 CB1_53 HB1C_53 109.5 . . ?
HB1B_53 CB1_53 HB1C_53 109.5 . . ?
CA_53 CB2_53 HB2A_53 109.5 . . ?
CA_53 CB2_53 HB2B_53 109.5 . . ?
HB2A_53 CB2_53 HB2B_53 109.5 . . ?
CA_53 CB2_53 HB2C_53 109.5 . . ?
HB2A_53 CB2_53 HB2C_53 109.5 . . ?
HB2B_53 CB2_53 HB2C_53 109.5 . . ?
O_53 C_53 N_54 123(3) . . ?
O_53 C_53 CA_53 121(3) . . ?
N_54 C_53 CA_53 115(3) . . ?
C_53 N_54 CA_54 118(2) . . ?
C_53 N_54 H_54 120.8 . . ?
CA_54 N_54 H_54 120.8 . . ?
N_54 CA_54 C_54 113(2) . . ?
N_54 CA_54 HAA_54 108.9 . . ?
C_54 CA_54 HAA_54 108.9 . . ?
N_54 CA_54 HAB_54 108.9 . . ?
C_54 CA_54 HAB_54 108.9 . . ?
HAA_54 CA_54 HAB_54 107.7 . . ?
O_54 C_54 N_55 126(3) . . ?
O_54 C_54 CA_54 119(2) . . ?
N_55 C_54 CA_54 115(2) . . ?
C_54 N_55 CA_55 121(2) . . ?
C_54 N_55 H_55 119.5 . . ?
CA_55 N_55 H_55 119.5 . . ?
N_55 CA_55 C_55 109(2) . . ?
N_55 CA_55 HAA_55 110.0 . . ?
C_55 CA_55 HAA_55 110.0 . . ?
N_55 CA_55 HAB_55 110.0 . . ?
C_55 CA_55 HAB_55 110.0 . . ?
HAA_55 CA_55 HAB_55 108.3 . . ?
O_55 C_55 N_56 118(3) . . ?
O_55 C_55 CA_55 122(3) . . ?
N_56 C_55 CA_55 121(3) . . ?
C_55 N_56 CA_56 125(2) . . ?
C_55 N_56 H_56 117.6 . . ?
CA_56 N_56 H_56 117.6 . . ?
N_56 CA_56 C_56 107(2) . . ?
N_56 CA_56 CB_56 111(2) . . ?
C_56 CA_56 CB_56 116(2) . . ?
N_56 CA_56 HA_56 107.4 . . ?
C_56 CA_56 HA_56 107.4 . . ?
CB_56 CA_56 HA_56 107.4 . . ?
CG1_56 CB_56 CA_56 112(2) . . ?
CG1_56 CB_56 CG2_56 112(2) . . ?
CA_56 CB_56 CG2_56 111(2) . . ?
CG1_56 CB_56 HB_56 107.2 . . ?
CA_56 CB_56 HB_56 107.2 . . ?
CG2_56 CB_56 HB_56 107.2 . . ?
CB_56 CG1_56 HG1A_56 109.5 . . ?
CB_56 CG1_56 HG1B_56 109.5 . . ?
HG1A_56 CG1_56 HG1B_56 109.5 . . ?
CB_56 CG1_56 HG1C_56 109.5 . . ?
HG1A_56 CG1_56 HG1C_56 109.5 . . ?
HG1B_56 CG1_56 HG1C_56 109.5 . . ?
CB_56 CG2_56 HG2A_56 109.5 . . ?
CB_56 CG2_56 HG2B_56 109.5 . . ?
HG2A_56 CG2_56 HG2B_56 109.5 . . ?
CB_56 CG2_56 HG2C_56 109.5 . . ?
HG2A_56 CG2_56 HG2C_56 109.5 . . ?
HG2B_56 CG2_56 HG2C_56 109.5 . . ?
O_56 C_56 N_57 118(3) . . ?
O_56 C_56 CA_56 120(2) . . ?
N_57 C_56 CA_56 121(3) . . ?
C_56 N_57 CA_57 126(2) . . ?
C_56 N_57 H_57 116.9 . . ?
CA_57 N_57 H_57 116.9 . . ?
N_57 CA_57 CB2_57 110(2) . . ?
N_57 CA_57 CB1_57 109(2) . . ?
CB2_57 CA_57 CB1_57 113(2) . . ?
N_57 CA_57 C_57 105(2) . . ?
CB2_57 CA_57 C_57 112(2) . . ?
CB1_57 CA_57 C_57 106(2) . . ?
CA_57 CB1_57 HB1A_57 109.5 . . ?
CA_57 CB1_57 HB1B_57 109.5 . . ?
HB1A_57 CB1_57 HB1B_57 109.5 . . ?
CA_57 CB1_57 HB1C_57 109.5 . . ?
HB1A_57 CB1_57 HB1C_57 109.5 . . ?
HB1B_57 CB1_57 HB1C_57 109.5 . . ?
CA_57 CB2_57 HB2A_57 109.5 . . ?
CA_57 CB2_57 HB2B_57 109.5 . . ?
HB2A_57 CB2_57 HB2B_57 109.5 . . ?
CA_57 CB2_57 HB2C_57 109.5 . . ?
HB2A_57 CB2_57 HB2C_57 109.5 . . ?
HB2B_57 CB2_57 HB2C_57 109.5 . . ?
O_57 C_57 N_58 119(2) . . ?
O_57 C_57 CA_57 120(2) . . ?
N_58 C_57 CA_57 121(2) . . ?
C_57 N_58 CA_58 124(2) . . ?
C_57 N_58 H_58 118.2 . . ?
CA_58 N_58 H_58 118.2 . . ?
N_58 CA_58 C_58 112(2) . . ?
N_58 CA_58 HAA_58 109.3 . . ?
C_58 CA_58 HAA_58 109.3 . . ?
N_58 CA_58 HAB_58 109.3 . . ?
C_58 CA_58 HAB_58 109.3 . . ?
HAA_58 CA_58 HAB_58 107.9 . . ?
O_58 C_58 N_59 128(3) . . ?
O_58 C_58 CA_58 115(2) . . ?
N_59 C_58 CA_58 117(3) . . ?
C_58 N_59 CA_59 118(2) . . ?
C_58 N_59 H_59 121.0 . . ?
CA_59 N_59 H_59 121.0 . . ?
N_59 CA_59 C_59 110(2) . . ?
N_59 CA_59 HAA_59 109.6 . . ?
C_59 CA_59 HAA_59 109.6 . . ?
N_59 CA_59 HAB_59 109.6 . . ?
C_59 CA_59 HAB_59 109.6 . . ?
HAA_59 CA_59 HAB_59 108.1 . . ?
O_59 C_59 N_60 122(2) . . ?
O_59 C_59 CA_59 122(2) . . ?
N_60 C_59 CA_59 116(2) . . ?
C_59 N_60 CA_60 120(2) . . ?
C_59 N_60 H_60 119.8 . . ?
CA_60 N_60 H_60 119.8 . . ?
N_60 CA_60 C_60 111(2) . . ?
N_60 CA_60 CB_60 111(2) . . ?
C_60 CA_60 CB_60 112(2) . . ?
N_60 CA_60 HA_60 107.8 . . ?
C_60 CA_60 HA_60 107.8 . . ?
CB_60 CA_60 HA_60 107.8 . . ?
CA_60 CB_60 CG_60 114(2) . . ?
CA_60 CB_60 HBA_60 108.7 . . ?
CG_60 CB_60 HBA_60 108.7 . . ?
CA_60 CB_60 HBB_60 108.7 . . ?
CG_60 CB_60 HBB_60 108.7 . . ?
HBA_60 CB_60 HBB_60 107.6 . . ?
CD2_60 CG_60 CB_60 114(2) . . ?
CD2_60 CG_60 CD1_60 110(2) . . ?
CB_60 CG_60 CD1_60 110(2) . . ?
CD2_60 CG_60 HG_60 107.6 . . ?
CB_60 CG_60 HG_60 107.6 . . ?
CD1_60 CG_60 HG_60 107.6 . . ?
CG_60 CD1_60 HD1A_60 109.5 . . ?
CG_60 CD1_60 HD1B_60 109.5 . . ?
HD1A_60 CD1_60 HD1B_60 109.5 . . ?
CG_60 CD1_60 HD1C_60 109.5 . . ?
HD1A_60 CD1_60 HD1C_60 109.5 . . ?
HD1B_60 CD1_60 HD1C_60 109.5 . . ?
CG_60 CD2_60 HD2A_60 109.5 . . ?
CG_60 CD2_60 HD2B_60 109.5 . . ?
HD2A_60 CD2_60 HD2B_60 109.5 . . ?
CG_60 CD2_60 HD2C_60 109.5 . . ?
HD2A_60 CD2_60 HD2C_60 109.5 . . ?
HD2B_60 CD2_60 HD2C_60 109.5 . . ?
O_60 C_60 N_61 124(2) . . ?
O_60 C_60 CA_60 119(2) . . ?
N_61 C_60 CA_60 116(2) . . ?
C_60 N_61 CA_61 119(2) . . ?
C_60 N_61 H_61 120.5 . . ?
CA_61 N_61 H_61 120.5 . . ?
N_61 CA_61 CB1_61 107(2) . . ?
N_61 CA_61 CB2_61 109(2) . . ?
CB1_61 CA_61 CB2_61 110(2) . . ?
N_61 CA_61 C_61 110(2) . . ?
CB1_61 CA_61 C_61 108(2) . . ?
CB2_61 CA_61 C_61 113(2) . . ?
CA_61 CB1_61 HB1A_61 109.5 . . ?
CA_61 CB1_61 HB1B_61 109.5 . . ?
HB1A_61 CB1_61 HB1B_61 109.5 . . ?
CA_61 CB1_61 HB1C_61 109.5 . . ?
HB1A_61 CB1_61 HB1C_61 109.5 . . ?
HB1B_61 CB1_61 HB1C_61 109.5 . . ?
CA_61 CB2_61 HB2A_61 109.5 . . ?
CA_61 CB2_61 HB2B_61 109.5 . . ?
HB2A_61 CB2_61 HB2B_61 109.5 . . ?
CA_61 CB2_61 HB2C_61 109.5 . . ?
HB2A_61 CB2_61 HB2C_61 109.5 . . ?
HB2B_61 CB2_61 HB2C_61 109.5 . . ?
O_61 C_61 N_62 125(3) . . ?
O_61 C_61 CA_61 119(2) . . ?
N_62 C_61 CA_61 116(2) . . ?
C_61 N_62 CA_62 120(2) . . ?
C_61 N_62 H_62 120.0 . . ?
CA_62 N_62 H_62 120.0 . . ?
N_62 CA_62 C_62 111(2) . . ?
N_62 CA_62 HAA_62 109.4 . . ?
C_62 CA_62 HAA_62 109.4 . . ?
N_62 CA_62 HAB_62 109.4 . . ?
C_62 CA_62 HAB_62 109.4 . . ?
HAA_62 CA_62 HAB_62 108.0 . . ?
N_63 C_62 O_62 124(3) . . ?
N_63 C_62 CA_62 120(3) . . ?
O_62 C_62 CA_62 116(3) . . ?
C_62 N_63 CA_63 119(2) . . ?
C_62 N_63 H_63 120.6 . . ?
CA_63 N_63 H_63 120.6 . . ?
N_63 CA_63 C_63 114(2) . . ?
N_63 CA_63 CB_63 113(2) . . ?
C_63 CA_63 CB_63 110(2) . . ?
N_63 CA_63 HA_63 106.5 . . ?
C_63 CA_63 HA_63 106.5 . . ?
CB_63 CA_63 HA_63 106.5 . . ?
CG2_63 CB_63 CA_63 110(2) . . ?
CG2_63 CB_63 CG1_63 114(2) . . ?
CA_63 CB_63 CG1_63 112(2) . . ?
CG2_63 CB_63 HB_63 106.8 . . ?
CA_63 CB_63 HB_63 106.8 . . ?
CG1_63 CB_63 HB_63 106.8 . . ?
CB_63 CG1_63 CD_63 116(2) . . ?
CB_63 CG1_63 HG1A_63 108.3 . . ?
CD_63 CG1_63 HG1A_63 108.3 . . ?
CB_63 CG1_63 HG1B_63 108.3 . . ?
CD_63 CG1_63 HG1B_63 108.3 . . ?
HG1A_63 CG1_63 HG1B_63 107.4 . . ?
CB_63 CG2_63 HG2A_63 109.5 . . ?
CB_63 CG2_63 HG2B_63 109.5 . . ?
HG2A_63 CG2_63 HG2B_63 109.5 . . ?
CB_63 CG2_63 HG2C_63 109.5 . . ?
HG2A_63 CG2_63 HG2C_63 109.5 . . ?
HG2B_63 CG2_63 HG2C_63 109.5 . . ?
CG1_63 CD_63 HDA_63 109.5 . . ?
CG1_63 CD_63 HDB_63 109.5 . . ?
HDA_63 CD_63 HDB_63 109.5 . . ?
CG1_63 CD_63 HDC_63 109.5 . . ?
HDA_63 CD_63 HDC_63 109.5 . . ?
HDB_63 CD_63 HDC_63 109.5 . . ?
O_63 C_63 N_64 121(3) . . ?
O_63 C_63 CA_63 122(2) . . ?
N_64 C_63 CA_63 117(2) . . ?
C_63 N_64 C1_64 124(2) . . ?
C_63 N_64 H_64 118.2 . . ?
C1_64 N_64 H_64 118.2 . . ?
C6_64 O_64 HO_64 99.0 . . ?
N_64 C1_64 C2_64 114(2) . . ?
N_64 C1_64 C6_64 108(2) . . ?
C2_64 C1_64 C6_64 112(2) . . ?
N_64 C1_64 H1A_64 107.5 . . ?
C2_64 C1_64 H1A_64 107.5 . . ?
C6_64 C1_64 H1A_64 107.5 . . ?
C3_64 C2_64 C1_64 117(2) . . ?
C3_64 C2_64 H2A_64 108.0 . . ?
C1_64 C2_64 H2A_64 108.0 . . ?
C3_64 C2_64 H2B_64 108.0 . . ?
C1_64 C2_64 H2B_64 108.0 . . ?
H2A_64 C2_64 H2B_64 107.2 . . ?
C4_64 C3_64 C2_64 112(2) . . ?
C4_64 C3_64 C5_64 112(3) . . ?
C2_64 C3_64 C5_64 113(2) . . ?
C4_64 C3_64 H3_64 106.9 . . ?
C2_64 C3_64 H3_64 106.9 . . ?
C5_64 C3_64 H3_64 106.9 . . ?
C3_64 C4_64 H4A_64 109.5 . . ?
C3_64 C4_64 H4B_64 109.5 . . ?
H4A_64 C4_64 H4B_64 109.5 . . ?
C3_64 C4_64 H4C_64 109.5 . . ?
H4A_64 C4_64 H4C_64 109.5 . . ?
H4B_64 C4_64 H4C_64 109.5 . . ?
C3_64 C5_64 H5A_64 109.5 . . ?
C3_64 C5_64 H5B_64 109.5 . . ?
H5A_64 C5_64 H5B_64 109.5 . . ?
C3_64 C5_64 H5C_64 109.5 . . ?
H5A_64 C5_64 H5C_64 109.5 . . ?
H5B_64 C5_64 H5C_64 109.5 . . ?
O_64 C6_64 C1_64 115(2) . . ?
O_64 C6_64 H6A_64 108.5 . . ?
C1_64 C6_64 H6A_64 108.5 . . ?
O_64 C6_64 H6B_64 108.5 . . ?
C1_64 C6_64 H6B_64 108.5 . . ?
H6A_64 C6_64 H6B_64 107.5 . . ?
HA_65 O_65 HB_65 145.6 . . ?
HA_66 O_66 HB_66 96.0 . . ?
HA_67 O_67 HB_67 122.1 . . ?
HA_68 O_68 HB_68 121.8 . . ?
HA_69 O_69 HB_69 108.3 . . ?
HA_70 O_70 HB_70 131.4 . . ?
HA_71 O_71 HB_71 123.4 . . ?
HA_72 O_72 HB_72 107.2 . . ?
HA_73 O_73 HB_73 122.5 . . ?

loop_
_geom_bond_atom_site_label_1
_geom_bond_atom_site_label_2
_geom_bond_distance
_geom_bond_site_symmetry_2
_geom_bond_publ_flag
O1_1 C1_1 1.27(3) . ?
C1_1 N_2 1.28(3) . ?
C1_1 C2_1 1.50(4) . ?
C2_1 C3_1 1.46(4) . ?
C2_1 H2A_1 0.9900 . ?
C2_1 H2B_1 0.9900 . ?
C3_1 C4_1 1.48(3) . ?
C3_1 H3A_1 0.9900 . ?
C3_1 H3B_1 0.9900 . ?
C4_1 C5_1 1.46(3) . ?
C4_1 H4A_1 0.9900 . ?
C4_1 H4B_1 0.9900 . ?
C5_1 C6_1 1.45(4) . ?
C5_1 H5A_1 0.9900 . ?
C5_1 H5B_1 0.9900 . ?
C6_1 C7_1 1.43(4) . ?
C6_1 H6A_1 0.9900 . ?
C6_1 H6B_1 0.9900 . ?
C7_1 C8_1 1.53(4) . ?
C7_1 H7A_1 0.9900 . ?
C7_1 H7B_1 0.9900 . ?
C8_1 H8A_1 0.9800 . ?
C8_1 H8B_1 0.9800 . ?
C8_1 H8C_1 0.9800 . ?
N_2 CA_2 1.48(3) . ?
N_2 H_2 0.8800 . ?
CA_2 CB2_2 1.50(4) . ?
CA_2 CB1_2 1.51(4) . ?
CA_2 C_2 1.55(4) . ?
CB1_2 HB1A_2 0.9800 . ?
CB1_2 HB1B_2 0.9800 . ?
CB1_2 HB1C_2 0.9800 . ?
CB2_2 HB2A_2 0.9800 . ?
CB2_2 HB2B_2 0.9800 . ?
CB2_2 HB2C_2 0.9800 . ?
C_2 O_2 1.23(3) . ?
C_2 N_3 1.27(3) . ?
N_3 CA_3 1.48(3) . ?
N_3 H_3 0.8800 . ?
CA_3 C_3 1.48(4) . ?
CA_3 HAA_3 0.9900 . ?
CA_3 HAB_3 0.9900 . ?
C_3 O_3 1.25(3) . ?
C_3 N_4 1.30(3) . ?
N_4 CA_4 1.46(3) . ?
N_4 H_4 0.8800 . ?
CA_4 C_4 1.51(4) . ?
CA_4 CB_4 1.53(4) . ?
CA_4 HA_4 1.0000 . ?
CB_4 CG2_4 1.53(4) . ?
CB_4 CG1_4 1.58(4) . ?
CB_4 HB_4 1.0000 . ?
CG1_4 HG1A_4 0.9800 . ?
CG1_4 HG1B_4 0.9800 . ?
CG1_4 HG1C_4 0.9800 . ?
CG2_4 HG2A_4 0.9800 . ?
CG2_4 HG2B_4 0.9800 . ?
CG2_4 HG2C_4 0.9800 . ?
C_4 O_4 1.24(3) . ?
C_4 N_5 1.31(3) . ?
N_5 CA_5 1.41(3) . ?
N_5 H_5 0.8800 . ?
CA_5 CB1_5 1.48(4) . ?
CA_5 CB2_5 1.52(4) . ?
CA_5 C_5 1.58(4) . ?
CB1_5 HB1A_5 0.9800 . ?
CB1_5 HB1B_5 0.9800 . ?
CB1_5 HB1C_5 0.9800 . ?
CB2_5 HB2A_5 0.9800 . ?
CB2_5 HB2B_5 0.9800 . ?
CB2_5 HB2C_5 0.9800 . ?
C_5 O_5 1.22(3) . ?
C_5 N_6 1.31(3) . ?
N_6 CA_6 1.46(3) . ?
N_6 H_6 0.8800 . ?
CA_6 C_6 1.49(3) . ?
CA_6 HAA_6 0.9900 . ?
CA_6 HAB_6 0.9900 . ?
C_6 O_6 1.24(3) . ?
C_6 N_7 1.25(3) . ?
N_7 CA_7 1.45(3) . ?
N_7 H_7 0.8800 . ?
CA_7 C_7 1.44(4) . ?
CA_7 HAA_7 0.9900 . ?
CA_7 HAB_7 0.9900 . ?
C_7 O_7 1.26(3) . ?
C_7 N_8 1.29(3) . ?
N_8 CA_8 1.54(3) . ?
N_8 H_8 0.8800 . ?
CA_8 CB_8 1.44(4) . ?
CA_8 C_8 1.52(4) . ?
CA_8 HA_8 1.0000 . ?
CB_8 CG1_8 1.51(4) . ?
CB_8 CG2_8 1.52(4) . ?
CB_8 HB_8 1.0000 . ?
CG1_8 HG1A_8 0.9800 . ?
CG1_8 HG1B_8 0.9800 . ?
CG1_8 HG1C_8 0.9800 . ?
CG2_8 HG2A_8 0.9800 . ?
CG2_8 HG2B_8 0.9800 . ?
CG2_8 HG2C_8 0.9800 . ?
C_8 O_8 1.27(3) . ?
C_8 N_9 1.34(3) . ?
N_9 CA_9 1.43(3) . ?
N_9 H_9 0.8800 . ?
CA_9 CB1_9 1.48(3) . ?
CA_9 C_9 1.48(3) . ?
CA_9 CB2_9 1.53(3) . ?
CB1_9 HB1A_9 0.9800 . ?
CB1_9 HB1B_9 0.9800 . ?
CB1_9 HB1C_9 0.9800 . ?
CB2_9 HB2A_9 0.9800 . ?
CB2_9 HB2B_9 0.9800 . ?
CB2_9 HB2C_9 0.9800 . ?
C_9 O_9 1.25(3) . ?
C_9 N_10 1.30(3) . ?
N_10 CA_10 1.41(3) . ?
N_10 H_10 0.8800 . ?
CA_10 C_10 1.60(4) . ?
CA_10 HAA_10 0.9900 . ?
CA_10 HAB_10 0.9900 . ?
C_10 O_10 1.21(3) . ?
C_10 N_11 1.31(3) . ?
N_11 CA_11 1.47(3) . ?
N_11 H_11 0.8800 . ?
CA_11 C_11 1.52(4) . ?
CA_11 HAA_11 0.9900 . ?
CA_11 HAB_11 0.9900 . ?
C_11 O_11 1.25(3) . ?
C_11 N_12 1.27(3) . ?
N_12 CA_12 1.49(3) . ?
N_12 H_12 0.8800 . ?
CA_12 C_12 1.47(4) . ?
CA_12 CB_12 1.52(3) . ?
CA_12 CB'_12 1.52(3) . ?
CA_12 HAA_12 1.0000 . ?
CB_12 CG_12 1.522(6) . ?
CB_12 HBA_12 0.9900 . ?
CB_12 HBB_12 0.9900 . ?
CG_12 CD1_12 1.519(6) . ?
CG_12 CD2_12 1.520(6) . ?
CG_12 HG_12 1.0000 . ?
CD1_12 HD1A_12 0.9800 . ?
CD1_12 HD1B_12 0.9800 . ?
CD1_12 HD1C_12 0.9800 . ?
CD2_12 HD2A_12 0.9800 . ?
CD2_12 HD2B_12 0.9800 . ?
CD2_12 HD2C_12 0.9800 . ?
CB'_12 CG'_12 1.519(6) . ?
CB'_12 HB'1_12 0.9900 . ?
CB'_12 HB'2_12 0.9898 . ?
CG'_12 CD2'_12 1.520(6) . ?
CG'_12 CD1'_12 1.520(6) . ?
CG'_12 HG'_12 1.0000 . ?
CD1'_12 HD1D_12 0.9800 . ?
CD1'_12 HD1E_12 0.9800 . ?
CD1'_12 HD1F_12 0.9800 . ?
CD2'_12 HD2D_12 0.9800 . ?
CD2'_12 HD2E_12 0.9800 . ?
CD2'_12 HD2F_12 0.9800 . ?
C_12 O_12 1.28(3) . ?
C_12 N_13 1.30(4) . ?
N_13 CA_13 1.51(4) . ?
N_13 H_13 0.8800 . ?
CA_13 CB1_13 1.50(4) . ?
CA_13 C_13 1.54(4) . ?
CA_13 CB2_13 1.54(4) . ?
CB1_13 HB1A_13 0.9800 . ?
CB1_13 HB1B_13 0.9800 . ?
CB1_13 HB1C_13 0.9800 . ?
CB2_13 HB2A_13 0.9800 . ?
CB2_13 HB2B_13 0.9800 . ?
CB2_13 HB2C_13 0.9800 . ?
C_13 N_14 1.25(3) . ?
C_13 O_13 1.25(3) . ?
N_14 CA_14 1.50(4) . ?
N_14 H_14 0.8800 . ?
CA_14 C_14 1.55(4) . ?
CA_14 HAA_14 0.9900 . ?
CA_14 HAB_14 0.9900 . ?
C_14 O_14 1.22(3) . ?
C_14 N_15 1.26(3) . ?
N_15 CA_15 1.45(3) . ?
N_15 H_15 0.8800 . ?
CA_15 CB_15 1.52(4) . ?
CA_15 C_15 1.55(4) . ?
CA_15 HAA_15 1.0000 . ?
CB_15 CG1_15 1.54(4) . ?
CB_15 CG2_15 1.60(4) . ?
CB_15 HB_15 1.0000 . ?
CG1_15 CD_15 1.44(5) . ?
CG1_15 HG1A_15 0.9900 . ?
CG1_15 HG1B_15 0.9900 . ?
CG2_15 HG2A_15 0.9800 . ?
CG2_15 HG2B_15 0.9800 . ?
CG2_15 HG2C_15 0.9800 . ?
CD_15 C5'_16 1.78(7) 1_455 ?
CD_15 HDA_15 0.9800 . ?
CD_15 HDB_15 0.9800 . ?
CD_15 HDC_15 0.9800 . ?
C_15 N'_16 1.26(4) . ?
C_15 N_16 1.26(4) . ?
C_15 O_15 1.27(3) . ?
N_16 C1_16 1.52(6) . ?
N_16 HN_16 0.8800 . ?
O_16 C6_16 1.41(3) . ?
O_16 HO_16 0.8497 . ?
C1_16 C6_16 1.519(6) . ?
C1_16 C2_16 1.65(6) . ?
C1_16 H1A_16 1.0000 . ?
C2_16 C3_16 1.517(6) . ?
C2_16 H2A_16 0.9900 . ?
C2_16 H2B_16 0.9900 . ?
C3_16 C4_16 1.518(6) . ?
C3_16 C5_16 1.518(6) . ?
C3_16 H3_16 1.0000 . ?
C4_16 H4A_16 0.9800 . ?
C4_16 H4B_16 0.9800 . ?
C4_16 H4C_16 0.9800 . ?
C5_16 H5A_16 0.9800 . ?
C5_16 H5B_16 0.9800 . ?
C5_16 H5C_16 0.9800 . ?
C6_16 H6A_16 0.9900 . ?
C6_16 H6B_16 0.9900 . ?
N'_16 C1'_16 1.72(11) . ?
N'_16 HN'_16 0.8799 . ?
O'_16 C6'_16 1.41(3) . ?
O'_16 HO'_16 0.8400 . ?
C1'_16 C6'_16 1.520(6) . ?
C1'_16 C2'_16 1.87(9) . ?
C1'_16 H1'_16 1.0000 . ?
C2'_16 C3'_16 1.520(6) . ?
C2'_16 H2'1_16 0.9900 . ?
C2'_16 H2'2_16 0.9900 . ?
C3'_16 C4'_16 1.520(6) . ?
C3'_16 C5'_16 1.521(6) . ?
C3'_16 H3'_16 1.0000 . ?
C4'_16 H4'1_16 0.9800 . ?
C4'_16 H4'2_16 0.9800 . ?
C4'_16 H4'3_16 0.9800 . ?
C5'_16 H5'1_16 0.9800 . ?
C5'_16 H5'2_16 0.9800 . ?
C5'_16 H5'3_16 0.9800 . ?
C6'_16 H6'1_16 0.9900 . ?
C6'_16 H6'2_16 0.9900 . ?
O1_17 C1_17 1.28(4) . ?
C1_17 N_18 1.29(4) . ?
C1_17 C2_17 1.45(5) . ?
C2_17 C3_17 1.49(4) . ?
C2_17 H2A_17 0.9900 . ?
C2_17 H2B_17 0.9900 . ?
C3_17 C4_17 1.51(4) . ?
C3_17 H3A_17 0.9900 . ?
C3_17 H3B_17 0.9900 . ?
C4_17 C5_17 1.58(5) . ?
C4_17 H4A_17 0.9900 . ?
C4_17 H4B_17 0.9900 . ?
C5_17 C6_17 1.47(3) . ?
C5_17 H5A_17 0.9900 . ?
C5_17 H5B_17 0.9900 . ?
C6_17 C7_17 1.47(3) . ?
C6_17 H6A_17 0.9900 . ?
C6_17 H6B_17 0.9900 . ?
C7_17 C8_17 1.47(3) . ?
C7_17 H7A_17 0.9900 . ?
C7_17 H7B_17 0.9900 . ?
C8_17 H8A_17 0.9800 . ?
C8_17 H8B_17 0.9800 . ?
C8_17 H8C_17 0.9800 . ?
N_18 CA_18 1.40(4) . ?
N_18 H_18 0.8800 . ?
CA_18 CB2_18 1.49(4) . ?
CA_18 C_18 1.59(4) . ?
CA_18 CB1_18 1.58(4) . ?
CB1_18 HB1A_18 0.9800 . ?
CB1_18 HB1B_18 0.9800 . ?
CB1_18 HB1C_18 0.9800 . ?
CB2_18 HB2A_18 0.9800 . ?
CB2_18 HB2B_18 0.9800 . ?
CB2_18 HB2C_18 0.9800 . ?
C_18 N_19 1.22(3) . ?
C_18 O_18 1.25(3) . ?
N_19 CA_19 1.48(4) . ?
N_19 H_19 0.8800 . ?
CA_19 C_19 1.50(4) . ?
CA_19 HAA_19 0.9900 . ?
CA_19 HAB_19 0.9900 . ?
C_19 O_19 1.25(3) . ?
C_19 N_20 1.33(3) . ?
N_20 CA_20 1.46(3) . ?
N_20 H_20 0.8800 . ?
CA_20 CB_20 1.47(4) . ?
CA_20 C_20 1.54(4) . ?
CA_20 HA_20 1.0000 . ?
CB_20 CG1_20 1.48(4) . ?
CB_20 CG2_20 1.55(4) . ?
CB_20 HB_20 1.0000 . ?
CG1_20 HG1A_20 0.9800 . ?
CG1_20 HG1B_20 0.9800 . ?
CG1_20 HG1C_20 0.9800 . ?
CG2_20 HG2A_20 0.9800 . ?
CG2_20 HG2B_20 0.9800 . ?
CG2_20 HG2C_20 0.9800 . ?
C_20 O_20 1.23(3) . ?
C_20 N_21 1.25(3) . ?
N_21 CA_21 1.47(3) . ?
N_21 H_21 0.8800 . ?
CA_21 CB1_21 1.46(4) . ?
CA_21 C_21 1.52(4) . ?
CA_21 CB2_21 1.53(4) . ?
CB1_21 HB1A_21 0.9800 . ?
CB1_21 HB1B_21 0.9800 . ?
CB1_21 HB1C_21 0.9800 . ?
CB2_21 HB2A_21 0.9800 . ?
CB2_21 HB2B_21 0.9800 . ?
CB2_21 HB2C_21 0.9800 . ?
C_21 O_21 1.23(3) . ?
C_21 N_22 1.35(3) . ?
N_22 CA_22 1.46(3) . ?
N_22 H_22 0.8800 . ?
CA_22 C_22 1.48(4) . ?
CA_22 HAA_22 0.9900 . ?
CA_22 HAB_22 0.9900 . ?
C_22 O_22 1.29(3) . ?
C_22 N_23 1.31(3) . ?
N_23 CA_23 1.46(3) . ?
N_23 H_23 0.8800 . ?
CA_23 C_23 1.51(4) . ?
CA_23 HAA_23 0.9900 . ?
CA_23 HAB_23 0.9900 . ?
C_23 O_23 1.25(3) . ?
C_23 N_24 1.29(3) . ?
N_24 CA_24 1.44(3) . ?
N_24 H_24 0.8800 . ?
CA_24 C_24 1.47(4) . ?
CA_24 CB_24 1.48(3) . ?
CA_24 HA_24 1.0000 . ?
CB_24 CG1_24 1.50(4) . ?
CB_24 CG2_24 1.51(4) . ?
CB_24 HB_24 1.0000 . ?
CG1_24 HG1A_24 0.9800 . ?
CG1_24 HG1B_24 0.9800 . ?
CG1_24 HG1C_24 0.9800 . ?
CG2_24 HG2A_24 0.9800 . ?
CG2_24 HG2B_24 0.9800 . ?
CG2_24 HG2C_24 0.9800 . ?
C_24 O_24 1.31(3) . ?
C_24 N_25 1.34(3) . ?
N_25 CA_25 1.43(3) . ?
N_25 H_25 0.8800 . ?
CA_25 CB2_25 1.50(4) . ?
CA_25 C_25 1.53(4) . ?
CA_25 CB1_25 1.55(4) . ?
CB1_25 HB1A_25 0.9800 . ?
CB1_25 HB1B_25 0.9800 . ?
CB1_25 HB1C_25 0.9800 . ?
CB2_25 HB2A_25 0.9800 . ?
CB2_25 HB2B_25 0.9800 . ?
CB2_25 HB2C_25 0.9800 . ?
C_25 O_25 1.23(3) . ?
C_25 N_26 1.36(3) . ?
N_26 CA_26 1.40(3) . ?
N_26 H_26 0.8800 . ?
CA_26 C_26 1.53(4) . ?
CA_26 HAA_26 0.9900 . ?
CA_26 HAB_26 0.9900 . ?
C_26 O_26 1.27(3) . ?
C_26 N_27 1.27(3) . ?
N_27 CA_27 1.44(3) . ?
N_27 H_27 0.8800 . ?
CA_27 C_27 1.52(3) . ?
CA_27 HAA_27 0.9900 . ?
CA_27 HAB_27 0.9900 . ?
C_27 O_27 1.20(3) . ?
C_27 N_28 1.36(3) . ?
N_28 CA_28 1.46(3) . ?
N_28 H_28 0.8800 . ?
CA_28 C_28 1.52(3) . ?
CA_28 CB_28 1.54(3) . ?
CA_28 HA_28 1.0000 . ?
CB_28 CG_28 1.47(3) . ?
CB_28 HBA_28 0.9900 . ?
CB_28 HBB_28 0.9900 . ?
CG_28 CD2_28 1.49(4) . ?
CG_28 CD1_28 1.53(4) . ?
CG_28 HG_28 1.0000 . ?
CD1_28 H4A_28 0.9800 . ?
CD1_28 H4B_28 0.9800 . ?
CD1_28 H4C_28 0.9800 . ?
CD2_28 HD2A_28 0.9800 . ?
CD2_28 HD2B_28 0.9800 . ?
CD2_28 HD2C_28 0.9800 . ?
C_28 O_28 1.22(2) . ?
C_28 N_29 1.36(3) . ?
N_29 CA_29 1.44(3) . ?
N_29 H_29 0.8800 . ?
CA_29 CB2_29 1.50(4) . ?
CA_29 C_29 1.51(4) . ?
CA_29 CB1_29 1.55(4) . ?
CB1_29 HB1A_29 0.9800 . ?
CB1_29 HB1B_29 0.9800 . ?
CB1_29 HB1C_29 0.9800 . ?
CB2_29 HB2A_29 0.9800 . ?
CB2_29 HB2B_29 0.9800 . ?
CB2_29 HB2C_29 0.9800 . ?
C_29 O_29 1.24(3) . ?
C_29 N_30 1.26(3) . ?
N_30 CA_30 1.39(3) . ?
N_30 H_30 0.8800 . ?
CA_30 C_30 1.50(4) . ?
CA_30 HAA_30 0.9900 . ?
CA_30 HAB_30 0.9900 . ?
C_30 O_30 1.25(3) . ?
C_30 N_31 1.30(3) . ?
N_31 CA_31 1.47(3) . ?
N_31 H_31 0.8800 . ?
CA_31 CB_31 1.53(3) . ?
CA_31 C_31 1.54(4) . ?
CA_31 HAA_31 1.0000 . ?
CB_31 CG1_31 1.44(3) . ?
CB_31 CG2_31 1.59(3) . ?
CB_31 HB_31 1.0000 . ?
CG1_31 CD_31 1.56(4) . ?
CG1_31 HG1A_31 0.9900 . ?
CG1_31 HG1B_31 0.9900 . ?
CG2_31 HG2A_31 0.9800 . ?
CG2_31 HG2B_31 0.9800 . ?
CG2_31 HG2C_31 0.9800 . ?
CD_31 HDA_31 0.9800 . ?
CD_31 HDB_31 0.9800 . ?
CD_31 HDC_31 0.9800 . ?
C_31 O_31 1.22(3) . ?
C_31 N_32 1.32(3) . ?
N_32 C1_32 1.42(3) . ?
N_32 H_32 0.8800 . ?
O_32 C6_32 1.46(3) . ?
O_32 HO_32 0.8497 . ?
C1_32 C6_32 1.49(4) . ?
C1_32 C2_32 1.57(3) . ?
C1_32 H1A_32 1.0000 . ?
C2_32 C3_32 1.49(4) . ?
C2_32 H2A_32 0.9900 . ?
C2_32 H2B_32 0.9900 . ?
C3_32 C5_32 1.48(4) . ?
C3_32 C4_32 1.53(4) . ?
C3_32 H3_32 1.0000 . ?
C4_32 H4A_32 0.9800 . ?
C4_32 H4B_32 0.9800 . ?
C4_32 H4C_32 0.9800 . ?
C5_32 H5A_32 0.9800 . ?
C5_32 H5B_32 0.9800 . ?
C5_32 H5C_32 0.9800 . ?
C6_32 H6A_32 0.9900 . ?
C6_32 H6B_32 0.9900 . ?
O1_33 C1_33 1.27(3) . ?
C1_33 N_34 1.29(3) . ?
C1_33 C2_33 1.44(3) . ?
C2_33 C3_33 1.49(3) . ?
C2_33 H2A_33 0.9900 . ?
C2_33 H2B_33 0.9900 . ?
C3_33 C4_33 1.45(3) . ?
C3_33 H3A_33 0.9900 . ?
C3_33 H3B_33 0.9900 . ?
C4_33 C5_33 1.51(4) . ?
C4_33 H4A_33 0.9900 . ?
C4_33 H4B_33 0.9900 . ?
C5_33 C6_33 1.50(4) . ?
C5_33 H5A_33 0.9900 . ?
C5_33 H5B_33 0.9900 . ?
C6_33 C7_33 1.47(4) . ?
C6_33 H6A_33 0.9900 . ?
C6_33 H6B_33 0.9900 . ?
C7_33 C8_33 1.51(4) . ?
C7_33 H7A_33 0.9900 . ?
C7_33 H7B_33 0.9900 . ?
C8_33 H8A_33 0.9800 . ?
C8_33 H8B_33 0.9800 . ?
C8_33 H8C_33 0.9800 . ?
N_34 CA_34 1.41(3) . ?
N_34 H_34 0.8800 . ?
CA_34 CB2_34 1.45(4) . ?
CA_34 CB1_34 1.53(4) . ?
CA_34 C_34 1.58(4) . ?
CB1_34 HB1A_34 0.9800 . ?
CB1_34 HB1B_34 0.9800 . ?
CB1_34 HB1C_34 0.9800 . ?
CB2_34 HB2A_34 0.9800 . ?
CB2_34 HB2B_34 0.9800 . ?
CB2_34 HB2C_34 0.9800 . ?
C_34 O_34 1.23(3) . ?
C_34 N_35 1.25(3) . ?
N_35 CA_35 1.52(3) . ?
N_35 H_35 0.8800 . ?
CA_35 C_35 1.48(3) . ?
CA_35 HAA_35 0.9900 . ?
CA_35 HAB_35 0.9900 . ?
C_35 O_35 1.23(3) . ?
C_35 N_36 1.32(3) . ?
N_36 CA_36 1.49(3) . ?
N_36 H_36 0.8800 . ?
CA_36 CB_36 1.49(3) . ?
CA_36 C_36 1.49(3) . ?
CA_36 HA_36 1.0000 . ?
CB_36 CG2_36 1.51(4) . ?
CB_36 CG1_36 1.54(4) . ?
CB_36 HB_36 1.0000 . ?
CG1_36 HG1A_36 0.9800 . ?
CG1_36 HG1B_36 0.9800 . ?
CG1_36 HG1C_36 0.9800 . ?
CG2_36 HG2A_36 0.9800 . ?
CG2_36 HG2B_36 0.9800 . ?
CG2_36 HG2C_36 0.9800 . ?
C_36 O_36 1.27(2) . ?
C_36 N_37 1.35(3) . ?
N_37 CA_37 1.44(3) . ?
N_37 H_37 0.8800 . ?
CA_37 C_37 1.47(3) . ?
CA_37 CB2_37 1.54(3) . ?
CA_37 CB1_37 1.55(3) . ?
CB1_37 HB1A_37 0.9800 . ?
CB1_37 HB1B_37 0.9800 . ?
CB1_37 HB1C_37 0.9800 . ?
CB2_37 HB2A_37 0.9800 . ?
CB2_37 HB2B_37 0.9800 . ?
CB2_37 HB2C_37 0.9800 . ?
C_37 O_37 1.26(3) . ?
C_37 N_38 1.33(3) . ?
N_38 CA_38 1.45(3) . ?
N_38 H_38 0.8800 . ?
CA_38 C_38 1.49(4) . ?
CA_38 HAA_38 0.9900 . ?
CA_38 HAB_38 0.9900 . ?
C_38 N_39 1.18(3) . ?
C_38 O_38 1.29(3) . ?
N_39 CA_39 1.42(3) . ?
N_39 H_39 0.8800 . ?
CA_39 C_39 1.55(4) . ?
CA_39 HAA_39 0.9900 . ?
CA_39 HAB_39 0.9900 . ?
C_39 O_39 1.23(3) . ?
C_39 N_40 1.31(3) . ?
N_40 CA_40 1.42(3) . ?
N_40 H_40 0.8800 . ?
CA_40 C_40 1.44(3) . ?
CA_40 CB_40 1.56(4) . ?
CA_40 HA_40 1.0000 . ?
CB_40 CG1_40 1.51(4) . ?
CB_40 CG2_40 1.55(4) . ?
CB_40 HB_40 1.0000 . ?
CG1_40 HG1A_40 0.9800 . ?
CG1_40 HG1B_40 0.9800 . ?
CG1_40 HG1C_40 0.9800 . ?
CG2_40 HG2A_40 0.9800 . ?
CG2_40 HG2B_40 0.9800 . ?
CG2_40 HG2C_40 0.9800 . ?
C_40 N_41 1.29(3) . ?
C_40 O_40 1.30(3) . ?
N_41 CA_41 1.38(3) . ?
N_41 H_41 0.8800 . ?
CA_41 CB2_41 1.50(4) . ?
CA_41 C_41 1.52(4) . ?
CA_41 CB1_41 1.54(4) . ?
CB1_41 HB1A_41 0.9800 . ?
CB1_41 HB1B_41 0.9800 . ?
CB1_41 HB1C_41 0.9800 . ?
CB2_41 HB2A_41 0.9800 . ?
CB2_41 HB2B_41 0.9800 . ?
CB2_41 HB2C_41 0.9800 . ?
C_41 O_41 1.24(3) . ?
C_41 N_42 1.36(3) . ?
N_42 CA_42 1.43(3) . ?
N_42 H_42 0.8800 . ?
CA_42 C_42 1.50(4) . ?
CA_42 HAA_42 0.9900 . ?
CA_42 HAB_42 0.9900 . ?
C_42 O_42 1.23(3) . ?
C_42 N_43 1.30(3) . ?
N_43 CA_43 1.37(3) . ?
N_43 H_43 0.8800 . ?
CA_43 C_43 1.59(4) . ?
CA_43 HAA_43 0.9900 . ?
CA_43 HAB_43 0.9900 . ?
C_43 O_43 1.20(3) . ?
C_43 N_44 1.30(3) . ?
N_44 CA_44 1.49(3) . ?
N_44 H_44 0.8800 . ?
CA_44 CB_44 1.48(4) . ?
CA_44 C_44 1.49(4) . ?
CA_44 HA_44 1.0000 . ?
CB_44 CG_44 1.53(4) . ?
CB_44 HBA_44 0.9900 . ?
CB_44 HBB_44 0.9900 . ?
CG_44 CD1_44 1.47(4) . ?
CG_44 CD2_44 1.55(4) . ?
CG_44 HG_44 1.0000 . ?
CD1_44 HD1A_44 0.9800 . ?
CD1_44 HD1B_44 0.9800 . ?
CD1_44 HD1C_44 0.9800 . ?
CD2_44 HD2A_44 0.9800 . ?
CD2_44 HD2B_44 0.9800 . ?
CD2_44 HD2C_44 0.9800 . ?
C_44 O_44 1.25(3) . ?
C_44 N_45 1.27(3) . ?
N_45 CA_45 1.44(4) . ?
N_45 H_45 0.8800 . ?
CA_45 CB1_45 1.48(4) . ?
CA_45 CB2_45 1.53(4) . ?
CA_45 C_45 1.55(4) . ?
CB1_45 HB1A_45 0.9800 . ?
CB1_45 HB1B_45 0.9800 . ?
CB1_45 HB1C_45 0.9800 . ?
CB2_45 HB2A_45 0.9800 . ?
CB2_45 HB2B_45 0.9800 . ?
CB2_45 HB2C_45 0.9800 . ?
C_45 O_45 1.26(3) . ?
C_45 N_46 1.27(3) . ?
N_46 CA_46 1.44(3) . ?
N_46 H_46 0.8800 . ?
CA_46 C_46 1.53(4) . ?
CA_46 HAA_46 0.9900 . ?
CA_46 HAB_46 0.9900 . ?
C_46 O_46 1.25(3) . ?
C_46 N_47 1.28(4) . ?
N_47 CA_47 1.47(4) . ?
N_47 H_47 0.8800 . ?
CA_47 CB_47 1.39(4) . ?
CA_47 C_47 1.51(4) . ?
CA_47 HA_47 1.0000 . ?
CB_47 CG2_47 1.47(4) . ?
CB_47 CG1_47 1.61(5) . ?
CB_47 HB_47 1.0000 . ?
CG1_47 CD_47 1.53(5) . ?
CG1_47 HG1A_47 0.9900 . ?
CG1_47 HG1B_47 0.9900 . ?
CG2_47 HG2A_47 0.9800 . ?
CG2_47 HG2B_47 0.9800 . ?
CG2_47 HG2C_47 0.9800 . ?
CD_47 HDA_47 0.9800 . ?
CD_47 HDB_47 0.9800 . ?
CD_47 HDC_47 0.9800 . ?
C_47 N_48 1.21(3) . ?
C_47 O_47 1.34(3) . ?
N_48 C1_48 1.45(3) . ?
N_48 H_48 0.8800 . ?
O_48 C6_48 1.47(4) . ?
O_48 HO_48 0.8495 . ?
C1_48 C6_48 1.40(4) . ?
C1_48 C2_48 1.56(4) . ?
C1_48 H1A_48 1.0000 . ?
C2_48 C3_48 1.52(5) . ?
C2_48 H2A_48 0.9900 . ?
C2_48 H2B_48 0.9900 . ?
C3_48 C4_48 1.70(6) . ?
C3_48 C5_48 1.71(7) . ?
C3_48 H3_48 1.0000 . ?
C4_48 H4A_48 0.9800 . ?
C4_48 H4B_48 0.9800 . ?
C4_48 H4C_48 0.9800 . ?
C5_48 H5A_48 0.9800 . ?
C5_48 H5B_48 0.9800 . ?
C5_48 H5C_48 0.9800 . ?
C6_48 H6A_48 0.9900 . ?
C6_48 H6B_48 0.9900 . ?
O1_49 C1_49 1.26(3) . ?
C1_49 N_50 1.31(4) . ?
C1_49 C2_49 1.47(4) . ?
C2_49 C3_49 1.514(9) . ?
C2_49 H2A_49 0.9900 . ?
C2_49 H2B_49 0.9900 . ?
C3_49 C4_49 1.49(5) . ?
C3_49 H3A_49 0.9900 . ?
C3_49 H3B_49 0.9900 . ?
C4_49 C5_49 1.58(5) . ?
C4_49 H4A_49 0.9900 . ?
C4_49 H4B_49 0.9900 . ?
C5_49 C6_49 1.43(6) . ?
C5_49 H5A_49 0.9900 . ?
C5_49 H5B_49 0.9900 . ?
C6_49 C7_49 1.48(6) . ?
C6_49 H6A_49 0.9900 . ?
C6_49 H6B_49 0.9900 . ?
C7_49 C8_49 1.516(9) . ?
C7_49 H7A_49 0.9900 . ?
C7_49 H7B_49 0.9900 . ?
C8_49 H8A_49 0.9800 . ?
C8_49 H8B_49 0.9800 . ?
C8_49 H8C_49 0.9800 . ?
N_50 CA_50 1.48(4) . ?
N_50 H_50 0.8800 . ?
CA_50 C_50 1.42(4) . ?
CA_50 CB2_50 1.47(4) . ?
CA_50 CB1_50 1.48(4) . ?
CB1_50 HB1A_50 0.9800 . ?
CB1_50 HB1B_50 0.9800 . ?
CB1_50 HB1C_50 0.9800 . ?
CB2_50 HB2A_50 0.9800 . ?
CB2_50 HB2B_50 0.9800 . ?
CB2_50 HB2C_50 0.9800 . ?
C_50 O_50 1.24(3) . ?
C_50 N_51 1.32(4) . ?
N_51 CA_51 1.453(9) . ?
N_51 H_51 0.8800 . ?
CA_51 C_51 1.44(4) . ?
CA_51 HAA_51 0.9900 . ?
CA_51 HAB_51 0.9900 . ?
C_51 O_51 1.27(3) . ?
C_51 N_52 1.30(3) . ?
N_52 CA_52 1.37(3) . ?
N_52 H_52 0.8800 . ?
CA_52 C_52 1.51(4) . ?
CA_52 CB_52 1.54(4) . ?
CA_52 HA_52 1.0000 . ?
CB_52 CG1_52 1.54(4) . ?
CB_52 CG2_52 1.56(4) . ?
CB_52 HB_52 1.0000 . ?
CG1_52 HG1A_52 0.9800 . ?
CG1_52 HG1B_52 0.9800 . ?
CG1_52 HG1C_52 0.9800 . ?
CG2_52 HG2A_52 0.9800 . ?
CG2_52 HG2B_52 0.9800 . ?
CG2_52 HG2C_52 0.9800 . ?
C_52 O_52 1.25(3) . ?
C_52 N_53 1.30(3) . ?
N_53 CA_53 1.45(3) . ?
N_53 H_53 0.8800 . ?
CA_53 CB1_53 1.51(4) . ?
CA_53 C_53 1.51(4) . ?
CA_53 CB2_53 1.53(4) . ?
CB1_53 HB1A_53 0.9800 . ?
CB1_53 HB1B_53 0.9800 . ?
CB1_53 HB1C_53 0.9800 . ?
CB2_53 HB2A_53 0.9800 . ?
CB2_53 HB2B_53 0.9800 . ?
CB2_53 HB2C_53 0.9800 . ?
C_53 O_53 1.26(3) . ?
C_53 N_54 1.32(3) . ?
N_54 CA_54 1.45(3) . ?
N_54 H_54 0.8800 . ?
CA_54 C_54 1.59(4) . ?
CA_54 HAA_54 0.9900 . ?
CA_54 HAB_54 0.9900 . ?
C_54 O_54 1.21(3) . ?
C_54 N_55 1.30(3) . ?
N_55 CA_55 1.48(3) . ?
N_55 H_55 0.8800 . ?
CA_55 C_55 1.49(4) . ?
CA_55 HAA_55 0.9900 . ?
CA_55 HAB_55 0.9900 . ?
C_55 O_55 1.24(3) . ?
C_55 N_56 1.32(3) . ?
N_56 CA_56 1.49(3) . ?
N_56 H_56 0.8800 . ?
CA_56 C_56 1.50(4) . ?
CA_56 CB_56 1.52(4) . ?
CA_56 HA_56 1.0000 . ?
CB_56 CG1_56 1.41(3) . ?
CB_56 CG2_56 1.58(4) . ?
CB_56 HB_56 1.0000 . ?
CG1_56 HG1A_56 0.9800 . ?
CG1_56 HG1B_56 0.9800 . ?
CG1_56 HG1C_56 0.9800 . ?
CG2_56 HG2A_56 0.9800 . ?
CG2_56 HG2B_56 0.9800 . ?
CG2_56 HG2C_56 0.9800 . ?
C_56 O_56 1.26(3) . ?
C_56 N_57 1.32(3) . ?
N_57 CA_57 1.43(3) . ?
N_57 H_57 0.8800 . ?
CA_57 CB2_57 1.52(3) . ?
CA_57 CB1_57 1.51(3) . ?
CA_57 C_57 1.52(4) . ?
CB1_57 HB1A_57 0.9800 . ?
CB1_57 HB1B_57 0.9800 . ?
CB1_57 HB1C_57 0.9800 . ?
CB2_57 HB2A_57 0.9800 . ?
CB2_57 HB2B_57 0.9800 . ?
CB2_57 HB2C_57 0.9800 . ?
C_57 O_57 1.28(3) . ?
C_57 N_58 1.33(3) . ?
N_58 CA_58 1.42(3) . ?
N_58 H_58 0.8800 . ?
CA_58 C_58 1.54(4) . ?
CA_58 HAA_58 0.9900 . ?
CA_58 HAB_58 0.9900 . ?
C_58 O_58 1.25(3) . ?
C_58 N_59 1.26(3) . ?
N_59 CA_59 1.46(3) . ?
N_59 H_59 0.8800 . ?
CA_59 C_59 1.51(4) . ?
CA_59 HAA_59 0.9900 . ?
CA_59 HAB_59 0.9900 . ?
C_59 O_59 1.22(3) . ?
C_59 N_60 1.33(3) . ?
N_60 CA_60 1.46(3) . ?
N_60 H_60 0.8800 . ?
CA_60 C_60 1.49(3) . ?
CA_60 CB_60 1.50(3) . ?
CA_60 HA_60 1.0000 . ?
CB_60 CG_60 1.51(3) . ?
CB_60 HBA_60 0.9900 . ?
CB_60 HBB_60 0.9900 . ?
CG_60 CD2_60 1.49(3) . ?
CG_60 CD1_60 1.52(4) . ?
CG_60 HG_60 1.0000 . ?
CD1_60 HD1A_60 0.9800 . ?
CD1_60 HD1B_60 0.9800 . ?
CD1_60 HD1C_60 0.9800 . ?
CD2_60 HD2A_60 0.9800 . ?
CD2_60 HD2B_60 0.9800 . ?
CD2_60 HD2C_60 0.9800 . ?
C_60 O_60 1.23(3) . ?
C_60 N_61 1.36(3) . ?
N_61 CA_61 1.46(3) . ?
N_61 H_61 0.8800 . ?
CA_61 CB1_61 1.53(3) . ?
CA_61 CB2_61 1.57(4) . ?
CA_61 C_61 1.57(4) . ?
CB1_61 HB1A_61 0.9800 . ?
CB1_61 HB1B_61 0.9800 . ?
CB1_61 HB1C_61 0.9800 . ?
CB2_61 HB2A_61 0.9800 . ?
CB2_61 HB2B_61 0.9800 . ?
CB2_61 HB2C_61 0.9800 . ?
C_61 O_61 1.26(3) . ?
C_61 N_62 1.29(3) . ?
N_62 CA_62 1.46(3) . ?
N_62 H_62 0.8800 . ?
CA_62 C_62 1.50(4) . ?
CA_62 HAA_62 0.9900 . ?
CA_62 HAB_62 0.9900 . ?
C_62 N_63 1.25(3) . ?
C_62 O_62 1.27(3) . ?
N_63 CA_63 1.44(3) . ?
N_63 H_63 0.8800 . ?
CA_63 C_63 1.52(4) . ?
CA_63 CB_63 1.52(3) . ?
CA_63 HA_63 1.0000 . ?
CB_63 CG2_63 1.50(3) . ?
CB_63 CG1_63 1.53(3) . ?
CB_63 HB_63 1.0000 . ?
CG1_63 CD_63 1.54(3) . ?
CG1_63 HG1A_63 0.9900 . ?
CG1_63 HG1B_63 0.9900 . ?
CG2_63 HG2A_63 0.9800 . ?
CG2_63 HG2B_63 0.9800 . ?
CG2_63 HG2C_63 0.9800 . ?
CD_63 HDA_63 0.9800 . ?
CD_63 HDB_63 0.9800 . ?
CD_63 HDC_63 0.9800 . ?
C_63 O_63 1.21(3) . ?
C_63 N_64 1.35(3) . ?
N_64 C1_64 1.39(3) . ?
N_64 H_64 0.8800 . ?
O_64 C6_64 1.41(3) . ?
O_64 HO_64 0.8497 . ?
C1_64 C2_64 1.48(3) . ?
C1_64 C6_64 1.49(3) . ?
C1_64 H1A_64 1.0000 . ?
C2_64 C3_64 1.49(3) . ?
C2_64 H2A_64 0.9900 . ?
C2_64 H2B_64 0.9900 . ?
C3_64 C4_64 1.48(4) . ?
C3_64 C5_64 1.54(4) . ?
C3_64 H3_64 1.0000 . ?
C4_64 H4A_64 0.9800 . ?
C4_64 H4B_64 0.9800 . ?
C4_64 H4C_64 0.9800 . ?
C5_64 H5A_64 0.9800 . ?
C5_64 H5B_64 0.9800 . ?
C5_64 H5C_64 0.9800 . ?
C6_64 H6A_64 0.9900 . ?
C6_64 H6B_64 0.9900 . ?
O_65 HA_65 0.8598 . ?
O_65 HB_65 0.8600 . ?
O_66 HA_66 0.8601 . ?
O_66 HB_66 0.8607 . ?
O_67 HA_67 0.8600 . ?
O_67 HB_67 0.8600 . ?
O_68 HA_68 0.8601 . ?
O_68 HB_68 0.8600 . ?
O_69 HA_69 0.8601 . ?
O_69 HB_69 0.8602 . ?
O_70 HA_70 0.8598 . ?
O_70 HB_70 0.8599 . ?
O_71 HA_71 0.8595 . ?
O_71 HB_71 0.8601 . ?
O_72 HA_72 0.8599 . ?
O_72 HB_72 0.8597 . ?
O_73 HA_73 0.8600 . ?
O_73 HB_73 0.8600 . ?

loop_
_geom_hbond_atom_site_label_D
_geom_hbond_atom_site_label_H
_geom_hbond_atom_site_label_A
_geom_hbond_distance_DH
_geom_hbond_distance_HA
_geom_hbond_distance_DA
_geom_hbond_angle_DHA
_geom_hbond_site_symmetry_A
_geom_hbond_publ_flag
C2_1 H2B_1 O_31 0.99 2.56 3.44(3) 147.2 1_546 yes
C2_1 H2B_1 O_70 0.99 2.70 3.52(4) 140.3 1_546 yes
N_2 H_2 O_32 0.88 2.04 2.87(3) 155.7 1_546 yes
CB1_2 HB1A_2 O_62 0.98 2.38 3.30(3) 156.0 1_646 yes
N_3 H_3 O_69 0.88 2.00 2.82(3) 153.3 1_546 yes
CA_3 HAB_3 O_61 0.99 2.52 3.48(3) 162.4 1_546 yes
N_4 H_4 O1_1 0.88 2.31 2.93(3) 126.8 . yes
CB_4 HB_4 O1_1 1.00 2.59 3.38(3) 135.5 . yes
N_5 H_5 O1_1 0.88 2.06 2.94(3) 172.8 . yes
CB1_5 HB1B_5 O_2 0.98 2.51 3.41(3) 151.2 . yes
CB2_5 HB2C_5 O_4 0.98 2.48 3.06(3) 117.9 . yes
N_6 H_6 O_2 0.88 2.26 3.08(3) 156.6 . yes
CA_6 HAB_6 O_58 0.99 2.27 3.04(3) 134.3 1_646 yes
N_7 H_7 O_3 0.88 1.98 2.79(3) 153.1 . yes
N_8 H_8 O_4 0.88 2.12 2.97(3) 160.9 . yes
N_9 H_9 O_5 0.88 2.11 2.99(3) 177.0 . yes
CB2_9 HB2C_9 O_8 0.98 2.45 3.04(3) 118.6 . yes
N_10 H_10 O_6 0.88 1.94 2.78(3) 159.8 . yes
CA_10 HAB_10 O_54 0.99 2.39 3.08(3) 126.5 1_646 yes
N_11 H_11 O_7 0.88 1.97 2.78(3) 152.2 . yes
N_12 H_12 O_8 0.88 2.18 3.04(3) 164.6 . yes
CB_12^a HBB_12^a O_9 0.99 2.69 3.55(3) 144.9 . yes
CB'_12^b HB'2_12^b O_9 0.99 2.68 3.55(3) 146.3 . yes
N_13 H_13 O_9 0.88 2.07 2.94(3) 167.0 . yes
CB1_13 HB1B_13 O_10 0.98 2.49 3.34(3) 144.9 . yes
CB2_13 HB2A_13 O_12 0.98 2.51 3.08(4) 117.4 . yes
N_14 H_14 O_10 0.88 2.03 2.82(3) 149.6 . yes
CA_14 HAB_14 O_50 0.99 2.54 3.32(4) 135.7 1_646 yes
N_15 H_15 O_11 0.88 2.10 2.96(3) 164.6 . yes
N_16^a HN_16^a O_12 0.88 2.05 2.86(4) 153.2 . yes
O_16^a HO_16^a O_14 0.85 2.38 3.22(5) 170.1 . yes
C2_16^a H2B_16^a O_12 0.99 2.57 3.34(6) 135.0 . yes
C6_16^a H6A_16^a O_13 0.99 2.69 3.29(8) 118.9 . yes
N_18 H_18 O_15 0.88 2.05 2.91(3) 164.4 1_455 yes
CB1_18 HB1A_18 O_46 0.98 2.29 3.26(4) 170.6 . yes
CB2_18 HB2C_18 O1_17 0.98 2.54 3.11(4) 117.1 . yes
N_19 H_19 O_65 0.88 2.04 2.92(3) 173.5 1_455 yes
CA_19 HAA_19 O_45 0.99 2.30 3.19(4) 149.8 1_455 yes
N_20 H_20 O_66 0.88 2.22 3.03(3) 152.7 1_455 yes
N_21 H_21 O1_17 0.88 2.10 2.98(3) 172.0 . yes
CB2_21 HB2A_21 O_20 0.98 2.45 3.05(3) 118.8 . yes
N_22 H_22 O_18 0.88 2.15 2.98(3) 155.1 . yes
CA_22 HAB_22 O_42 0.99 2.28 2.99(3) 128.0 . yes
N_23 H_23 O_19 0.88 1.96 2.80(3) 160.3 . yes
N_24 H_24 O_20 0.88 2.05 2.91(3) 166.8 . yes
N_25 H_25 O_21 0.88 2.08 2.95(3) 173.5 . yes
CB1_25 HB1B_25 O_22 0.98 2.59 3.44(3) 145.4 . yes
CB2_25 HB2C_25 O_24 0.98 2.53 3.08(3) 116.1 . yes
N_26 H_26 O_22 0.88 1.96 2.82(3) 165.0 . yes
CA_26 HAB_26 O_38 0.99 2.42 3.15(3) 129.6 . yes
N_27 H_27 O_23 0.88 2.00 2.83(3) 157.8 . yes
N_28 H_28 O_24 0.88 2.09 2.95(3) 167.0 . yes
CB_28 HBA_28 O_25 0.99 2.64 3.50(3) 145.1 . yes
N_29 H_29 O_25 0.88 2.10 2.98(3) 172.9 . yes
CB1_29 HB1A_29 O_35 0.98 2.62 3.42(3) 138.0 1_655 yes
CB1_29 HB1B_29 O_26 0.98 2.59 3.46(3) 147.4 . yes
CB2_29 HB2C_29 O_28 0.98 2.44 3.03(3) 118.6 . yes
N_30 H_30 O_26 0.88 2.10 2.88(3) 148.7 . yes
N_31 H_31 O_27 0.88 2.17 3.00(3) 156.4 . yes
N_32 H_32 O_28 0.88 2.11 2.91(3) 150.5 . yes
O_32 HO_32 O_71 0.85 2.34 3.19(3) 176.0 . yes
N_34 H_34 O_63 0.88 2.30 2.82(3) 117.3 . yes
CB1_34 HB1A_34 O_30 0.98 2.35 3.32(3) 172.5 . yes
CB1_34 HB1C_34 O_63 0.98 2.55 3.30(3) 133.5 . yes
CB2_34 HB2B_34 O_63 0.98 2.67 3.39(3) 130.5 . yes
N_35 H_35 O_71 0.88 2.08 2.82(3) 140.9 1_455 yes
CA_35 HAA_35 O_29 0.99 2.41 3.39(3) 170.7 1_455 yes
N_36 H_36 O1_33 0.88 2.27 2.89(3) 128.3 . yes
CA_36 HA_36 O_73 1.00 2.43 3.39(6) 161.9 . yes
N_37 H_37 O1_33 0.88 2.10 2.96(3) 165.9 . yes
CB2_37 HB2C_37 O_36 0.98 2.51 3.08(3) 116.9 . yes
N_38 H_38 O_34 0.88 2.08 2.92(3) 160.3 . yes
CA_38 HAA_38 O_73 0.99 2.68 3.43(5) 132.5 1_655 yes
CA_38 HAB_38 O_26 0.99 2.37 3.11(3) 130.6 . yes
N_39 H_39 O_35 0.88 2.15 2.93(3) 146.9 . yes
N_40 H_40 O_36 0.88 2.08 2.95(3) 166.8 . yes
N_41 H_41 O_37 0.88 2.13 3.01(3) 174.7 . yes
CB2_41 HB2C_41 O_40 0.98 2.53 3.08(3) 115.3 . yes
N_42 H_42 O_38 0.88 1.93 2.78(3) 161.4 . yes
CA_42 HAB_42 O_22 0.99 2.31 3.05(3) 131.5 . yes
N_43 H_43 O_39 0.88 1.99 2.82(3) 156.4 . yes
N_44 H_44 O_40 0.88 2.20 3.06(3) 165.4 . yes
N_45 H_45 O_41 0.88 2.15 3.02(3) 175.9 . yes
CB1_45 HB1B_45 O_42 0.98 2.54 3.39(3) 144.2 . yes
CB2_45 HB2C_45 O_44 0.98 2.51 3.07(4) 116.1 . yes
N_46 H_46 O_42 0.88 2.03 2.85(3) 155.1 . yes
CA_46 HAB_46 O_18 0.99 2.51 3.30(4) 136.5 . yes
N_47 H_47 O_43 0.88 2.10 2.98(3) 173.8 . yes
N_48 H_48 O_44 0.88 2.03 2.90(3) 168.9 . yes
O_48 HO_48 O_46 0.85 2.19 3.04(4) 177.3 . yes
C2_48 H2A_48 O_44 0.99 2.46 3.32(4) 145.0 . yes
C6_48 H6B_48 O_45 0.99 2.38 3.14(5) 133.2 . yes
N_50 H_50 O_47 0.88 2.08 2.94(4) 163.5 1_464 yes
CB1_50 HB1B_50 O_14 0.98 2.46 3.44(4) 171.4 1_464 yes
CB1_50 HB1C_50 O_72 0.98 2.55 3.47(5) 155.1 1_364 yes
CB2_50 HB2B_50 O1_49 0.98 2.56 3.14(4) 117.5 . yes
N_51 H_51 O_72 0.88 2.53 3.40(2) 176.0 1_364 yes
CA_51 HAB_51 O_13 0.99 2.31 3.21(4) 150.2 1_364 yes
N_52 H_52 O1_49 0.88 2.56 3.15(3) 125.0 . yes
N_52 H_52 O_67 0.88 2.56 3.29(2) 140.9 1_364 yes
N_53 H_53 O1_49 0.88 2.12 2.99(3) 172.0 . yes
CB1_53 HB1B_53 O_50 0.98 2.65 3.54(3) 150.2 . yes
CB2_53 HB2C_53 O_52 0.98 2.52 3.09(3) 117.0 . yes
N_54 H_54 O_50 0.88 2.10 2.94(3) 158.4 . yes
CA_54 HAB_54 O_10 0.99 2.37 3.07(3) 127.1 1_464 yes
N_55 H_55 O_51 0.88 2.03 2.83(3) 151.0 . yes
N_55 H_55 O_52 0.88 2.60 3.06(3) 113.7 . yes
N_56 H_56 O_52 0.88 2.07 2.93(3) 165.3 . yes
N_57 H_57 O_53 0.88 2.12 3.00(3) 173.8 . yes
CB1_57 HB1B_57 O_54 0.98 2.63 3.48(3) 145.0 . yes
CB2_57 HB2C_57 O_56 0.98 2.46 3.03(3) 116.9 . yes
N_58 H_58 O_54 0.88 1.96 2.82(3) 166.2 . yes
CA_58 HAB_58 O_6 0.99 2.32 3.10(3) 134.8 1_464 yes
N_59 H_59 O_55 0.88 1.99 2.81(3) 155.8 . yes
CA_59 HAA_59 O_3 0.99 2.58 3.50(3) 154.8 1_464 yes
N_60 H_60 O_56 0.88 2.13 2.99(3) 167.4 . yes
N_61 H_61 O_57 0.88 2.09 2.94(3) 161.6 . yes
CB1_61 HB1A_61 O_3 0.98 2.57 3.46(3) 150.9 1_564 yes
CB1_61 HB1B_61 O_58 0.98 2.44 3.29(3) 144.7 . yes
CB2_61 HB2C_61 O_60 0.98 2.51 3.08(3) 117.1 . yes
N_62 H_62 O_58 0.88 2.11 2.93(3) 154.2 . yes
CA_62 HAB_62 O_2 0.99 2.58 3.45(3) 147.1 1_464 yes
N_63 H_63 O_59 0.88 2.21 3.03(3) 154.8 . yes
N_63 H_63 O_60 0.88 2.62 3.12(3) 117.2 . yes
N_64 H_64 O_60 0.88 2.12 2.96(3) 159.5 . yes
O_64 HO_64 O_68 0.85 1.96 2.76(3) 157.8 . yes
O_65 HA_65 O_15 0.86 1.77 2.63(3) 177.0 . yes
O_65 HB_65 O_48 0.86 1.93 2.79(3) 177.9 . yes
O_66 HA_66 O_46 0.86 1.98 2.84(3) 176.5 . yes
O_66 HB_66 O_65 0.86 2.09 2.95(2) 178.3 . yes
O_67 HA_67 O_14 0.86 1.94 2.80(3) 177.0 . yes
O_67 HB_67 N_51 0.86 2.64 3.50(2) 179.5 1_746 yes
O_67 HB_67 N_52 0.86 2.84 3.29(2) 114.4 1_746 yes
O_68 HA_68 O_30 0.86 1.85 2.71(4) 176.0 . yes
O_68 HB_68 O_69 0.86 2.00 2.86(4) 171.8 . yes
O_69 HA_69 O_61 0.86 2.05 2.91(3) 176.5 . yes
O_69 HB_69 O_70 0.86 2.06 2.92(2) 176.7 . yes
O_70 HA_70 O_31 0.86 1.88 2.74(3) 177.4 . yes
O_70 HB_70 O_62 0.86 1.89 2.75(3) 177.1 . yes
O_71 HA_71 O_29 0.86 1.98 2.84(3) 176.1 . yes
O_71 HB_71 O_68 0.86 2.17 3.03(3) 175.5 . yes
O_72 HA_72 O_47 0.86 1.69 2.52(4) 162.0 1_655 yes
O_72 HB_72 O_67 0.86 2.51 3.37(2) 175.9 . yes
O_73 HA_73 O_26 0.86 2.20 3.06(5) 178.4 1_455 yes
O_73 HB_73 O_35 0.86 2.13 2.99(5) 178.2 . yes

loop_
_geom_torsion_atom_site_label_1
_geom_torsion_atom_site_label_2
_geom_torsion_atom_site_label_3
_geom_torsion_atom_site_label_4
_geom_torsion
_geom_torsion_site_symmetry_1
_geom_torsion_site_symmetry_2
_geom_torsion_site_symmetry_3
_geom_torsion_site_symmetry_4
_geom_torsion_publ_flag
N_2 C1_1 C2_1 C3_1 165(3) . . . . ?
O1_1 C1_1 C2_1 C3_1 -12(4) . . . . ?
C1_1 C2_1 C3_1 C4_1 179(2) . . . . ?
C2_1 C3_1 C4_1 C5_1 -171(3) . . . . ?
C3_1 C4_1 C5_1 C6_1 59(4) . . . . ?
C4_1 C5_1 C6_1 C7_1 177(3) . . . . ?
C5_1 C6_1 C7_1 C8_1 -178(3) . . . . ?
O1_1 C1_1 N_2 CA_2 -17(4) . . . . ?
C2_1 C1_1 N_2 CA_2 166(2) . . . . ?
C1_1 N_2 CA_2 CB2_2 -63(3) . . . . ?
C1_1 N_2 CA_2 CB1_2 171(2) . . . . ?
C1_1 N_2 CA_2 C_2 57(3) . . . . ?
N_2 CA_2 C_2 O_2 -131(3) . . . . ?
CB2_2 CA_2 C_2 O_2 -12(4) . . . . ?
CB1_2 CA_2 C_2 O_2 112(3) . . . . ?
N_2 CA_2 C_2 N_3 50(3) . . . . ?
CB2_2 CA_2 C_2 N_3 169(3) . . . . ?
CB1_2 CA_2 C_2 N_3 -66(3) . . . . ?
O_2 C_2 N_3 CA_3 -2(4) . . . . ?
CA_2 C_2 N_3 CA_3 177(2) . . . . ?
C_2 N_3 CA_3 C_3 71(4) . . . . ?
N_3 CA_3 C_3 O_3 -150(3) . . . . ?
N_3 CA_3 C_3 N_4 29(4) . . . . ?
O_3 C_3 N_4 CA_4 0(4) . . . . ?
CA_3 C_3 N_4 CA_4 180(2) . . . . ?
C_3 N_4 CA_4 C_4 75(3) . . . . ?
C_3 N_4 CA_4 CB_4 -166(2) . . . . ?
N_4 CA_4 CB_4 CG2_4 -179(2) . . . . ?
C_4 CA_4 CB_4 CG2_4 -63(3) . . . . ?
N_4 CA_4 CB_4 CG1_4 64(3) . . . . ?
C_4 CA_4 CB_4 CG1_4 179(2) . . . . ?
N_4 CA_4 C_4 O_4 -132(2) . . . . ?
CB_4 CA_4 C_4 O_4 110(3) . . . . ?
N_4 CA_4 C_4 N_5 46(3) . . . . ?
CB_4 CA_4 C_4 N_5 -72(3) . . . . ?
O_4 C_4 N_5 CA_5 3(4) . . . . ?
CA_4 C_4 N_5 CA_5 -175(2) . . . . ?
C_4 N_5 CA_5 CB1_5 165(3) . . . . ?
C_4 N_5 CA_5 CB2_5 -66(3) . . . . ?
C_4 N_5 CA_5 C_5 51(3) . . . . ?
N_5 CA_5 C_5 O_5 -130(3) . . . . ?
CB1_5 CA_5 C_5 O_5 112(3) . . . . ?
CB2_5 CA_5 C_5 O_5 -12(3) . . . . ?
N_5 CA_5 C_5 N_6 50(3) . . . . ?
CB1_5 CA_5 C_5 N_6 -68(3) . . . . ?
CB2_5 CA_5 C_5 N_6 168(2) . . . . ?
O_5 C_5 N_6 CA_6 -4(4) . . . . ?
CA_5 C_5 N_6 CA_6 176(2) . . . . ?
C_5 N_6 CA_6 C_6 70(3) . . . . ?
N_6 CA_6 C_6 O_6 -141(2) . . . . ?
N_6 CA_6 C_6 N_7 36(3) . . . . ?
O_6 C_6 N_7 CA_7 4(4) . . . . ?
CA_6 C_6 N_7 CA_7 -173(2) . . . . ?
C_6 N_7 CA_7 C_7 61(3) . . . . ?
N_7 CA_7 C_7 O_7 -137(3) . . . . ?
N_7 CA_7 C_7 N_8 38(3) . . . . ?
O_7 C_7 N_8 CA_8 1(4) . . . . ?
CA_7 C_7 N_8 CA_8 -174(2) . . . . ?
C_7 N_8 CA_8 CB_8 -169(2) . . . . ?
C_7 N_8 CA_8 C_8 66(3) . . . . ?
C_8 CA_8 CB_8 CG1_8 -175(3) . . . . ?
N_8 CA_8 CB_8 CG1_8 63(3) . . . . ?
C_8 CA_8 CB_8 CG2_8 -51(3) . . . . ?
N_8 CA_8 CB_8 CG2_8 -173(2) . . . . ?
CB_8 CA_8 C_8 O_8 110(3) . . . . ?
N_8 CA_8 C_8 O_8 -127(3) . . . . ?
CB_8 CA_8 C_8 N_9 -65(4) . . . . ?
N_8 CA_8 C_8 N_9 58(3) . . . . ?
O_8 C_8 N_9 CA_9 2(4) . . . . ?
CA_8 C_8 N_9 CA_9 178(2) . . . . ?
C_8 N_9 CA_9 CB1_9 170(3) . . . . ?
C_8 N_9 CA_9 C_9 53(3) . . . . ?
C_8 N_9 CA_9 CB2_9 -70(3) . . . . ?
N_9 CA_9 C_9 O_9 -130(3) . . . . ?
CB1_9 CA_9 C_9 O_9 114(3) . . . . ?
CB2_9 CA_9 C_9 O_9 -11(4) . . . . ?
N_9 CA_9 C_9 N_10 46(3) . . . . ?
CB1_9 CA_9 C_9 N_10 -69(3) . . . . ?
CB2_9 CA_9 C_9 N_10 166(2) . . . . ?
O_9 C_9 N_10 CA_10 -6(4) . . . . ?
CA_9 C_9 N_10 CA_10 177(2) . . . . ?
C_9 N_10 CA_10 C_10 73(3) . . . . ?
N_10 CA_10 C_10 O_10 -139(3) . . . . ?
N_10 CA_10 C_10 N_11 38(3) . . . . ?
O_10 C_10 N_11 CA_11 4(4) . . . . ?
CA_10 C_10 N_11 CA_11 -173(2) . . . . ?
C_10 N_11 CA_11 C_11 58(3) . . . . ?
N_11 CA_11 C_11 O_11 -137(2) . . . . ?
N_11 CA_11 C_11 N_12 40(3) . . . . ?
O_11 C_11 N_12 CA_12 0(4) . . . . ?
CA_11 C_11 N_12 CA_12 -176(2) . . . . ?
C_11 N_12 CA_12 C_12 67(3) . . . . ?
C_11 N_12 CA_12 CB_12 -169(2) . . . . ?
C_11 N_12 CA_12 CB'_12 -169(2) . . . . ?
C_12 CA_12 CB_12 CG_12 -45(3) . . . . ?
N_12 CA_12 CB_12 CG_12 -168(2) . . . . ?
CA_12 CB_12 CG_12 CD1_12 172(3) . . . . ?
CA_12 CB_12 CG_12 CD2_12 -68(3) . . . . ?
C_12 CA_12 CB'_12 CG'_12 -70(4) . . . . ?
N_12 CA_12 CB'_12 CG'_12 167(3) . . . . ?
CA_12 CB'_12 CG'_12 CD2'_12 71(4) . . . . ?
CA_12 CB'_12 CG'_12 CD1'_12 -169(4) . . . . ?
N_12 CA_12 C_12 O_12 -130(3) . . . . ?
CB_12 CA_12 C_12 O_12 107(3) . . . . ?
CB'_12 CA_12 C_12 O_12 107(3) . . . . ?
N_12 CA_12 C_12 N_13 50(4) . . . . ?
CB_12 CA_12 C_12 N_13 -73(3) . . . . ?
CB'_12 CA_12 C_12 N_13 -73(3) . . . . ?
O_12 C_12 N_13 CA_13 1(5) . . . . ?
CA_12 C_12 N_13 CA_13 -179(2) . . . . ?
C_12 N_13 CA_13 CB1_13 167(3) . . . . ?
C_12 N_13 CA_13 C_13 54(4) . . . . ?
C_12 N_13 CA_13 CB2_13 -70(4) . . . . ?
CB1_13 CA_13 C_13 N_14 -76(4) . . . . ?
N_13 CA_13 C_13 N_14 39(4) . . . . ?
CB2_13 CA_13 C_13 N_14 161(3) . . . . ?
CB1_13 CA_13 C_13 O_13 108(3) . . . . ?
N_13 CA_13 C_13 O_13 -137(3) . . . . ?
CB2_13 CA_13 C_13 O_13 -15(4) . . . . ?
O_13 C_13 N_14 CA_14 -8(5) . . . . ?
CA_13 C_13 N_14 CA_14 176(3) . . . . ?
C_13 N_14 CA_14 C_14 69(4) . . . . ?
N_14 CA_14 C_14 O_14 -124(3) . . . . ?
N_14 CA_14 C_14 N_15 53(4) . . . . ?
O_14 C_14 N_15 CA_15 -9(5) . . . . ?
CA_14 C_14 N_15 CA_15 175(2) . . . . ?
C_14 N_15 CA_15 CB_15 -162(3) . . . . ?
C_14 N_15 CA_15 C_15 69(3) . . . . ?
N_15 CA_15 CB_15 CG1_15 171(3) . . . . ?
C_15 CA_15 CB_15 CG1_15 -63(4) . . . . ?
N_15 CA_15 CB_15 CG2_15 -66(3) . . . . ?
C_15 CA_15 CB_15 CG2_15 60(4) . . . . ?
CA_15 CB_15 CG1_15 CD_15 -59(4) . . . . ?
CG2_15 CB_15 CG1_15 CD_15 176(3) . . . . ?
CB_15 CG1_15 CD_15 C5'_16 -82(4) . . . 1_455 ?
N_15 CA_15 C_15 N'_16 36(4) . . . . ?
CB_15 CA_15 C_15 N'_16 -91(4) . . . . ?
N_15 CA_15 C_15 N_16 36(4) . . . . ?
CB_15 CA_15 C_15 N_16 -91(4) . . . . ?
N_15 CA_15 C_15 O_15 -151(3) . . . . ?
CB_15 CA_15 C_15 O_15 82(4) . . . . ?
O_15 C_15 N_16 C1_16 4(6) . . . . ?
CA_15 C_15 N_16 C1_16 177(3) . . . . ?
C_15 N_16 C1_16 C6_16 98(6) . . . . ?
C_15 N_16 C1_16 C2_16 -145(5) . . . . ?
N_16 C1_16 C2_16 C3_16 88(5) . . . . ?
C6_16 C1_16 C2_16 C3_16 -151(5) . . . . ?
C1_16 C2_16 C3_16 C4_16 16(4) . . . . ?
C1_16 C2_16 C3_16 C5_16 -100(4) . . . . ?
N_16 C1_16 C6_16 O_16 -38(9) . . . . ?
C2_16 C1_16 C6_16 O_16 -169(6) . . . . ?
O_15 C_15 N'_16 C1'_16 19(6) . . . . ?
CA_15 C_15 N'_16 C1'_16 -168(3) . . . . ?
C_15 N'_16 C1'_16 C6'_16 -136(5) . . . . ?
C_15 N'_16 C1'_16 C2'_16 130(5) . . . . ?
C6'_16 C1'_16 C2'_16 C3'_16 157(4) . . . . ?
N'_16 C1'_16 C2'_16 C3'_16 -101(4) . . . . ?
C1'_16 C2'_16 C3'_16 C4'_16 45(5) . . . . ?
C1'_16 C2'_16 C3'_16 C5'_16 -70(5) . . . . ?
C4'_16 C3'_16 C5'_16 CD_15 137(5) . . . 1_655 ?
C2'_16 C3'_16 C5'_16 CD_15 -107(5) . . . 1_655 ?
N'_16 C1'_16 C6'_16 O'_16 180(7) . . . . ?
C2'_16 C1'_16 C6'_16 O'_16 -78(8) . . . . ?
O1_17 C1_17 C2_17 C3_17 -23(5) . . . . ?
N_18 C1_17 C2_17 C3_17 160(3) . . . . ?
C1_17 C2_17 C3_17 C4_17 179(3) . . . . ?
C2_17 C3_17 C4_17 C5_17 -174(3) . . . . ?
C3_17 C4_17 C5_17 C6_17 69(5) . . . . ?
C4_17 C5_17 C6_17 C7_17 179(4) . . . . ?
C5_17 C6_17 C7_17 C8_17 175(4) . . . . ?
O1_17 C1_17 N_18 CA_18 -4(5) . . . . ?
C2_17 C1_17 N_18 CA_18 173(3) . . . . ?
C1_17 N_18 CA_18 CB2_18 -70(4) . . . . ?
C1_17 N_18 CA_18 C_18 54(4) . . . . ?
C1_17 N_18 CA_18 CB1_18 171(3) . . . . ?
N_18 CA_18 C_18 N_19 49(4) . . . . ?
CB2_18 CA_18 C_18 N_19 172(3) . . . . ?
CB1_18 CA_18 C_18 N_19 -70(4) . . . . ?
N_18 CA_18 C_18 O_18 -132(3) . . . . ?
CB2_18 CA_18 C_18 O_18 -9(4) . . . . ?
CB1_18 CA_18 C_18 O_18 109(3) . . . . ?
O_18 C_18 N_19 CA_19 0(5) . . . . ?
CA_18 C_18 N_19 CA_19 179(3) . . . . ?
C_18 N_19 CA_19 C_19 65(4) . . . . ?
N_19 CA_19 C_19 O_19 -141(3) . . . . ?
N_19 CA_19 C_19 N_20 43(4) . . . . ?
O_19 C_19 N_20 CA_20 6(4) . . . . ?
CA_19 C_19 N_20 CA_20 -178(3) . . . . ?
C_19 N_20 CA_20 CB_20 -174(2) . . . . ?
C_19 N_20 CA_20 C_20 59(3) . . . . ?
N_20 CA_20 CB_20 CG1_20 63(3) . . . . ?
C_20 CA_20 CB_20 CG1_20 -171(3) . . . . ?
N_20 CA_20 CB_20 CG2_20 -174(2) . . . . ?
C_20 CA_20 CB_20 CG2_20 -48(3) . . . . ?
N_20 CA_20 C_20 O_20 -131(3) . . . . ?
CB_20 CA_20 C_20 O_20 104(3) . . . . ?
N_20 CA_20 C_20 N_21 50(3) . . . . ?
CB_20 CA_20 C_20 N_21 -74(3) . . . . ?
O_20 C_20 N_21 CA_21 0(5) . . . . ?
CA_20 C_20 N_21 CA_21 179(2) . . . . ?
C_20 N_21 CA_21 CB1_21 171(3) . . . . ?
C_20 N_21 CA_21 C_21 52(3) . . . . ?
C_20 N_21 CA_21 CB2_21 -67(3) . . . . ?
CB1_21 CA_21 C_21 O_21 107(3) . . . . ?
N_21 CA_21 C_21 O_21 -132(3) . . . . ?
CB2_21 CA_21 C_21 O_21 -13(4) . . . . ?
CB1_21 CA_21 C_21 N_22 -73(3) . . . . ?
N_21 CA_21 C_21 N_22 48(3) . . . . ?
CB2_21 CA_21 C_21 N_22 167(2) . . . . ?
O_21 C_21 N_22 CA_22 -4(4) . . . . ?
CA_21 C_21 N_22 CA_22 176(2) . . . . ?
C_21 N_22 CA_22 C_22 68(3) . . . . ?
N_22 CA_22 C_22 O_22 -144(3) . . . . ?
N_22 CA_22 C_22 N_23 43(4) . . . . ?
O_22 C_22 N_23 CA_23 7(4) . . . . ?
CA_22 C_22 N_23 CA_23 -179(3) . . . . ?
C_22 N_23 CA_23 C_23 57(3) . . . . ?
N_23 CA_23 C_23 O_23 -137(2) . . . . ?
N_23 CA_23 C_23 N_24 44(3) . . . . ?
O_23 C_23 N_24 CA_24 5(4) . . . . ?
CA_23 C_23 N_24 CA_24 -176(2) . . . . ?
C_23 N_24 CA_24 C_24 61(3) . . . . ?
C_23 N_24 CA_24 CB_24 -172(2) . . . . ?
N_24 CA_24 CB_24 CG1_24 63(3) . . . . ?
C_24 CA_24 CB_24 CG1_24 -174(2) . . . . ?
N_24 CA_24 CB_24 CG2_24 -172(2) . . . . ?
C_24 CA_24 CB_24 CG2_24 -49(3) . . . . ?
N_24 CA_24 C_24 O_24 -131(3) . . . . ?
CB_24 CA_24 C_24 O_24 103(3) . . . . ?
N_24 CA_24 C_24 N_25 59(3) . . . . ?
CB_24 CA_24 C_24 N_25 -67(3) . . . . ?
O_24 C_24 N_25 CA_25 3(4) . . . . ?
CA_24 C_24 N_25 CA_25 173(2) . . . . ?
C_24 N_25 CA_25 CB2_25 -70(3) . . . . ?
C_24 N_25 CA_25 C_25 51(3) . . . . ?
C_24 N_25 CA_25 CB1_25 165(3) . . . . ?
N_25 CA_25 C_25 O_25 -134(3) . . . . ?
CB2_25 CA_25 C_25 O_25 -11(4) . . . . ?
CB1_25 CA_25 C_25 O_25 110(3) . . . . ?
N_25 CA_25 C_25 N_26 50(3) . . . . ?
CB2_25 CA_25 C_25 N_26 174(2) . . . . ?
CB1_25 CA_25 C_25 N_26 -65(3) . . . . ?
O_25 C_25 N_26 CA_26 -1(4) . . . . ?
CA_25 C_25 N_26 CA_26 175(2) . . . . ?
C_25 N_26 CA_26 C_26 72(3) . . . . ?
N_26 CA_26 C_26 O_26 -140(2) . . . . ?
N_26 CA_26 C_26 N_27 40(3) . . . . ?
O_26 C_26 N_27 CA_27 5(4) . . . . ?
CA_26 C_26 N_27 CA_27 -175(2) . . . . ?
C_26 N_27 CA_27 C_27 56(3) . . . . ?
N_27 CA_27 C_27 O_27 -138(2) . . . . ?
N_27 CA_27 C_27 N_28 46(3) . . . . ?
O_27 C_27 N_28 CA_28 6(4) . . . . ?
CA_27 C_27 N_28 CA_28 -178(2) . . . . ?
C_27 N_28 CA_28 C_28 57(3) . . . . ?
C_27 N_28 CA_28 CB_28 -174(2) . . . . ?
N_28 CA_28 CB_28 CG_28 170(2) . . . . ?
C_28 CA_28 CB_28 CG_28 -65(3) . . . . ?
CA_28 CB_28 CG_28 CD2_28 83(3) . . . . ?
CA_28 CB_28 CG_28 CD1_28 -162(2) . . . . ?
N_28 CA_28 C_28 O_28 -132(2) . . . . ?
CB_28 CA_28 C_28 O_28 104(3) . . . . ?
N_28 CA_28 C_28 N_29 57(3) . . . . ?
CB_28 CA_28 C_28 N_29 -67(3) . . . . ?
O_28 C_28 N_29 CA_29 10(4) . . . . ?
CA_28 C_28 N_29 CA_29 -179(2) . . . . ?
C_28 N_29 CA_29 CB2_29 -72(3) . . . . ?
C_28 N_29 CA_29 C_29 52(3) . . . . ?
C_28 N_29 CA_29 CB1_29 167(2) . . . . ?
N_29 CA_29 C_29 O_29 -139(2) . . . . ?
CB2_29 CA_29 C_29 O_29 -17(3) . . . . ?
CB1_29 CA_29 C_29 O_29 106(3) . . . . ?
N_29 CA_29 C_29 N_30 39(3) . . . . ?
CB2_29 CA_29 C_29 N_30 161(2) . . . . ?
CB1_29 CA_29 C_29 N_30 -76(3) . . . . ?
O_29 C_29 N_30 CA_30 -5(4) . . . . ?
CA_29 C_29 N_30 CA_30 177(2) . . . . ?
C_29 N_30 CA_30 C_30 71(3) . . . . ?
N_30 CA_30 C_30 O_30 -135(3) . . . . ?
N_30 CA_30 C_30 N_31 43(4) . . . . ?
O_30 C_30 N_31 CA_31 -3(4) . . . . ?
CA_30 C_30 N_31 CA_31 178(2) . . . . ?
C_30 N_31 CA_31 CB_31 -158(2) . . . . ?
C_30 N_31 CA_31 C_31 79(3) . . . . ?
N_31 CA_31 CB_31 CG1_31 -63(3) . . . . ?
C_31 CA_31 CB_31 CG1_31 61(3) . . . . ?
N_31 CA_31 CB_31 CG2_31 65(3) . . . . ?
C_31 CA_31 CB_31 CG2_31 -171(2) . . . . ?
CA_31 CB_31 CG1_31 CD_31 -169(2) . . . . ?
CG2_31 CB_31 CG1_31 CD_31 67(3) . . . . ?
N_31 CA_31 C_31 O_31 -158(2) . . . . ?
CB_31 CA_31 C_31 O_31 77(3) . . . . ?
N_31 CA_31 C_31 N_32 26(3) . . . . ?
CB_31 CA_31 C_31 N_32 -99(3) . . . . ?
O_31 C_31 N_32 C1_32 1(4) . . . . ?
CA_31 C_31 N_32 C1_32 177(2) . . . . ?
C_31 N_32 C1_32 C6_32 109(3) . . . . ?
C_31 N_32 C1_32 C2_32 -131(2) . . . . ?
N_32 C1_32 C2_32 C3_32 53(3) . . . . ?
C6_32 C1_32 C2_32 C3_32 174(2) . . . . ?
C1_32 C2_32 C3_32 C5_32 54(3) . . . . ?
C1_32 C2_32 C3_32 C4_32 173(2) . . . . ?
N_32 C1_32 C6_32 O_32 -66(3) . . . . ?
C2_32 C1_32 C6_32 O_32 169(2) . . . . ?
O1_33 C1_33 C2_33 C3_33 -42(4) . . . . ?
N_34 C1_33 C2_33 C3_33 143(3) . . . . ?
C1_33 C2_33 C3_33 C4_33 175(3) . . . . ?
C2_33 C3_33 C4_33 C5_33 173(3) . . . . ?
C3_33 C4_33 C5_33 C6_33 67(4) . . . . ?
C4_33 C5_33 C6_33 C7_33 72(4) . . . . ?
C5_33 C6_33 C7_33 C8_33 176(3) . . . . ?
O1_33 C1_33 N_34 CA_34 -14(4) . . . . ?
C2_33 C1_33 N_34 CA_34 161(3) . . . . ?
C1_33 N_34 CA_34 CB2_34 -74(4) . . . . ?
C1_33 N_34 CA_34 CB1_34 163(3) . . . . ?
C1_33 N_34 CA_34 C_34 50(4) . . . . ?
N_34 CA_34 C_34 O_34 -127(3) . . . . ?
CB2_34 CA_34 C_34 O_34 -1(3) . . . . ?
CB1_34 CA_34 C_34 O_34 119(3) . . . . ?
N_34 CA_34 C_34 N_35 52(3) . . . . ?
CB2_34 CA_34 C_34 N_35 178(2) . . . . ?
CB1_34 CA_34 C_34 N_35 -62(3) . . . . ?
O_34 C_34 N_35 CA_35 -7(4) . . . . ?
CA_34 C_34 N_35 CA_35 174(2) . . . . ?
C_34 N_35 CA_35 C_35 75(3) . . . . ?
N_35 CA_35 C_35 O_35 -159(2) . . . . ?
N_35 CA_35 C_35 N_36 22(3) . . . . ?
O_35 C_35 N_36 CA_36 6(4) . . . . ?
CA_35 C_35 N_36 CA_36 -175(2) . . . . ?
C_35 N_36 CA_36 CB_36 -161(2) . . . . ?
C_35 N_36 CA_36 C_36 72(3) . . . . ?
N_36 CA_36 CB_36 CG2_36 179(2) . . . . ?
C_36 CA_36 CB_36 CG2_36 -57(3) . . . . ?
N_36 CA_36 CB_36 CG1_36 57(3) . . . . ?
C_36 CA_36 CB_36 CG1_36 -180(2) . . . . ?
CB_36 CA_36 C_36 O_36 109(3) . . . . ?
N_36 CA_36 C_36 O_36 -126(2) . . . . ?
CB_36 CA_36 C_36 N_37 -69(3) . . . . ?
N_36 CA_36 C_36 N_37 56(3) . . . . ?
O_36 C_36 N_37 CA_37 5(3) . . . . ?
CA_36 C_36 N_37 CA_37 -177(2) . . . . ?
C_36 N_37 CA_37 C_37 56(3) . . . . ?
C_36 N_37 CA_37 CB2_37 -71(3) . . . . ?
C_36 N_37 CA_37 CB1_37 172(2) . . . . ?
N_37 CA_37 C_37 O_37 -133(2) . . . . ?
CB2_37 CA_37 C_37 O_37 -6(3) . . . . ?
CB1_37 CA_37 C_37 O_37 111(3) . . . . ?
N_37 CA_37 C_37 N_38 41(3) . . . . ?
CB2_37 CA_37 C_37 N_38 168(2) . . . . ?
CB1_37 CA_37 C_37 N_38 -74(3) . . . . ?
O_37 C_37 N_38 CA_38 -3(4) . . . . ?
CA_37 C_37 N_38 CA_38 -178(2) . . . . ?
C_37 N_38 CA_38 C_38 68(3) . . . . ?
N_38 CA_38 C_38 N_39 42(4) . . . . ?
N_38 CA_38 C_38 O_38 -144(2) . . . . ?
O_38 C_38 N_39 CA_39 6(5) . . . . ?
CA_38 C_38 N_39 CA_39 180(2) . . . . ?
C_38 N_39 CA_39 C_39 58(4) . . . . ?
N_39 CA_39 C_39 O_39 -138(3) . . . . ?
N_39 CA_39 C_39 N_40 46(3) . . . . ?
O_39 C_39 N_40 CA_40 10(4) . . . . ?
CA_39 C_39 N_40 CA_40 -174(2) . . . . ?
C_39 N_40 CA_40 C_40 66(3) . . . . ?
C_39 N_40 CA_40 CB_40 -172(2) . . . . ?
N_40 CA_40 CB_40 CG1_40 63(3) . . . . ?
C_40 CA_40 CB_40 CG1_40 -175(3) . . . . ?
N_40 CA_40 CB_40 CG2_40 -176(2) . . . . ?
C_40 CA_40 CB_40 CG2_40 -53(3) . . . . ?
N_40 CA_40 C_40 N_41 51(4) . . . . ?
CB_40 CA_40 C_40 N_41 -68(4) . . . . ?
N_40 CA_40 C_40 O_40 -131(3) . . . . ?
CB_40 CA_40 C_40 O_40 110(3) . . . . ?
O_40 C_40 N_41 CA_41 0(4) . . . . ?
CA_40 C_40 N_41 CA_41 178(3) . . . . ?
C_40 N_41 CA_41 CB2_41 -69(4) . . . . ?
C_40 N_41 CA_41 C_41 56(4) . . . . ?
C_40 N_41 CA_41 CB1_41 171(2) . . . . ?
N_41 CA_41 C_41 O_41 -136(3) . . . . ?
CB2_41 CA_41 C_41 O_41 -8(4) . . . . ?
CB1_41 CA_41 C_41 O_41 108(3) . . . . ?
N_41 CA_41 C_41 N_42 45(3) . . . . ?
CB2_41 CA_41 C_41 N_42 173(2) . . . . ?
CB1_41 CA_41 C_41 N_42 -71(3) . . . . ?
O_41 C_41 N_42 CA_42 -2(4) . . . . ?
CA_41 C_41 N_42 CA_42 177(2) . . . . ?
C_41 N_42 CA_42 C_42 73(3) . . . . ?
N_42 CA_42 C_42 O_42 -146(3) . . . . ?
N_42 CA_42 C_42 N_43 39(4) . . . . ?
O_42 C_42 N_43 CA_43 8(4) . . . . ?
CA_42 C_42 N_43 CA_43 -177(3) . . . . ?
C_42 N_43 CA_43 C_43 56(4) . . . . ?
N_43 CA_43 C_43 O_43 -135(3) . . . . ?
N_43 CA_43 C_43 N_44 39(4) . . . . ?
O_43 C_43 N_44 CA_44 1(5) . . . . ?
CA_43 C_43 N_44 CA_44 -173(2) . . . . ?
C_43 N_44 CA_44 CB_44 -165(3) . . . . ?
C_43 N_44 CA_44 C_44 63(4) . . . . ?
C_44 CA_44 CB_44 CG_44 -52(4) . . . . ?
N_44 CA_44 CB_44 CG_44 -179(2) . . . . ?
CA_44 CB_44 CG_44 CD1_44 176(3) . . . . ?
CA_44 CB_44 CG_44 CD2_44 -65(3) . . . . ?
CB_44 CA_44 C_44 O_44 96(4) . . . . ?
N_44 CA_44 C_44 O_44 -136(3) . . . . ?
CB_44 CA_44 C_44 N_45 -69(4) . . . . ?
N_44 CA_44 C_44 N_45 59(4) . . . . ?
O_44 C_44 N_45 CA_45 16(5) . . . . ?
CA_44 C_44 N_45 CA_45 -180(3) . . . . ?
C_44 N_45 CA_45 CB1_45 163(3) . . . . ?
C_44 N_45 CA_45 CB2_45 -75(4) . . . . ?
C_44 N_45 CA_45 C_45 43(4) . . . . ?
N_45 CA_45 C_45 O_45 -137(3) . . . . ?
CB1_45 CA_45 C_45 O_45 102(3) . . . . ?
CB2_45 CA_45 C_45 O_45 -18(4) . . . . ?
N_45 CA_45 C_45 N_46 47(4) . . . . ?
CB1_45 CA_45 C_45 N_46 -74(3) . . . . ?
CB2_45 CA_45 C_45 N_46 166(3) . . . . ?
O_45 C_45 N_46 CA_46 -1(4) . . . . ?
CA_45 C_45 N_46 CA_46 175(3) . . . . ?
C_45 N_46 CA_46 C_46 66(4) . . . . ?
N_46 CA_46 C_46 O_46 -127(3) . . . . ?
N_46 CA_46 C_46 N_47 56(4) . . . . ?
O_46 C_46 N_47 CA_47 1(5) . . . . ?
CA_46 C_46 N_47 CA_47 177(3) . . . . ?
C_46 N_47 CA_47 CB_47 -163(3) . . . . ?
C_46 N_47 CA_47 C_47 67(4) . . . . ?
N_47 CA_47 CB_47 CG2_47 -73(4) . . . . ?
C_47 CA_47 CB_47 CG2_47 52(4) . . . . ?
N_47 CA_47 CB_47 CG1_47 170(3) . . . . ?
C_47 CA_47 CB_47 CG1_47 -65(4) . . . . ?
CA_47 CB_47 CG1_47 CD_47 -66(4) . . . . ?
CG2_47 CB_47 CG1_47 CD_47 172(3) . . . . ?
CB_47 CA_47 C_47 N_48 -96(4) . . . . ?
N_47 CA_47 C_47 N_48 32(5) . . . . ?
CB_47 CA_47 C_47 O_47 84(4) . . . . ?
N_47 CA_47 C_47 O_47 -148(3) . . . . ?
O_47 C_47 N_48 C1_48 9(5) . . . . ?
CA_47 C_47 N_48 C1_48 -171(3) . . . . ?
C_47 N_48 C1_48 C6_48 105(4) . . . . ?
C_47 N_48 C1_48 C2_48 -136(3) . . . . ?
C6_48 C1_48 C2_48 C3_48 -48(4) . . . . ?
N_48 C1_48 C2_48 C3_48 -168(3) . . . . ?
C1_48 C2_48 C3_48 C4_48 180(3) . . . . ?
C1_48 C2_48 C3_48 C5_48 -75(5) . . . . ?
N_48 C1_48 C6_48 O_48 -58(4) . . . . ?
C2_48 C1_48 C6_48 O_48 -172(3) . . . . ?
O1_49 C1_49 C2_49 C3_49 -19(5) . . . . ?
N_50 C1_49 C2_49 C3_49 166(3) . . . . ?
C1_49 C2_49 C3_49 C4_49 179(3) . . . . ?
C2_49 C3_49 C4_49 C5_49 178(3) . . . . ?
C3_49 C4_49 C5_49 C6_49 73(5) . . . . ?
C4_49 C5_49 C6_49 C7_49 171(4) . . . . ?
C5_49 C6_49 C7_49 C8_49 170(5) . . . . ?
O1_49 C1_49 N_50 CA_50 0(5) . . . . ?
C2_49 C1_49 N_50 CA_50 175(3) . . . . ?
C1_49 N_50 CA_50 C_50 49(4) . . . . ?
C1_49 N_50 CA_50 CB2_50 -75(4) . . . . ?
C1_49 N_50 CA_50 CB1_50 171(3) . . . . ?
CB2_50 CA_50 C_50 O_50 -16(5) . . . . ?
CB1_50 CA_50 C_50 O_50 111(4) . . . . ?
N_50 CA_50 C_50 O_50 -135(3) . . . . ?
CB2_50 CA_50 C_50 N_51 172(3) . . . . ?
CB1_50 CA_50 C_50 N_51 -60(4) . . . . ?
N_50 CA_50 C_50 N_51 53(4) . . . . ?
O_50 C_50 N_51 CA_51 8(5) . . . . ?
CA_50 C_50 N_51 CA_51 -179(3) . . . . ?
C_50 N_51 CA_51 C_51 60(4) . . . . ?
N_51 CA_51 C_51 O_51 -138(3) . . . . ?
N_51 CA_51 C_51 N_52 40(4) . . . . ?
O_51 C_51 N_52 CA_52 -2(5) . . . . ?
CA_51 C_51 N_52 CA_52 -180(3) . . . . ?
C_51 N_52 CA_52 C_52 67(4) . . . . ?
C_51 N_52 CA_52 CB_52 -173(3) . . . . ?
N_52 CA_52 CB_52 CG1_52 70(3) . . . . ?
C_52 CA_52 CB_52 CG1_52 -177(2) . . . . ?
N_52 CA_52 CB_52 CG2_52 -172(2) . . . . ?
C_52 CA_52 CB_52 CG2_52 -58(3) . . . . ?
N_52 CA_52 C_52 O_52 -132(3) . . . . ?
CB_52 CA_52 C_52 O_52 110(3) . . . . ?
N_52 CA_52 C_52 N_53 58(3) . . . . ?
CB_52 CA_52 C_52 N_53 -60(3) . . . . ?
O_52 C_52 N_53 CA_53 9(4) . . . . ?
CA_52 C_52 N_53 CA_53 178(2) . . . . ?
C_52 N_53 CA_53 CB1_53 167(2) . . . . ?
C_52 N_53 CA_53 C_53 50(3) . . . . ?
C_52 N_53 CA_53 CB2_53 -74(3) . . . . ?
N_53 CA_53 C_53 O_53 -128(3) . . . . ?
CB1_53 CA_53 C_53 O_53 113(3) . . . . ?
CB2_53 CA_53 C_53 O_53 -5(4) . . . . ?
N_53 CA_53 C_53 N_54 46(3) . . . . ?
CB1_53 CA_53 C_53 N_54 -73(3) . . . . ?
CB2_53 CA_53 C_53 N_54 169(2) . . . . ?
O_53 C_53 N_54 CA_54 -7(4) . . . . ?
CA_53 C_53 N_54 CA_54 179(2) . . . . ?
C_53 N_54 CA_54 C_54 71(3) . . . . ?
N_54 CA_54 C_54 O_54 -140(3) . . . . ?
N_54 CA_54 C_54 N_55 34(3) . . . . ?
O_54 C_54 N_55 CA_55 -3(4) . . . . ?
CA_54 C_54 N_55 CA_55 -177(2) . . . . ?
C_54 N_55 CA_55 C_55 64(3) . . . . ?
N_55 CA_55 C_55 O_55 -141(2) . . . . ?
N_55 CA_55 C_55 N_56 42(3) . . . . ?
O_55 C_55 N_56 CA_56 7(4) . . . . ?
CA_55 C_55 N_56 CA_56 -175(2) . . . . ?
C_55 N_56 CA_56 C_56 62(3) . . . . ?
C_55 N_56 CA_56 CB_56 -170(2) . . . . ?
N_56 CA_56 CB_56 CG1_56 65(3) . . . . ?
C_56 CA_56 CB_56 CG1_56 -173(2) . . . . ?
N_56 CA_56 CB_56 CG2_56 -170(2) . . . . ?
C_56 CA_56 CB_56 CG2_56 -47(3) . . . . ?
N_56 CA_56 C_56 O_56 -131(3) . . . . ?
CB_56 CA_56 C_56 O_56 104(3) . . . . ?
N_56 CA_56 C_56 N_57 58(3) . . . . ?
CB_56 CA_56 C_56 N_57 -66(3) . . . . ?
O_56 C_56 N_57 CA_57 3(4) . . . . ?
CA_56 C_56 N_57 CA_57 174(2) . . . . ?
C_56 N_57 CA_57 CB2_57 -69(3) . . . . ?
C_56 N_57 CA_57 CB1_57 166(2) . . . . ?
C_56 N_57 CA_57 C_57 52(3) . . . . ?
N_57 CA_57 C_57 O_57 -135(2) . . . . ?
CB2_57 CA_57 C_57 O_57 -15(3) . . . . ?
CB1_57 CA_57 C_57 O_57 110(3) . . . . ?
N_57 CA_57 C_57 N_58 50(3) . . . . ?
CB2_57 CA_57 C_57 N_58 170(2) . . . . ?
CB1_57 CA_57 C_57 N_58 -65(3) . . . . ?
O_57 C_57 N_58 CA_58 0(4) . . . . ?
CA_57 C_57 N_58 CA_58 175(2) . . . . ?
C_57 N_58 CA_58 C_58 72(3) . . . . ?
N_58 CA_58 C_58 O_58 -144(2) . . . . ?
N_58 CA_58 C_58 N_59 40(3) . . . . ?
O_58 C_58 N_59 CA_59 7(4) . . . . ?
CA_58 C_58 N_59 CA_59 -178(2) . . . . ?
C_58 N_59 CA_59 C_59 56(3) . . . . ?
N_59 CA_59 C_59 O_59 -138(2) . . . . ?
N_59 CA_59 C_59 N_60 43(3) . . . . ?
O_59 C_59 N_60 CA_60 3(3) . . . . ?
CA_59 C_59 N_60 CA_60 -178(2) . . . . ?
C_59 N_60 CA_60 C_60 65(3) . . . . ?
C_59 N_60 CA_60 CB_60 -171(2) . . . . ?
N_60 CA_60 CB_60 CG_60 178.2(19) . . . . ?
C_60 CA_60 CB_60 CG_60 -58(3) . . . . ?
CA_60 CB_60 CG_60 CD2_60 -59(3) . . . . ?
CA_60 CB_60 CG_60 CD1_60 177(2) . . . . ?
N_60 CA_60 C_60 O_60 -135(2) . . . . ?
CB_60 CA_60 C_60 O_60 101(3) . . . . ?
N_60 CA_60 C_60 N_61 47(3) . . . . ?
CB_60 CA_60 C_60 N_61 -77(3) . . . . ?
O_60 C_60 N_61 CA_61 2(4) . . . . ?
CA_60 C_60 N_61 CA_61 -179(2) . . . . ?
C_60 N_61 CA_61 CB1_61 169(2) . . . . ?
C_60 N_61 CA_61 CB2_61 -71(3) . . . . ?
C_60 N_61 CA_61 C_61 53(3) . . . . ?
N_61 CA_61 C_61 O_61 -144(2) . . . . ?
CB1_61 CA_61 C_61 O_61 100(3) . . . . ?
CB2_61 CA_61 C_61 O_61 -22(3) . . . . ?
N_61 CA_61 C_61 N_62 40(3) . . . . ?
CB1_61 CA_61 C_61 N_62 -76(3) . . . . ?
CB2_61 CA_61 C_61 N_62 163(2) . . . . ?
O_61 C_61 N_62 CA_62 3(4) . . . . ?
CA_61 C_61 N_62 CA_62 178(2) . . . . ?
C_61 N_62 CA_62 C_62 71(3) . . . . ?
N_62 CA_62 C_62 N_63 44(4) . . . . ?
N_62 CA_62 C_62 O_62 -139(2) . . . . ?
O_62 C_62 N_63 CA_63 -3(4) . . . . ?
CA_62 C_62 N_63 CA_63 174(2) . . . . ?
C_62 N_63 CA_63 C_63 79(3) . . . . ?
C_62 N_63 CA_63 CB_63 -155(2) . . . . ?
N_63 CA_63 CB_63 CG2_63 60(3) . . . . ?
C_63 CA_63 CB_63 CG2_63 -171(2) . . . . ?
N_63 CA_63 CB_63 CG1_63 -68(3) . . . . ?
C_63 CA_63 CB_63 CG1_63 61(3) . . . . ?
CG2_63 CB_63 CG1_63 CD_63 52(3) . . . . ?
CA_63 CB_63 CG1_63 CD_63 178(2) . . . . ?
N_63 CA_63 C_63 O_63 -170(2) . . . . ?
CB_63 CA_63 C_63 O_63 62(3) . . . . ?
N_63 CA_63 C_63 N_64 17(3) . . . . ?
CB_63 CA_63 C_63 N_64 -111(3) . . . . ?
O_63 C_63 N_64 C1_64 21(4) . . . . ?
CA_63 C_63 N_64 C1_64 -166(2) . . . . ?
C_63 N_64 C1_64 C2_64 -151(2) . . . . ?
C_63 N_64 C1_64 C6_64 84(3) . . . . ?
N_64 C1_64 C2_64 C3_64 60(3) . . . . ?
C6_64 C1_64 C2_64 C3_64 -177(2) . . . . ?
C1_64 C2_64 C3_64 C4_64 -172(3) . . . . ?
C1_64 C2_64 C3_64 C5_64 62(3) . . . . ?
N_64 C1_64 C6_64 O_64 -174(2) . . . . ?
C2_64 C1_64 C6_64 O_64 60(3) . . . . ?
